data_7035149
loop_
_publ_author_name
'Ishimoto, Ryo'
'Kamata, Keigo'
'Suzuki, Kosuke'
'Yamaguchi, Kazuya'
'Mizuno, Noritaka'

_publ_section_title
;
 Synthesis and structural characterization of BINOL-modified chiral
 polyoxometalates.
;
_journal_issue 24
_journal_name_full 'Dalton transactions (Cambridge, England : 2003)'
_journal_page_first 10947
_journal_page_last 10951
_journal_paper_doi 10.1039/c5dt01338k
_journal_volume 44
_journal_year 2015
_chemical_absolute_configuration S
_chemical_formula_sum 'C93 H181 N9 O51 Si Ti2 W10'
_chemical_formula_weight 4203.84
_chemical_name_systematic
;
 ?
;
_space_group_crystal_system monoclinic
_space_group_IT_number 4
_space_group_name_Hall 'P 2yb'
_space_group_name_H-M_alt 'P 1 21 1'
_symmetry_space_group_name_Hall 'P 2yb'
_symmetry_space_group_name_H-M 'P 1 21 1'
_atom_sites_solution_hydrogens geom
_audit_creation_method SHELXL-2013
_audit_update_record
;
2015-04-28 deposited with the CCDC.
2015-05-12 downloaded from the CCDC.
;
_cell_angle_alpha 90
_cell_angle_beta 90.0149(4)
_cell_angle_gamma 90
_cell_formula_units_Z 4
_cell_length_a 17.8610(2)
_cell_length_b 19.7487(2)
_cell_length_c 36.5801(4)
_cell_measurement_temperature 113(2)
_cell_volume 12903.0(2)
_computing_cell_refinement HKL2000
_computing_data_collection 'Rigaku CrystalClear'
_computing_data_reduction HKL2000
_computing_structure_refinement 'SHELXL-2013 (Sheldrick, 2013)'
_computing_structure_solution 'SHELXS-97 (Sheldrick, 1990)'
_diffrn_ambient_temperature 113(2)
_diffrn_measured_fraction_theta_full 0.992
_diffrn_measured_fraction_theta_max 0.959
_diffrn_radiation_type MoK\a
_diffrn_radiation_wavelength 0.71069
_diffrn_reflns_av_unetI/netI 0.0404
_diffrn_reflns_laue_measured_fraction_full 0.992
_diffrn_reflns_laue_measured_fraction_max 0.959
_diffrn_reflns_point_group_measured_fraction_full 0.893
_diffrn_reflns_point_group_measured_fraction_max 0.824
_diffrn_reflns_theta_full 25.240
_diffrn_reflns_theta_max 29.505
_diffrn_reflns_theta_min 0.557
_exptl_absorpt_coefficient_mu 9.085
_exptl_absorpt_correction_type none
_exptl_crystal_colour yellow
_exptl_crystal_density_diffrn 2.164
_exptl_crystal_density_method 'not measured'
_exptl_crystal_description rod
_exptl_crystal_F_000 8032
_exptl_crystal_size_max 0.2
_exptl_crystal_size_mid 0.2
_exptl_crystal_size_min 0.2
_refine_diff_density_max 4.636
_refine_diff_density_min -2.899
_refine_diff_density_rms 0.352
_refine_ls_abs_structure_details
;
 Classical Flack method preferred over Parsons because s.u. lower.
;
_refine_ls_abs_structure_Flack 0.002(11)
_refine_ls_extinction_method none
_refine_ls_goodness_of_fit_ref 1.051
_refine_ls_hydrogen_treatment constr
_refine_ls_matrix_type full
_refine_ls_number_parameters 2992
_refine_ls_number_reflns 59263
_refine_ls_number_restraints 130
_refine_ls_restrained_S_all 1.050
_refine_ls_R_factor_all 0.0685
_refine_ls_R_factor_gt 0.0600
_refine_ls_shift/su_max 0.003
_refine_ls_shift/su_mean 0.000
_refine_ls_structure_factor_coef Fsqd
_refine_ls_weighting_details 'w=1/[\s^2^(Fo^2^)+(0.1044P)^2^+194.0275P] where P=(Fo^2^+2Fc^2^)/3'
_refine_ls_weighting_scheme calc
_refine_ls_wR_factor_gt 0.1527
_refine_ls_wR_factor_ref 0.1665
_reflns_Friedel_coverage 0.671
_reflns_friedel_fraction_full 0.788
_reflns_friedel_fraction_max 0.680
_reflns_number_gt 54350
_reflns_number_total 59263
_reflns_threshold_expression 'I > 2\s(I)'
_cod_data_source_file c5dt01338k2.cif
_cod_data_source_block S
_cod_depositor_comments 'Adding full bibliography for 7035148--7035149.cif.'
_cod_database_code 7035149
_shelx_space_group_comment
;
The symmetry employed for this shelxl refinement is uniquely defined
by the following loop, which should always be used as a source of
symmetry information in preference to the above space-group names.
They are only intended as comments.
;
_shelxl_version_number 2013-3

loop_
_space_group_symop_operation_xyz
'x, y, z'
'-x, y+1/2, -z'

loop_
_atom_site_label
_atom_site_type_symbol
_atom_site_fract_x
_atom_site_fract_y
_atom_site_fract_z
_atom_site_U_iso_or_equiv
_atom_site_adp_type
_atom_site_occupancy
_atom_site_site_symmetry_order
_atom_site_calc_flag
_atom_site_refinement_flags_posn
_atom_site_refinement_flags_adp
C1 C 0.9219(13) 0.6691(10) 0.3016(5) 0.030(4) Uani 1 1 d . .
C2 C 0.8932(12) 0.6517(10) 0.3349(6) 0.030(4) Uani 1 1 d . .
C3 C 0.9384(13) 0.6261(12) 0.3621(6) 0.039(5) Uani 1 1 d . .
H3 H 0.9173 0.6166 0.3854 0.047 Uiso 1 1 calc R U
C4 C 1.0122(14) 0.6141(12) 0.3564(6) 0.041(5) Uani 1 1 d . .
H4 H 1.0418 0.5935 0.3749 0.050 Uiso 1 1 calc R U
C5 C 1.0450(12) 0.6329(13) 0.3220(6) 0.036(4) Uani 1 1 d . .
C6 C 1.1220(13) 0.6241(13) 0.3150(8) 0.046(6) Uani 1 1 d . .
H6 H 1.1536 0.6065 0.3336 0.056 Uiso 1 1 calc R U
C7 C 1.1511(14) 0.6401(15) 0.2824(7) 0.047(6) Uani 1 1 d . .
H7 H 1.2029 0.6327 0.2780 0.056 Uiso 1 1 calc R U
C8 C 1.1068(14) 0.6674(12) 0.2553(7) 0.040(5) Uani 1 1 d . .
H8 H 1.1289 0.6795 0.2326 0.048 Uiso 1 1 calc R U
C9 C 1.0321(13) 0.6772(11) 0.2602(7) 0.037(5) Uani 1 1 d . .
H9 H 1.0028 0.6956 0.2410 0.044 Uiso 1 1 calc R U
C10 C 0.9970(13) 0.6599(13) 0.2946(6) 0.038(5) Uani 1 1 d . .
C11 C 0.8705(12) 0.6942(11) 0.2720(5) 0.028(4) Uani 1 1 d . .
C12 C 0.8565(11) 0.7620(10) 0.2690(5) 0.026(4) Uani 1 1 d . .
C13 C 0.8127(12) 0.7893(10) 0.2400(5) 0.028(4) Uani 1 1 d . .
H13 H 0.8069 0.8369 0.2373 0.034 Uiso 1 1 calc R U
C14 C 0.7781(12) 0.7448(11) 0.2153(5) 0.032(4) Uani 1 1 d . .
H14 H 0.7473 0.7624 0.1964 0.038 Uiso 1 1 calc R U
C15 C 0.7888(13) 0.6742(12) 0.2183(5) 0.033(4) Uani 1 1 d . .
C16 C 0.7524(12) 0.6300(14) 0.1951(5) 0.038(5) Uani 1 1 d . .
H16 H 0.7227 0.6474 0.1757 0.046 Uiso 1 1 calc R U
C17 C 0.7589(14) 0.5593(12) 0.1999(6) 0.039(5) Uani 1 1 d . .
H17 H 0.7328 0.5292 0.1841 0.047 Uiso 1 1 calc R U
C18 C 0.8036(15) 0.5342(13) 0.2276(7) 0.044(5) Uani 1 1 d . .
H18 H 0.8084 0.4866 0.2308 0.052 Uiso 1 1 calc R U
C19 C 0.8426(13) 0.5791(9) 0.2513(6) 0.034(4) Uani 1 1 d . .
H19 H 0.8746 0.5616 0.2698 0.041 Uiso 1 1 calc R U
C20 C 0.8335(12) 0.6496(11) 0.2474(5) 0.030(4) Uani 1 1 d . .
C21 C 0.3693(12) 0.3259(10) 0.2278(5) 0.028(4) Uani 1 1 d . .
C22 C 0.3548(11) 0.2574(10) 0.2310(6) 0.030(4) Uani 1 1 d . .
C23 C 0.3131(11) 0.2306(11) 0.2597(5) 0.029(4) Uani 1 1 d . .
H23 H 0.3075 0.1830 0.2623 0.035 Uiso 1 1 calc R U
C24 C 0.2802(13) 0.2741(11) 0.2843(6) 0.034(4) Uani 1 1 d . .
H24 H 0.2505 0.2565 0.3037 0.041 Uiso 1 1 calc R U
C25 C 0.2904(12) 0.3459(10) 0.2810(5) 0.029(4) Uani 1 1 d . .
C26 C 0.2533(13) 0.3923(15) 0.3051(6) 0.042(5) Uani 1 1 d . .
H26 H 0.2234 0.3750 0.3244 0.051 Uiso 1 1 calc R U
C27 C 0.2597(16) 0.4584(14) 0.3011(7) 0.047(6) Uani 1 1 d . .
H27 H 0.2342 0.4879 0.3174 0.057 Uiso 1 1 calc R U
C28 C 0.3043(14) 0.4862(13) 0.2725(7) 0.042(5) Uani 1 1 d . .
H28 H 0.3080 0.5339 0.2695 0.050 Uiso 1 1 calc R U
C29 C 0.3434(14) 0.4419(11) 0.2483(6) 0.035(5) Uani 1 1 d . .
H29 H 0.3747 0.4597 0.2296 0.042 Uiso 1 1 calc R U
C30 C 0.3347(11) 0.3715(9) 0.2526(5) 0.027(4) Uani 1 1 d . .
C31 C 0.4207(12) 0.3526(10) 0.1984(6) 0.030(4) Uani 1 1 d . .
C32 C 0.3928(12) 0.3670(10) 0.1653(6) 0.029(4) Uani 1 1 d . .
C33 C 0.4388(14) 0.3951(12) 0.1376(6) 0.040(5) Uani 1 1 d . .
H33 H 0.4176 0.4075 0.1148 0.048 Uiso 1 1 calc R U
C34 C 0.5146(13) 0.4047(13) 0.1437(6) 0.040(5) Uani 1 1 d . .
H34 H 0.5457 0.4228 0.1250 0.048 Uiso 1 1 calc R U
C35 C 0.5449(12) 0.3872(13) 0.1780(6) 0.038(5) Uani 1 1 d . .
C36 C 0.6228(15) 0.3957(15) 0.1852(9) 0.054(7) Uani 1 1 d . .
H36 H 0.6551 0.4120 0.1665 0.064 Uiso 1 1 calc R U
C37 C 0.6507(14) 0.3804(15) 0.2186(8) 0.050(6) Uani 1 1 d . .
H37 H 0.7020 0.3896 0.2235 0.060 Uiso 1 1 calc R U
C38 C 0.6071(13) 0.3521(13) 0.2458(8) 0.046(6) Uani 1 1 d . .
H38 H 0.6283 0.3390 0.2685 0.055 Uiso 1 1 calc R U
C39 C 0.5324(13) 0.3434(11) 0.2390(7) 0.037(5) Uani 1 1 d . .
H39 H 0.5018 0.3252 0.2578 0.044 Uiso 1 1 calc R U
C40 C 0.4988(12) 0.3605(11) 0.2053(5) 0.031(4) Uani 1 1 d . .
C101 C 0.5438(14) 0.1109(11) 0.4956(7) 0.040(5) Uani 1 1 d . .
H10A H 0.5956 0.0947 0.4997 0.048 Uiso 1 1 calc R U
H10B H 0.5246 0.0886 0.4733 0.048 Uiso 1 1 calc R U
C102 C 0.4954(15) 0.0890(14) 0.5281(7) 0.046(6) Uani 1 1 d . .
H10C H 0.5154 0.1089 0.5509 0.055 Uiso 1 1 calc R U
H10D H 0.4435 0.1053 0.5247 0.055 Uiso 1 1 calc R U
C103 C 0.496(2) 0.0123(16) 0.5307(10) 0.066(9) Uani 1 1 d . .
H10E H 0.4775 -0.0074 0.5075 0.079 Uiso 1 1 calc R U
H10F H 0.5481 -0.0037 0.5345 0.079 Uiso 1 1 calc R U
C104 C 0.4475(18) -0.0107(16) 0.5619(8) 0.056(7) Uani 1 1 d . .
H10G H 0.4485 -0.0602 0.5634 0.084 Uiso 1 1 calc R U
H10H H 0.3960 0.0046 0.5579 0.084 Uiso 1 1 calc R U
H10I H 0.4664 0.0086 0.5848 0.084 Uiso 1 1 calc R U
C111 C 0.4709(14) 0.2146(12) 0.4801(7) 0.041(5) Uani 1 1 d . .
H11A H 0.4764 0.2635 0.4748 0.050 Uiso 1 1 calc R U
H11B H 0.4380 0.2100 0.5018 0.050 Uiso 1 1 calc R U
C112 C 0.4331(16) 0.1807(19) 0.4477(10) 0.068(10) Uani 1 1 d . .
H11C H 0.4680 0.1806 0.4267 0.082 Uiso 1 1 calc R U
H11D H 0.4219 0.1330 0.4540 0.082 Uiso 1 1 calc R U
C113 C 0.3613(18) 0.2158(17) 0.4366(8) 0.057(7) Uani 1 1 d . .
H11E H 0.3250 0.2127 0.4569 0.068 Uiso 1 1 calc R U
H11F H 0.3719 0.2644 0.4323 0.068 Uiso 1 1 calc R U
C114 C 0.327(2) 0.186(2) 0.4031(10) 0.076(11) Uani 1 1 d . .
H11G H 0.2808 0.2109 0.3973 0.115 Uiso 1 1 calc R U
H11H H 0.3155 0.1385 0.4073 0.115 Uiso 1 1 calc R U
H11I H 0.3621 0.1905 0.3827 0.115 Uiso 1 1 calc R U
C121 C 0.6012(14) 0.1981(12) 0.4592(7) 0.041(5) Uani 1 1 d . .
H12A H 0.5854 0.1718 0.4375 0.050 Uiso 1 1 calc R U
H12B H 0.6505 0.1803 0.4671 0.050 Uiso 1 1 calc R U
C122 C 0.6106(18) 0.2715(17) 0.4482(11) 0.067(9) Uani 1 1 d . .
H12C H 0.6174 0.3003 0.4701 0.081 Uiso 1 1 calc R U
H12D H 0.5659 0.2874 0.4347 0.081 Uiso 1 1 calc R U
C123 C 0.679(3) 0.275(2) 0.4240(12) 0.087(13) Uani 1 1 d . .
H12E H 0.7238 0.2589 0.4376 0.105 Uiso 1 1 calc R U
H12F H 0.6725 0.2454 0.4024 0.105 Uiso 1 1 calc R U
C124 C 0.691(3) 0.346(2) 0.4120(15) 0.12(2) Uani 1 1 d . .
H12G H 0.7351 0.3486 0.3963 0.187 Uiso 1 1 calc R U
H12H H 0.6980 0.3749 0.4335 0.187 Uiso 1 1 calc R U
H12I H 0.6468 0.3614 0.3984 0.187 Uiso 1 1 calc R U
C131 C 0.5759(14) 0.2220(14) 0.5238(7) 0.044(6) Uani 1 1 d . .
H13A H 0.5762 0.2714 0.5192 0.053 Uiso 1 1 calc R U
H13B H 0.5405 0.2135 0.5441 0.053 Uiso 1 1 calc R U
C132 C 0.6527(14) 0.2015(18) 0.5361(9) 0.058(8) Uani 1 1 d . .
H13C H 0.6893 0.2084 0.5161 0.069 Uiso 1 1 calc R U
H13D H 0.6531 0.1530 0.5430 0.069 Uiso 1 1 calc R U
C133 C 0.6731(19) 0.245(3) 0.5689(10) 0.087(14) Uani 1 1 d . .
H13E H 0.6714 0.2933 0.5614 0.104 Uiso 1 1 calc R U
H13F H 0.6348 0.2385 0.5881 0.104 Uiso 1 1 calc R U
C134 C 0.7468(18) 0.231(2) 0.5844(11) 0.077(11) Uani 1 1 d . .
H13G H 0.7559 0.2610 0.6052 0.116 Uiso 1 1 calc R U
H13H H 0.7853 0.2382 0.5658 0.116 Uiso 1 1 calc R U
H13I H 0.7486 0.1836 0.5927 0.116 Uiso 1 1 calc R U
C201 C 1.0521(13) 0.6225(14) 0.5311(7) 0.042(5) Uani 1 1 d . .
H20A H 1.0635 0.5825 0.5464 0.051 Uiso 1 1 calc R U
H20X H 1.0965 0.6307 0.5154 0.051 Uiso 1 1 calc R U
C202 C 1.044(2) 0.6802(18) 0.5551(10) 0.067(9) Uani 1 1 d . .
H20B H 0.9993 0.6729 0.5709 0.080 Uiso 1 1 calc R U
H20C H 1.0342 0.7210 0.5401 0.080 Uiso 1 1 calc R U
C203 C 1.1117(18) 0.6932(16) 0.5795(8) 0.056(7) Uani 1 1 d . .
H20D H 1.1552 0.7045 0.5639 0.067 Uiso 1 1 calc R U
H20E H 1.1238 0.6513 0.5931 0.067 Uiso 1 1 calc R U
C204 C 1.099(4) 0.752(3) 0.6071(13) 0.12(2) Uani 1 1 d . .
H20F H 1.1432 0.7569 0.6225 0.187 Uiso 1 1 calc R U
H20G H 1.0554 0.7409 0.6225 0.187 Uiso 1 1 calc R U
H20H H 1.0893 0.7938 0.5938 0.187 Uiso 1 1 calc R U
C211 C 0.9180(13) 0.5868(13) 0.5288(7) 0.042(5) Uani 1 1 d . .
H21A H 0.9046 0.6269 0.5436 0.051 Uiso 1 1 calc R U
H21B H 0.8759 0.5781 0.5118 0.051 Uiso 1 1 calc R U
C212 C 0.9250(15) 0.5271(17) 0.5540(7) 0.050(6) Uani 1 1 d . .
H21C H 0.9241 0.4852 0.5391 0.060 Uiso 1 1 calc R U
H21D H 0.9744 0.5293 0.5662 0.060 Uiso 1 1 calc R U
C213 C 0.8688(18) 0.5221(17) 0.5812(9) 0.057(7) Uani 1 1 d . .
H21E H 0.8195 0.5217 0.5688 0.068 Uiso 1 1 calc R U
H21F H 0.8709 0.5636 0.5964 0.068 Uiso 1 1 calc R U
C214 C 0.8723(18) 0.4611(15) 0.6067(7) 0.052(7) Uani 1 1 d . .
H21G H 0.8305 0.4630 0.6240 0.078 Uiso 1 1 calc R U
H21H H 0.9197 0.4617 0.6202 0.078 Uiso 1 1 calc R U
H21I H 0.8689 0.4194 0.5923 0.078 Uiso 1 1 calc R U
C221 C 0.9645(12) 0.6641(12) 0.4821(6) 0.036(5) Uani 1 1 d . .
H22A H 0.9195 0.6513 0.4679 0.043 Uiso 1 1 calc R U
H22B H 0.9506 0.7026 0.4981 0.043 Uiso 1 1 calc R U
C222 C 1.0249(12) 0.6875(13) 0.4557(6) 0.036(5) Uani 1 1 d . .
H22C H 1.0403 0.6499 0.4395 0.044 Uiso 1 1 calc R U
H22D H 1.0694 0.7037 0.4693 0.044 Uiso 1 1 calc R U
C223 C 0.9901(17) 0.7459(13) 0.4330(8) 0.050(6) Uani 1 1 d . .
H22E H 0.9466 0.7282 0.4193 0.060 Uiso 1 1 calc R U
H22F H 0.9716 0.7813 0.4499 0.060 Uiso 1 1 calc R U
C224 C 1.044(2) 0.7774(17) 0.4066(8) 0.063(8) Uani 1 1 d . .
H22G H 1.0741 0.7418 0.3948 0.076 Uiso 1 1 calc R U
H22H H 1.0779 0.8083 0.4197 0.076 Uiso 1 1 calc R U
H22I H 1.0167 0.8027 0.3879 0.076 Uiso 1 1 calc R U
C231 C 1.0090(18) 0.5443(14) 0.4836(6) 0.052(6) Uani 1 1 d . U
H23A H 1.0219 0.5067 0.5003 0.062 Uiso 1 1 calc R U
H23B H 1.0549 0.5562 0.4698 0.062 Uiso 1 1 calc R U
C232 C 0.950(2) 0.5181(15) 0.4559(8) 0.063(6) Uani 1 1 d D U
H23C H 0.9023 0.5091 0.4687 0.075 Uiso 1 1 calc R U
H23W H 0.9409 0.5528 0.4370 0.075 Uiso 1 1 calc R U
C233 C 0.977(3) 0.4554(18) 0.4387(9) 0.082(7) Uani 1 1 d D U
H23X H 1.0326 0.4593 0.4375 0.099 Uiso 1 1 calc R U
H23Y H 0.9663 0.4182 0.4561 0.099 Uiso 1 1 calc R U
C234 C 0.952(4) 0.432(3) 0.4026(12) 0.118(12) Uani 1 1 d D U
H24A H 0.9580 0.4693 0.3849 0.142 Uiso 1 1 calc R U
H24B H 0.8997 0.4188 0.4039 0.142 Uiso 1 1 calc R U
H24D H 0.9829 0.3937 0.3949 0.142 Uiso 1 1 calc R U
C301 C 0.6471(15) 0.5231(11) 0.3025(6) 0.041(5) Uani 1 1 d . .
H30A H 0.6859 0.5453 0.2873 0.049 Uiso 1 1 calc R U
H30B H 0.6460 0.4745 0.2957 0.049 Uiso 1 1 calc R U
C302 C 0.6701(14) 0.5291(12) 0.3432(7) 0.042(5) Uani 1 1 d . .
H30C H 0.6674 0.5771 0.3508 0.050 Uiso 1 1 calc R U
H30D H 0.6347 0.5029 0.3584 0.050 Uiso 1 1 calc R U
C303 C 0.7494(18) 0.5026(14) 0.3491(9) 0.057(8) Uani 1 1 d . .
H30E H 0.7848 0.5265 0.3328 0.069 Uiso 1 1 calc R U
H30F H 0.7517 0.4536 0.3435 0.069 Uiso 1 1 calc R U
C304 C 0.7719(19) 0.515(2) 0.3908(9) 0.075(11) Uani 1 1 d . .
H30G H 0.8228 0.4985 0.3951 0.113 Uiso 1 1 calc R U
H30H H 0.7368 0.4911 0.4068 0.113 Uiso 1 1 calc R U
H30I H 0.7698 0.5638 0.3961 0.113 Uiso 1 1 calc R U
C311 C 0.5752(13) 0.6305(12) 0.2988(6) 0.037(5) Uani 1 1 d . .
H31A H 0.5255 0.6495 0.2925 0.044 Uiso 1 1 calc R U
H31B H 0.5843 0.6400 0.3250 0.044 Uiso 1 1 calc R U
C312 C 0.6329(12) 0.6667(11) 0.2769(6) 0.033(4) Uani 1 1 d . .
H31C H 0.6366 0.6457 0.2524 0.040 Uiso 1 1 calc R U
H31D H 0.6822 0.6620 0.2891 0.040 Uiso 1 1 calc R U
C313 C 0.6145(13) 0.7403(11) 0.2728(6) 0.036(5) Uani 1 1 d . .
H31E H 0.6610 0.7650 0.2665 0.044 Uiso 1 1 calc R U
H31F H 0.5970 0.7577 0.2968 0.044 Uiso 1 1 calc R U
C314 C 0.5561(15) 0.7564(13) 0.2445(7) 0.042(5) Uani 1 1 d . .
H31G H 0.5807 0.7683 0.2214 0.051 Uiso 1 1 calc R U
H31H H 0.5256 0.7946 0.2528 0.051 Uiso 1 1 calc R U
H31I H 0.5240 0.7168 0.2408 0.051 Uiso 1 1 calc R U
C321 C 0.5103(15) 0.5308(12) 0.3187(6) 0.041(5) Uani 1 1 d . .
H32A H 0.4623 0.5500 0.3100 0.049 Uiso 1 1 calc R U
H32B H 0.5198 0.5495 0.3434 0.049 Uiso 1 1 calc R U
C322 C 0.5018(16) 0.4532(16) 0.3219(8) 0.053(7) Uani 1 1 d . .
H32C H 0.4886 0.4340 0.2977 0.064 Uiso 1 1 calc R U
H32D H 0.5499 0.4329 0.3298 0.064 Uiso 1 1 calc R U
C323 C 0.4408(19) 0.4362(16) 0.3494(8) 0.058(8) Uani 1 1 d . .
H32E H 0.3931 0.4557 0.3406 0.070 Uiso 1 1 calc R U
H32F H 0.4532 0.4589 0.3728 0.070 Uiso 1 1 calc R U
C324 C 0.429(2) 0.3610(16) 0.3570(12) 0.076(11) Uani 1 1 d . .
H32G H 0.3887 0.3555 0.3751 0.113 Uiso 1 1 calc R U
H32H H 0.4751 0.3412 0.3665 0.113 Uiso 1 1 calc R U
H32I H 0.4145 0.3380 0.3343 0.113 Uiso 1 1 calc R U
C331 C 0.5557(14) 0.5375(13) 0.2539(5) 0.038(5) Uani 1 1 d . .
H33A H 0.6007 0.5485 0.2392 0.045 Uiso 1 1 calc R U
H33B H 0.5471 0.4882 0.2518 0.045 Uiso 1 1 calc R U
C332 C 0.4899(18) 0.5737(14) 0.2375(7) 0.050(6) Uani 1 1 d . .
H33C H 0.4957 0.6231 0.2414 0.060 Uiso 1 1 calc R U
H33D H 0.4436 0.5591 0.2502 0.060 Uiso 1 1 calc R U
C333 C 0.482(2) 0.560(2) 0.1967(9) 0.076(11) Uani 1 1 d . .
H33E H 0.5307 0.5688 0.1845 0.092 Uiso 1 1 calc R U
H33F H 0.4699 0.5113 0.1930 0.092 Uiso 1 1 calc R U
C334 C 0.424(4) 0.602(3) 0.1800(17) 0.17(3) Uani 1 1 d . .
H33G H 0.4206 0.5920 0.1538 0.249 Uiso 1 1 calc R U
H33H H 0.4361 0.6498 0.1835 0.249 Uiso 1 1 calc R U
H33I H 0.3755 0.5921 0.1916 0.249 Uiso 1 1 calc R U
C401 C -0.0647(17) 0.0426(16) 0.2822(8) 0.055(7) Uani 1 1 d . .
H40A H -0.1054 0.0087 0.2841 0.066 Uiso 1 1 calc R U
H40B H -0.0543 0.0595 0.3072 0.066 Uiso 1 1 calc R U
C402 C -0.0927(15) 0.1014(15) 0.2592(7) 0.049(6) Uani 1 1 d . .
H40C H -0.0500 0.1316 0.2535 0.059 Uiso 1 1 calc R U
H40X H -0.1124 0.0835 0.2358 0.059 Uiso 1 1 calc R U
C403 C -0.151(2) 0.1407(17) 0.2770(9) 0.065(8) Uani 1 1 d . .
H40Y H -0.1342 0.1516 0.3021 0.078 Uiso 1 1 calc R U
H40Z H -0.1963 0.1122 0.2790 0.078 Uiso 1 1 calc R U
C404 C -0.172(3) 0.206(3) 0.2580(15) 0.116(19) Uani 1 1 d . .
H40D H -0.1375 0.2419 0.2657 0.140 Uiso 1 1 calc R U
H40E H -0.2231 0.2182 0.2644 0.140 Uiso 1 1 calc R U
H40F H -0.1678 0.1997 0.2314 0.140 Uiso 1 1 calc R U
C411 C 0.0240(16) -0.0541(14) 0.2926(6) 0.047(6) Uani 1 1 d . .
H41A H 0.0215 -0.0385 0.3183 0.057 Uiso 1 1 calc R U
H41X H -0.0163 -0.0879 0.2893 0.057 Uiso 1 1 calc R U
C412 C 0.0962(14) -0.0896(13) 0.2878(8) 0.043(5) Uani 1 1 d . .
H41B H 0.1380 -0.0597 0.2952 0.052 Uiso 1 1 calc R U
H41C H 0.1032 -0.1020 0.2618 0.052 Uiso 1 1 calc R U
C413 C 0.095(2) -0.1530(16) 0.3113(7) 0.059(8) Uani 1 1 d . .
H41D H 0.0794 -0.1407 0.3364 0.071 Uiso 1 1 calc R U
H41E H 0.0579 -0.1851 0.3014 0.071 Uiso 1 1 calc R U
C414 C 0.1685(19) -0.1867(17) 0.3130(11) 0.067(9) Uani 1 1 d . .
H41F H 0.1651 -0.2266 0.3288 0.101 Uiso 1 1 calc R U
H41G H 0.2057 -0.1552 0.3230 0.101 Uiso 1 1 calc R U
H41H H 0.1836 -0.2006 0.2884 0.101 Uiso 1 1 calc R U
C421 C 0.0699(15) 0.0566(14) 0.2683(7) 0.045(6) Uani 1 1 d . .
H42A H 0.0602 0.0919 0.2497 0.054 Uiso 1 1 calc R U
H42X H 0.1163 0.0325 0.2612 0.054 Uiso 1 1 calc R U
C422 C 0.0830(18) 0.0913(15) 0.3054(7) 0.053(7) Uani 1 1 d . .
H42B H 0.0428 0.1248 0.3099 0.063 Uiso 1 1 calc R U
H42C H 0.0808 0.0570 0.3252 0.063 Uiso 1 1 calc R U
C423 C 0.1590(17) 0.1268(19) 0.3063(8) 0.061(8) Uani 1 1 d . .
H42D H 0.1638 0.1550 0.2840 0.074 Uiso 1 1 calc R U
H42E H 0.1604 0.1575 0.3277 0.074 Uiso 1 1 calc R U
C424 C 0.225(2) 0.080(2) 0.3083(12) 0.092(15) Uani 1 1 d . .
H42F H 0.2711 0.1068 0.3080 0.138 Uiso 1 1 calc R U
H42G H 0.2241 0.0495 0.2872 0.138 Uiso 1 1 calc R U
H42H H 0.2223 0.0537 0.3309 0.138 Uiso 1 1 calc R U
C431 C -0.0010(14) -0.0167(13) 0.2291(6) 0.038(5) Uani 1 1 d . .
H43A H 0.0445 -0.0427 0.2227 0.045 Uiso 1 1 calc R U
H43B H -0.0031 0.0234 0.2130 0.045 Uiso 1 1 calc R U
C432 C -0.069(2) -0.060(2) 0.2220(8) 0.076(12) Uani 1 1 d . .
H43C H -0.1136 -0.0312 0.2192 0.091 Uiso 1 1 calc R U
H43D H -0.0770 -0.0912 0.2428 0.091 Uiso 1 1 calc R U
C433 C -0.056(2) -0.1017(16) 0.1866(8) 0.060(8) Uani 1 1 d . .
H43E H -0.1050 -0.1193 0.1780 0.072 Uiso 1 1 calc R U
H43F H -0.0360 -0.0715 0.1674 0.072 Uiso 1 1 calc R U
C434 C -0.005(3) -0.1582(18) 0.1916(11) 0.085(12) Uani 1 1 d . .
H43G H 0.0003 -0.1827 0.1685 0.128 Uiso 1 1 calc R U
H43H H -0.0251 -0.1889 0.2103 0.128 Uiso 1 1 calc R U
H43I H 0.0439 -0.1412 0.1994 0.128 Uiso 1 1 calc R U
C501 C 0.5235(14) 0.0747(16) 0.2071(7) 0.051(7) Uani 1 1 d . .
H50A H 0.5210 0.0589 0.1814 0.061 Uiso 1 1 calc R U
H50X H 0.4834 0.1089 0.2103 0.061 Uiso 1 1 calc R U
C502 C 0.5952(18) 0.1086(14) 0.2122(8) 0.053(7) Uani 1 1 d . .
H50B H 0.6365 0.0788 0.2041 0.063 Uiso 1 1 calc R U
H50C H 0.6028 0.1194 0.2384 0.063 Uiso 1 1 calc R U
C503 C 0.5943(18) 0.1737(16) 0.1895(9) 0.057(7) Uani 1 1 d . .
H50D H 0.5571 0.2052 0.2002 0.068 Uiso 1 1 calc R U
H50E H 0.5777 0.1626 0.1644 0.068 Uiso 1 1 calc R U
C504 C 0.670(2) 0.2095(18) 0.1876(12) 0.076(11) Uani 1 1 d . .
H50F H 0.6660 0.2500 0.1722 0.113 Uiso 1 1 calc R U
H50G H 0.7076 0.1788 0.1770 0.113 Uiso 1 1 calc R U
H50H H 0.6860 0.2228 0.2122 0.113 Uiso 1 1 calc R U
C511 C 0.4970(14) 0.0348(13) 0.2712(6) 0.041(5) Uani 1 1 d . .
H51A H 0.4918 -0.0063 0.2865 0.050 Uiso 1 1 calc R U
H51X H 0.5433 0.0584 0.2789 0.050 Uiso 1 1 calc R U
C512 C 0.4316(16) 0.0802(14) 0.2783(7) 0.048(6) Uani 1 1 d . .
H51B H 0.3856 0.0525 0.2801 0.058 Uiso 1 1 calc R U
H51C H 0.4255 0.1117 0.2574 0.058 Uiso 1 1 calc R U
C513 C 0.442(2) 0.1210(16) 0.3135(7) 0.061(8) Uani 1 1 d . .
H51D H 0.4583 0.0902 0.3332 0.074 Uiso 1 1 calc R U
H51E H 0.3929 0.1405 0.3207 0.074 Uiso 1 1 calc R U
C514 C 0.500(3) 0.180(2) 0.3093(13) 0.101(16) Uani 1 1 d . .
H51F H 0.5043 0.2042 0.3325 0.151 Uiso 1 1 calc R U
H51G H 0.4838 0.2107 0.2901 0.151 Uiso 1 1 calc R U
H51H H 0.5491 0.1605 0.3029 0.151 Uiso 1 1 calc R U
C521 C 0.5716(14) -0.0356(12) 0.2317(6) 0.037(5) Uani 1 1 d . .
H52P H 0.6179 -0.0104 0.2377 0.045 Uiso 1 1 calc R U
H52Q H 0.5639 -0.0700 0.2510 0.045 Uiso 1 1 calc R U
C522 C 0.5822(16) -0.0713(15) 0.1955(7) 0.048(6) Uani 1 1 d . .
H52A H 0.5786 -0.0381 0.1753 0.058 Uiso 1 1 calc R U
H52R H 0.5423 -0.1055 0.1921 0.058 Uiso 1 1 calc R U
C523 C 0.6597(19) -0.1063(18) 0.1945(9) 0.062(8) Uani 1 1 d . .
H52B H 0.6664 -0.1327 0.2173 0.075 Uiso 1 1 calc R U
H52C H 0.6608 -0.1386 0.1738 0.075 Uiso 1 1 calc R U
C524 C 0.719(2) -0.0618(18) 0.1909(13) 0.082(12) Uani 1 1 d . .
H52D H 0.7659 -0.0870 0.1909 0.124 Uiso 1 1 calc R U
H52E H 0.7182 -0.0299 0.2115 0.124 Uiso 1 1 calc R U
H52F H 0.7135 -0.0368 0.1679 0.124 Uiso 1 1 calc R U
C531 C 0.4350(14) -0.0203(16) 0.2190(7) 0.048(6) Uani 1 1 d . .
H53A H 0.3938 0.0132 0.2191 0.057 Uiso 1 1 calc R U
H53B H 0.4427 -0.0347 0.1933 0.057 Uiso 1 1 calc R U
C532 C 0.4115(15) -0.0796(18) 0.2404(7) 0.056(7) Uani 1 1 d . .
H53C H 0.3957 -0.0642 0.2650 0.067 Uiso 1 1 calc R U
H53P H 0.4552 -0.1099 0.2437 0.067 Uiso 1 1 calc R U
C533 C 0.3478(19) -0.1201(16) 0.2233(10) 0.065(9) Uani 1 1 d . .
H53D H 0.3032 -0.0905 0.2212 0.078 Uiso 1 1 calc R U
H53Q H 0.3626 -0.1336 0.1982 0.078 Uiso 1 1 calc R U
C534 C 0.327(3) -0.181(3) 0.2439(15) 0.12(2) Uani 1 1 d . .
H53E H 0.2750 -0.1933 0.2385 0.179 Uiso 1 1 calc R U
H53F H 0.3324 -0.1726 0.2702 0.179 Uiso 1 1 calc R U
H53G H 0.3600 -0.2188 0.2368 0.179 Uiso 1 1 calc R U
C601 C 0.0104(13) 0.4909(13) 0.1815(7) 0.039(5) Uani 1 1 d . .
H60A H -0.0377 0.4727 0.1907 0.047 Uiso 1 1 calc R U
H60B H 0.0184 0.4715 0.1568 0.047 Uiso 1 1 calc R U
C602 C 0.0022(16) 0.5683(14) 0.1775(8) 0.048(6) Uani 1 1 d . .
H60C H -0.0085 0.5888 0.2016 0.058 Uiso 1 1 calc R U
H60D H 0.0495 0.5879 0.1682 0.058 Uiso 1 1 calc R U
C603 C -0.0609(18) 0.5842(17) 0.1513(8) 0.057(7) Uani 1 1 d . U
H60E H -0.0526 0.5588 0.1283 0.069 Uiso 1 1 calc R U
H60F H -0.1085 0.5679 0.1621 0.069 Uiso 1 1 calc R U
C604 C -0.069(2) 0.6585(18) 0.1422(9) 0.064(7) Uani 1 1 d . U
H60G H -0.1110 0.6646 0.1252 0.097 Uiso 1 1 calc R U
H60H H -0.0230 0.6750 0.1309 0.097 Uiso 1 1 calc R U
H60I H -0.0790 0.6841 0.1646 0.097 Uiso 1 1 calc R U
C611 C 0.0562(14) 0.4837(12) 0.2458(6) 0.037(5) Uani 1 1 d . .
H61A H 0.1015 0.4742 0.2605 0.045 Uiso 1 1 calc R U
H61B H 0.0467 0.5330 0.2471 0.045 Uiso 1 1 calc R U
C612 C -0.0081(17) 0.4481(14) 0.2629(6) 0.050(6) Uani 1 1 d D .
H61C H -0.0024 0.3988 0.2589 0.060 Uiso 1 1 calc R U
H61D H -0.0548 0.4626 0.2507 0.060 Uiso 1 1 calc R U
C613 C -0.015(2) 0.461(2) 0.3032(6) 0.082(13) Uani 1 1 d D .
H61E H 0.0336 0.4519 0.3152 0.099 Uiso 1 1 calc R U
H61P H -0.0269 0.5098 0.3072 0.099 Uiso 1 1 calc R U
C614 C -0.075(3) 0.419(3) 0.3209(18) 0.16(3) Uani 1 1 d D .
H61F H -0.0808 0.4327 0.3464 0.242 Uiso 1 1 calc R U
H61G H -0.0599 0.3710 0.3199 0.242 Uiso 1 1 calc R U
H61H H -0.1220 0.4249 0.3078 0.242 Uiso 1 1 calc R U
C621 C 0.1456(13) 0.4964(12) 0.1955(7) 0.040(5) Uani 1 1 d . .
H62A H 0.1429 0.5452 0.2016 0.048 Uiso 1 1 calc R U
H62P H 0.1849 0.4764 0.2113 0.048 Uiso 1 1 calc R U
C622 C 0.1717(15) 0.4909(13) 0.1572(8) 0.046(6) Uani 1 1 d . .
H62B H 0.1366 0.5157 0.1411 0.056 Uiso 1 1 calc R U
H62C H 0.1711 0.4427 0.1497 0.056 Uiso 1 1 calc R U
C623 C 0.2496(15) 0.5189(13) 0.1521(9) 0.051(7) Uani 1 1 d . .
H62D H 0.2857 0.4945 0.1679 0.061 Uiso 1 1 calc R U
H62E H 0.2510 0.5676 0.1585 0.061 Uiso 1 1 calc R U
C624 C 0.270(2) 0.508(2) 0.1098(10) 0.077(11) Uani 1 1 d . .
H62F H 0.3209 0.5254 0.1051 0.116 Uiso 1 1 calc R U
H62G H 0.2343 0.5330 0.0945 0.116 Uiso 1 1 calc R U
H62H H 0.2681 0.4599 0.1038 0.116 Uiso 1 1 calc R U
C631 C 0.0753(12) 0.3894(11) 0.2011(5) 0.032(4) Uani 1 1 d . .
H63A H 0.0255 0.3706 0.2073 0.039 Uiso 1 1 calc R U
H63B H 0.0847 0.3798 0.1750 0.039 Uiso 1 1 calc R U
C632 C 0.1334(12) 0.3529(13) 0.2234(6) 0.038(5) Uani 1 1 d . .
H63C H 0.1367 0.3736 0.2480 0.045 Uiso 1 1 calc R U
H63P H 0.1829 0.3571 0.2115 0.045 Uiso 1 1 calc R U
C633 C 0.1131(14) 0.2789(14) 0.2270(7) 0.042(5) Uani 1 1 d . .
H63Q H 0.0941 0.2626 0.2032 0.051 Uiso 1 1 calc R U
H63R H 0.1589 0.2529 0.2328 0.051 Uiso 1 1 calc R U
C634 C 0.0554(16) 0.2646(13) 0.2557(8) 0.049(6) Uani 1 1 d . .
H63S H 0.0537 0.3023 0.2731 0.059 Uiso 1 1 calc R U
H63T H 0.0685 0.2228 0.2687 0.059 Uiso 1 1 calc R U
H63U H 0.0062 0.2594 0.2442 0.059 Uiso 1 1 calc R U
C701 C 0.5817(13) 0.9310(14) 0.0304(7) 0.043(6) Uani 1 1 d . .
H70A H 0.5911 0.8914 0.0463 0.051 Uiso 1 1 calc R U
H70B H 0.6262 0.9370 0.0146 0.051 Uiso 1 1 calc R U
C702 C 0.5730(15) 0.9935(14) 0.0542(7) 0.045(6) Uani 1 1 d . .
H70C H 0.5757 1.0346 0.0388 0.054 Uiso 1 1 calc R U
H70D H 0.5233 0.9927 0.0662 0.054 Uiso 1 1 calc R U
C703 C 0.6316(18) 0.9962(17) 0.0821(8) 0.055(7) Uani 1 1 d . .
H70E H 0.6812 0.9952 0.0700 0.065 Uiso 1 1 calc R U
H70F H 0.6278 0.9556 0.0979 0.065 Uiso 1 1 calc R U
C704 C 0.6268(17) 1.0588(15) 0.1059(8) 0.053(7) Uani 1 1 d . .
H70G H 0.6671 1.0581 0.1240 0.079 Uiso 1 1 calc R U
H70H H 0.5783 1.0597 0.1184 0.079 Uiso 1 1 calc R U
H70I H 0.6317 1.0993 0.0906 0.079 Uiso 1 1 calc R U
C711 C 0.4479(13) 0.8981(11) 0.0296(6) 0.037(5) Uani 1 1 d . .
H71A H 0.4039 0.8902 0.0137 0.044 Uiso 1 1 calc R U
H71B H 0.4364 0.9379 0.0451 0.044 Uiso 1 1 calc R U
C712 C 0.4575(19) 0.8364(18) 0.0545(11) 0.071(10) Uani 1 1 d . .
H71C H 0.4635 0.7954 0.0392 0.085 Uiso 1 1 calc R U
H71D H 0.5038 0.8419 0.0691 0.085 Uiso 1 1 calc R U
C713 C 0.3932(19) 0.8261(17) 0.0799(10) 0.061(8) Uani 1 1 d . .
H71E H 0.3481 0.8144 0.0655 0.073 Uiso 1 1 calc R U
H71F H 0.3829 0.8690 0.0930 0.073 Uiso 1 1 calc R U
C714 C 0.408(3) 0.769(2) 0.1086(17) 0.12(2) Uani 1 1 d . .
H71G H 0.3653 0.7645 0.1250 0.184 Uiso 1 1 calc R U
H71H H 0.4531 0.7799 0.1229 0.184 Uiso 1 1 calc R U
H71I H 0.4164 0.7256 0.0959 0.184 Uiso 1 1 calc R U
C721 C 0.4885(17) 0.9753(13) -0.0181(7) 0.047(6) Uani 1 1 d . .
H72A H 0.4454 0.9609 -0.0333 0.056 Uiso 1 1 calc R U
H72B H 0.4710 1.0124 -0.0020 0.056 Uiso 1 1 calc R U
C722 C 0.549(3) 1.0030(15) -0.0433(9) 0.073(9) Uani 1 1 d . U
H72C H 0.5954 1.0111 -0.0288 0.088 Uiso 1 1 calc R U
H72D H 0.5612 0.9687 -0.0622 0.088 Uiso 1 1 calc R U
C723 C 0.526(3) 1.068(2) -0.0618(11) 0.090(9) Uani 1 1 d . U
H72E H 0.5251 1.1040 -0.0427 0.108 Uiso 1 1 calc R U
H72X H 0.5661 1.0806 -0.0792 0.108 Uiso 1 1 calc R U
C724 C 0.462(3) 1.072(3) -0.0798(14) 0.110(12) Uani 1 1 d . U
H72F H 0.4464 1.0272 -0.0879 0.132 Uiso 1 1 calc R U
H72G H 0.4678 1.1020 -0.1011 0.132 Uiso 1 1 calc R U
H72H H 0.4229 1.0913 -0.0637 0.132 Uiso 1 1 calc R U
C731 C 0.5348(12) 0.8566(14) -0.0186(6) 0.038(5) Uani 1 1 d . .
H73A H 0.5501 0.8184 -0.0028 0.046 Uiso 1 1 calc R U
H73B H 0.5792 0.8702 -0.0331 0.046 Uiso 1 1 calc R U
C732 C 0.4749(12) 0.8312(12) -0.0450(7) 0.037(5) Uani 1 1 d . .
H73C H 0.4299 0.8164 -0.0314 0.045 Uiso 1 1 calc R U
H73D H 0.4601 0.8677 -0.0621 0.045 Uiso 1 1 calc R U
C733 C 0.5082(15) 0.7725(15) -0.0657(8) 0.052(7) Uani 1 1 d . .
H73E H 0.5539 0.7878 -0.0787 0.063 Uiso 1 1 calc R U
H73F H 0.5229 0.7366 -0.0483 0.063 Uiso 1 1 calc R U
C734 C 0.4539(17) 0.7440(19) -0.0929(10) 0.063(8) Uani 1 1 d . .
H73P H 0.4121 0.7227 -0.0799 0.075 Uiso 1 1 calc R U
H73Q H 0.4792 0.7102 -0.1081 0.075 Uiso 1 1 calc R U
H73R H 0.4348 0.7806 -0.1085 0.075 Uiso 1 1 calc R U
C801 C 0.0745(14) 0.7970(13) -0.0244(7) 0.042(5) Uani 1 1 d . .
H80A H 0.0730 0.7476 -0.0201 0.051 Uiso 1 1 calc R U
H80P H 0.0387 0.8070 -0.0444 0.051 Uiso 1 1 calc R U
C802 C 0.1497(15) 0.8148(15) -0.0371(8) 0.050(6) Uani 1 1 d . .
H80B H 0.1512 0.8637 -0.0429 0.060 Uiso 1 1 calc R U
H80C H 0.1860 0.8063 -0.0172 0.060 Uiso 1 1 calc R U
C803 C 0.1723(19) 0.777(2) -0.0691(10) 0.075(11) Uani 1 1 d . .
H80D H 0.1359 0.7864 -0.0888 0.090 Uiso 1 1 calc R U
H80Q H 0.1676 0.7279 -0.0632 0.090 Uiso 1 1 calc R U
C804 C 0.2475(17) 0.788(2) -0.0838(9) 0.069(10) Uani 1 1 d . .
H80E H 0.2550 0.7591 -0.1053 0.103 Uiso 1 1 calc R U
H80F H 0.2848 0.7766 -0.0651 0.103 Uiso 1 1 calc R U
H80G H 0.2530 0.8355 -0.0908 0.103 Uiso 1 1 calc R U
C811 C 0.1012(12) 0.8204(11) 0.0409(7) 0.035(4) Uani 1 1 d . .
H81A H 0.1504 0.8389 0.0334 0.042 Uiso 1 1 calc R U
H81P H 0.0848 0.8457 0.0629 0.042 Uiso 1 1 calc R U
C812 C 0.1111(15) 0.7490(15) 0.0509(10) 0.056(7) Uani 1 1 d . .
H81B H 0.1195 0.7213 0.0287 0.067 Uiso 1 1 calc R U
H81C H 0.0658 0.7319 0.0635 0.067 Uiso 1 1 calc R U
C813 C 0.178(2) 0.7448(18) 0.0761(13) 0.087(13) Uani 1 1 d . .
H81D H 0.2235 0.7605 0.0629 0.104 Uiso 1 1 calc R U
H81E H 0.1707 0.7752 0.0973 0.104 Uiso 1 1 calc R U
C814 C 0.191(3) 0.677(3) 0.089(2) 0.16(4) Uani 1 1 d . .
H81F H 0.2340 0.6761 0.1056 0.246 Uiso 1 1 calc R U
H81G H 0.2003 0.6468 0.0682 0.246 Uiso 1 1 calc R U
H81H H 0.1462 0.6611 0.1023 0.246 Uiso 1 1 calc R U
C821 C -0.0300(13) 0.8065(14) 0.0197(7) 0.044(6) Uani 1 1 d . .
H82A H -0.0261 0.7571 0.0239 0.053 Uiso 1 1 calc R U
H82B H -0.0627 0.8133 -0.0018 0.053 Uiso 1 1 calc R U
C822 C -0.0687(15) 0.8389(15) 0.0534(8) 0.051(7) Uani 1 1 d . .
H82D H -0.0337 0.8380 0.0744 0.061 Uiso 1 1 calc R U
H82E H -0.0805 0.8868 0.0479 0.061 Uiso 1 1 calc R U
C823 C -0.1372(17) 0.8036(16) 0.0634(8) 0.055(7) Uani 1 1 d . .
H82F H -0.1257 0.7553 0.0680 0.066 Uiso 1 1 calc R U
H82G H -0.1729 0.8059 0.0427 0.066 Uiso 1 1 calc R U
C824 C -0.173(2) 0.834(2) 0.0970(10) 0.075(11) Uani 1 1 d . .
H82H H -0.2171 0.8073 0.1038 0.113 Uiso 1 1 calc R U
H82I H -0.1882 0.8807 0.0918 0.113 Uiso 1 1 calc R U
H82J H -0.1369 0.8338 0.1172 0.113 Uiso 1 1 calc R U
C831 C 0.0432(14) 0.9109(12) 0.0035(7) 0.042(5) Uani 1 1 d . .
H83A H 0.0256 0.9335 0.0261 0.050 Uiso 1 1 calc R U
H83X H 0.0950 0.9268 -0.0011 0.050 Uiso 1 1 calc R U
C832 C -0.0042(16) 0.9336(14) -0.0269(8) 0.052(7) Uani 1 1 d . .
H83Y H 0.0137 0.9124 -0.0498 0.063 Uiso 1 1 calc R U
H83Z H -0.0561 0.9181 -0.0226 0.063 Uiso 1 1 calc R U
C833 C -0.0040(16) 1.0060(13) -0.0312(7) 0.047(6) Uani 1 1 d . .
H83B H 0.0483 1.0209 -0.0351 0.056 Uiso 1 1 calc R U
H83P H -0.0216 1.0266 -0.0081 0.056 Uiso 1 1 calc R U
C834 C -0.050(2) 1.033(2) -0.0613(9) 0.066(9) Uani 1 1 d . .
H83C H -0.0461 1.0822 -0.0620 0.099 Uiso 1 1 calc R U
H83D H -0.1026 1.0199 -0.0574 0.099 Uiso 1 1 calc R U
H83E H -0.0326 1.0138 -0.0846 0.099 Uiso 1 1 calc R U
C911 C 0.3496(18) 0.9899(18) 0.3849(10) 0.066(9) Uani 1 1 d . .
H91A H 0.3428 0.9813 0.4111 0.100 Uiso 1 1 calc R U
H91B H 0.3185 1.0284 0.3775 0.100 Uiso 1 1 calc R U
H91C H 0.4023 1.0001 0.3800 0.100 Uiso 1 1 calc R U
C912 C 0.837(2) 0.806(3) 0.5718(12) 0.101(17) Uani 1 1 d . .
H91D H 0.8233 0.8518 0.5788 0.151 Uiso 1 1 calc R U
H91E H 0.7933 0.7834 0.5606 0.151 Uiso 1 1 calc R U
H91F H 0.8781 0.8067 0.5543 0.151 Uiso 1 1 calc R U
C913 C 0.7119(18) 0.0249(17) 0.5851(8) 0.057(7) Uani 1 1 d . .
H91G H 0.6851 0.0087 0.6068 0.068 Uiso 1 1 calc R U
H91X H 0.7017 -0.0053 0.5644 0.068 Uiso 1 1 calc R U
H91Y H 0.6950 0.0708 0.5791 0.068 Uiso 1 1 calc R U
C914 C 0.6063(18) 0.2439(14) 0.6673(8) 0.055(7) Uani 1 1 d . .
H91H H 0.5832 0.2661 0.6885 0.082 Uiso 1 1 calc R U
H91I H 0.5686 0.2373 0.6482 0.082 Uiso 1 1 calc R U
H91J H 0.6469 0.2724 0.6579 0.082 Uiso 1 1 calc R U
C915 C 0.309(3) 0.679(3) 0.6618(18) 0.155(17) Uani 1 1 d D U
H91K H 0.2586 0.6609 0.6641 0.232 Uiso 1 1 calc R U
H91L H 0.3429 0.6544 0.6784 0.232 Uiso 1 1 calc R U
H91M H 0.3269 0.6734 0.6366 0.232 Uiso 1 1 calc R U
C916 C 0.892(2) 0.2756(13) 0.1675(9) 0.059(8) Uani 1 1 d D .
H91N H 0.9173 0.2541 0.1883 0.089 Uiso 1 1 calc R U
H91O H 0.9285 0.2817 0.1476 0.089 Uiso 1 1 calc R U
H91P H 0.8511 0.2469 0.1591 0.089 Uiso 1 1 calc R U
C917 C 0.789(2) 0.496(2) 0.0846(9) 0.075(11) Uani 1 1 d . .
H91Q H 0.7978 0.4938 0.0582 0.113 Uiso 1 1 calc R U
H91R H 0.8148 0.4586 0.0967 0.113 Uiso 1 1 calc R U
H91S H 0.8086 0.5393 0.0940 0.113 Uiso 1 1 calc R U
C918 C 0.664(2) 0.716(2) 0.0713(10) 0.081(12) Uani 1 1 d . .
H98A H 0.7192 0.7144 0.0697 0.122 Uiso 1 1 calc R U
H98B H 0.6442 0.7383 0.0496 0.122 Uiso 1 1 calc R U
H98C H 0.6450 0.6693 0.0725 0.122 Uiso 1 1 calc R U
C919 C 0.8487(19) 0.029(2) 0.1143(11) 0.073(10) Uani 1 1 d . .
H99A H 0.8663 -0.0066 0.1309 0.109 Uiso 1 1 calc R U
H99B H 0.8890 0.0411 0.0974 0.109 Uiso 1 1 calc R U
H99C H 0.8055 0.0123 0.1004 0.109 Uiso 1 1 calc R U
C920 C 0.195(4) 0.843(2) 0.1639(17) 0.129(15) Uani 1 1 d . U
H92A H 0.1442 0.8622 0.1640 0.194 Uiso 1 1 calc R U
H92B H 0.2169 0.8483 0.1395 0.194 Uiso 1 1 calc R U
H92C H 0.2258 0.8671 0.1819 0.194 Uiso 1 1 calc R U
C951 C 0.287(3) 0.966(3) 0.4916(19) 0.118(10) Uani 1 1 d . U
H95A H 0.3245 0.9433 0.5075 0.141 Uiso 1 1 calc R U
H95X H 0.2997 0.9552 0.4659 0.141 Uiso 1 1 calc R U
C952 C 0.290(2) 1.035(3) 0.4971(17) 0.113(12) Uani 1 1 d . U
H95B H 0.3400 1.0519 0.4911 0.170 Uiso 1 1 calc R U
H95C H 0.2784 1.0454 0.5227 0.170 Uiso 1 1 calc R U
H95D H 0.2529 1.0573 0.4812 0.170 Uiso 1 1 calc R U
C953 C 0.218(3) 0.870(3) 0.4872(19) 0.124(10) Uani 1 1 d . U
H95E H 0.2632 0.8470 0.4969 0.149 Uiso 1 1 calc R U
H95F H 0.2188 0.8677 0.4602 0.149 Uiso 1 1 calc R U
C954 C 0.149(3) 0.837(3) 0.5018(18) 0.128(14) Uani 1 1 d . U
H95G H 0.1488 0.7889 0.4954 0.192 Uiso 1 1 calc R U
H95H H 0.1046 0.8590 0.4911 0.192 Uiso 1 1 calc R U
H95I H 0.1475 0.8420 0.5284 0.192 Uiso 1 1 calc R U
C961 C 0.637(3) 0.177(3) 0.0010(18) 0.128(14) Uani 1 1 d . U
H96A H 0.6331 0.2246 0.0082 0.192 Uiso 1 1 calc R U
H96B H 0.5976 0.1507 0.0128 0.192 Uiso 1 1 calc R U
H96C H 0.6326 0.1730 -0.0256 0.192 Uiso 1 1 calc R U
C962 C 0.713(3) 0.150(3) 0.0128(18) 0.117(10) Uani 1 1 d . U
H96D H 0.7539 0.1759 0.0012 0.140 Uiso 1 1 calc R U
H96E H 0.7186 0.1531 0.0397 0.140 Uiso 1 1 calc R U
C963 C 0.788(3) 0.057(3) 0.0136(19) 0.118(10) Uani 1 1 d . U
H96F H 0.8276 0.0830 0.0008 0.142 Uiso 1 1 calc R U
H96G H 0.7930 0.0656 0.0402 0.142 Uiso 1 1 calc R U
C964 C 0.796(3) -0.010(3) 0.0067(18) 0.122(13) Uani 1 1 d . U
H96H H 0.8445 -0.0254 0.0162 0.182 Uiso 1 1 calc R U
H96I H 0.7940 -0.0178 -0.0198 0.182 Uiso 1 1 calc R U
H96J H 0.7557 -0.0352 0.0186 0.182 Uiso 1 1 calc R U
N1 N 0.5457(12) 0.1865(10) 0.4893(6) 0.042(5) Uani 1 1 d . .
N2 N 0.9873(11) 0.6041(10) 0.5062(5) 0.036(4) Uani 1 1 d . .
N3 N 0.5721(11) 0.5540(10) 0.2935(5) 0.035(4) Uani 1 1 d . .
N4 N 0.0056(11) 0.0067(11) 0.2681(5) 0.038(4) Uani 1 1 d . .
N5 N 0.5052(12) 0.0138(10) 0.2322(5) 0.040(4) Uani 1 1 d . .
N6 N 0.0726(11) 0.4652(9) 0.2062(5) 0.033(4) Uani 1 1 d . .
N7 N 0.5133(11) 0.9154(11) 0.0058(5) 0.038(4) Uani 1 1 d . .
N8 N 0.0460(12) 0.8329(12) 0.0108(6) 0.046(5) Uani 1 1 d . .
N11 N 0.3275(15) 0.9302(15) 0.3644(9) 0.066(8) Uani 1 1 d . .
N12 N 0.8594(16) 0.7682(17) 0.6039(8) 0.065(7) Uani 1 1 d . .
N13 N 0.7889(19) 0.026(2) 0.5922(8) 0.075(9) Uani 1 1 d . .
N14 N 0.6373(14) 0.1768(12) 0.6786(7) 0.051(5) Uani 1 1 d . .
N15 N 0.310(3) 0.753(3) 0.672(2) 0.174(15) Uani 1 1 d D U
N16 N 0.8623(15) 0.3432(13) 0.1788(8) 0.061(7) Uani 1 1 d D .
N17 N 0.7090(19) 0.492(2) 0.0919(8) 0.086(11) Uani 1 1 d . .
N18 N 0.6426(16) 0.7517(16) 0.1033(7) 0.064(7) Uani 1 1 d . .
N19 N 0.8263(13) 0.0899(15) 0.1359(10) 0.067(8) Uani 1 1 d . .
N20 N 0.192(3) 0.776(3) 0.1728(18) 0.153(13) Uani 1 1 d D U
O1 O 0.7465(8) 0.7895(7) 0.3299(4) 0.027(3) Uani 1 1 d . .
O2 O 0.8553(8) 0.7905(7) 0.3720(4) 0.025(3) Uani 1 1 d . .
O3 O 0.8195(8) 0.6633(7) 0.3429(4) 0.026(3) Uani 1 1 d . .
O4 O 0.8845(8) 0.8073(7) 0.2937(4) 0.027(3) Uani 1 1 d . .
O5 O 0.6733(8) 0.6921(7) 0.3705(4) 0.028(3) Uani 1 1 d . .
O6 O 0.7936(8) 0.6962(7) 0.4177(4) 0.028(3) Uani 1 1 d . .
O7 O 0.8989(7) 0.9146(6) 0.3479(3) 0.023(2) Uani 1 1 d . .
O8 O 0.7801(7) 0.9123(7) 0.3005(3) 0.024(3) Uani 1 1 d . .
O9 O 0.5299(9) 0.6798(8) 0.3953(4) 0.034(3) Uani 1 1 d . .
O10 O 0.6539(8) 0.6997(7) 0.4424(4) 0.030(3) Uani 1 1 d . .
O11 O 0.7735(9) 0.6874(8) 0.4916(4) 0.035(3) Uani 1 1 d . .
O12 O 0.9407(9) 1.0351(8) 0.3802(4) 0.033(3) Uani 1 1 d . .
O13 O 0.8083(8) 1.0212(7) 0.3404(4) 0.027(3) Uani 1 1 d . .
O14 O 0.6977(10) 1.0277(7) 0.2859(4) 0.035(3) Uani 1 1 d . .
O15 O 0.5835(8) 0.7981(6) 0.3600(3) 0.024(3) Uani 1 1 d . .
O16 O 0.7088(7) 0.8014(6) 0.4062(3) 0.021(2) Uani 1 1 d . .
O17 O 0.8272(7) 0.8057(7) 0.4571(4) 0.024(3) Uani 1 1 d . .
O18 O 0.8844(8) 0.9205(7) 0.4201(3) 0.026(3) Uani 1 1 d . .
O19 O 0.7636(8) 0.9114(7) 0.3715(4) 0.027(3) Uani 1 1 d . .
O20 O 0.6382(8) 0.9125(7) 0.3236(4) 0.027(3) Uani 1 1 d . .
O21 O 0.4926(8) 0.8714(7) 0.3122(4) 0.033(3) Uani 1 1 d . .
O22 O 0.9385(8) 0.8842(8) 0.4890(4) 0.032(3) Uani 1 1 d . .
O23 O 0.5565(8) 0.8005(7) 0.4318(4) 0.026(3) Uani 1 1 d . .
O24 O 0.6903(8) 0.8039(6) 0.4844(4) 0.026(3) Uani 1 1 d . .
O25 O 0.7882(7) 0.8885(7) 0.5095(4) 0.026(3) Uani 1 1 d . .
O26 O 0.8372(8) 0.9905(7) 0.4764(3) 0.025(3) Uani 1 1 d . .
O27 O 0.8015(7) 1.0314(7) 0.4127(3) 0.024(2) Uani 1 1 d . .
O28 O 0.6675(7) 1.0278(7) 0.3596(4) 0.025(3) Uani 1 1 d . .
O29 O 0.5315(7) 0.9818(7) 0.3562(4) 0.026(3) Uani 1 1 d . .
O30 O 0.4818(7) 0.8794(8) 0.3888(4) 0.027(3) Uani 1 1 d . .
O31 O 0.6224(8) 0.9126(7) 0.3985(4) 0.025(3) Uani 1 1 d . .
O32 O 0.7378(7) 0.9167(7) 0.4436(4) 0.026(3) Uani 1 1 d . .
O33 O 0.5907(8) 0.9027(8) 0.4752(3) 0.028(3) Uani 1 1 d . .
O34 O 0.6951(8) 0.9907(7) 0.4980(4) 0.027(3) Uani 1 1 d . .
O35 O 0.6577(8) 1.0420(7) 0.4317(4) 0.028(3) Uani 1 1 d . .
O36 O 0.5198(7) 0.9870(7) 0.4279(3) 0.025(3) Uani 1 1 d . .
O37 O 0.4394(8) 0.8831(9) 0.4622(4) 0.036(3) Uani 1 1 d . .
O38 O 0.6514(9) 0.8859(8) 0.5445(4) 0.032(3) Uani 1 1 d . .
O39 O 0.7597(8) 1.1129(8) 0.4733(4) 0.031(3) Uani 1 1 d . .
O40 O 0.5512(8) 1.1067(7) 0.3886(4) 0.028(3) Uani 1 1 d . .
O41 O 0.3552(8) 0.2300(7) 0.1276(4) 0.027(3) Uani 1 1 d . .
O42 O 0.2464(7) 0.2315(7) 0.1703(3) 0.023(2) Uani 1 1 d . .
O43 O 0.3849(8) 0.2134(7) 0.2059(4) 0.028(3) Uani 1 1 d . .
O44 O 0.3202(8) 0.3572(7) 0.1575(4) 0.027(3) Uani 1 1 d . .
O45 O 0.3995(7) 0.1056(7) 0.1520(3) 0.025(3) Uani 1 1 d . .
O46 O 0.2795(7) 0.1072(7) 0.1996(3) 0.024(3) Uani 1 1 d . .
O47 O 0.1730(8) 0.3281(7) 0.1291(4) 0.026(3) Uani 1 1 d . .
O48 O 0.2934(7) 0.3242(7) 0.0819(4) 0.026(3) Uani 1 1 d . .
O49 O 0.4401(9) -0.0145(8) 0.1199(4) 0.038(3) Uani 1 1 d . .
O50 O 0.3092(8) -0.0007(7) 0.1599(3) 0.027(3) Uani 1 1 d . .
O51 O 0.1981(9) -0.0069(8) 0.2141(4) 0.035(3) Uani 1 1 d . .
O52 O 0.0290(8) 0.3410(7) 0.1043(4) 0.032(3) Uani 1 1 d . .
O53 O 0.1542(8) 0.3202(7) 0.0573(4) 0.028(3) Uani 1 1 d . .
O54 O 0.2736(9) 0.3335(8) 0.0080(4) 0.033(3) Uani 1 1 d . .
O55 O 0.3841(7) 0.1009(7) 0.0802(3) 0.024(3) Uani 1 1 d . .
O56 O 0.2630(7) 0.1096(7) 0.1282(3) 0.024(3) Uani 1 1 d . .
O57 O 0.1378(8) 0.1076(7) 0.1766(3) 0.026(3) Uani 1 1 d . .
O58 O 0.0826(7) 0.2218(7) 0.1399(3) 0.023(3) Uani 1 1 d . .
O59 O 0.2080(7) 0.2183(6) 0.0938(3) 0.023(2) Uani 1 1 d . .
O60 O 0.3282(8) 0.2144(7) 0.0427(4) 0.028(3) Uani 1 1 d . .
O61 O 0.4392(8) 0.1360(8) 0.0113(4) 0.034(3) Uani 1 1 d . .
O62 O -0.0082(8) 0.1506(7) 0.1876(4) 0.030(3) Uani 1 1 d . .
O63 O 0.3010(7) -0.0110(7) 0.0873(4) 0.025(3) Uani 1 1 d . .
O64 O 0.1671(7) -0.0076(7) 0.1405(3) 0.024(2) Uani 1 1 d . .
O65 O 0.0322(7) 0.0393(7) 0.1442(4) 0.026(3) Uani 1 1 d . .
O66 O -0.0182(8) 0.1413(7) 0.1112(4) 0.028(3) Uani 1 1 d . .
O67 O 0.0546(8) 0.2187(6) 0.0685(4) 0.024(3) Uani 1 1 d . .
O68 O 0.1893(8) 0.2162(7) 0.0152(3) 0.025(3) Uani 1 1 d . .
O69 O 0.2888(8) 0.1330(7) -0.0091(3) 0.027(3) Uani 1 1 d . .
O70 O 0.3369(7) 0.0294(8) 0.0238(4) 0.028(3) Uani 1 1 d . .
O71 O 0.2374(8) 0.1040(8) 0.0561(4) 0.030(3) Uani 1 1 d . .
O72 O 0.1221(7) 0.1073(7) 0.1014(4) 0.024(3) Uani 1 1 d . .
O73 O 0.1579(8) -0.0207(7) 0.0677(4) 0.027(3) Uani 1 1 d . .
O74 O 0.0196(8) 0.0343(8) 0.0720(4) 0.029(3) Uani 1 1 d . .
O75 O 0.0896(8) 0.1180(7) 0.0243(3) 0.028(3) Uani 1 1 d . .
O76 O 0.1949(8) 0.0295(8) 0.0022(4) 0.028(3) Uani 1 1 d . .
O77 O 0.2589(8) -0.0915(7) 0.0264(4) 0.030(3) Uani 1 1 d . .
O78 O 0.0515(8) -0.0854(7) 0.1110(4) 0.029(3) Uani 1 1 d . .
O79 O -0.0597(8) 0.1369(9) 0.0380(4) 0.036(3) Uani 1 1 d . .
O80 O 0.1513(9) 0.1331(8) -0.0449(4) 0.034(3) Uani 1 1 d . .
O101 O 0.214(2) 0.940(2) 0.4999(12) 0.118(9) Uani 1 1 d . U
O102 O 0.716(2) 0.0803(19) 0.0014(11) 0.116(8) Uani 1 1 d . U
O111 O 0.3040(16) 0.8822(17) 0.3814(11) 0.114(13) Uani 1 1 d . .
O112 O 0.333(2) 0.934(2) 0.3312(8) 0.107(11) Uani 1 1 d . .
O121 O 0.878(2) 0.7097(15) 0.5994(8) 0.097(10) Uani 1 1 d . .
O122 O 0.857(2) 0.7957(18) 0.6327(8) 0.112(12) Uani 1 1 d . .
O131 O 0.824(2) 0.065(2) 0.5745(16) 0.149(19) Uani 1 1 d . .
O132 O 0.820(3) -0.014(4) 0.6130(12) 0.21(3) Uani 1 1 d . .
O141 O 0.6258(16) 0.1602(13) 0.7100(8) 0.080(7) Uani 1 1 d . .
O142 O 0.670(2) 0.1401(16) 0.6585(9) 0.102(10) Uani 1 1 d . .
O151 O 0.250(3) 0.780(2) 0.6725(17) 0.192(17) Uani 1 1 d D U
O152 O 0.367(3) 0.782(2) 0.6681(17) 0.182(17) Uani 1 1 d D U
O161 O 0.8744(16) 0.3607(13) 0.2095(7) 0.080(8) Uani 1 1 d D .
O162 O 0.8296(19) 0.3804(15) 0.1587(8) 0.097(9) Uani 1 1 d D .
O171 O 0.681(3) 0.534(4) 0.1130(14) 0.19(3) Uani 1 1 d . .
O172 O 0.672(2) 0.4528(18) 0.0728(13) 0.133(16) Uani 1 1 d . .
O181 O 0.646(2) 0.7268(18) 0.1322(9) 0.115(12) Uani 1 1 d . .
O182 O 0.621(2) 0.8087(18) 0.0997(8) 0.116(13) Uani 1 1 d . .
O191 O 0.8325(19) 0.083(2) 0.1684(8) 0.117(13) Uani 1 1 d . .
O192 O 0.8026(15) 0.1394(16) 0.1171(12) 0.109(12) Uani 1 1 d . .
O201 O 0.136(3) 0.739(2) 0.1703(14) 0.154(14) Uani 1 1 d D U
O202 O 0.251(3) 0.744(2) 0.1746(15) 0.170(15) Uani 1 1 d D U
W1 W 0.60163(4) 0.73570(4) 0.40081(2) 0.02407(14) Uani 1 1 d . .
W2 W 0.74727(4) 0.73914(4) 0.45743(2) 0.02433(14) Uani 1 1 d . .
W3 W 0.86369(4) 0.98309(4) 0.38012(2) 0.02418(14) Uani 1 1 d . .
W4 W 0.72004(4) 0.97773(4) 0.32236(2) 0.02382(14) Uani 1 1 d . .
W5 W 0.54976(4) 0.88620(4) 0.34841(2) 0.02416(14) Uani 1 1 d . .
W6 W 0.85457(4) 0.89601(4) 0.46813(2) 0.02497(15) Uani 1 1 d . .
W7 W 0.52042(4) 0.89176(4) 0.43729(2) 0.02529(14) Uani 1 1 d . .
W8 W 0.68251(4) 0.89414(4) 0.50125(2) 0.02557(15) Uani 1 1 d . .
W9 W 0.74824(4) 1.03147(4) 0.45829(2) 0.02458(15) Uani 1 1 d . .
W10 W 0.58781(4) 1.02671(4) 0.39320(2) 0.02454(14) Uani 1 1 d . .
W11 W 0.36367(4) 0.03708(4) 0.11991(2) 0.02418(14) Uani 1 1 d . .
W12 W 0.22010(4) 0.04239(4) 0.17762(2) 0.02388(14) Uani 1 1 d . .
W13 W 0.10163(4) 0.28444(4) 0.09913(2) 0.02408(14) Uani 1 1 d . .
W14 W 0.24726(4) 0.28098(4) 0.04260(2) 0.02448(15) Uani 1 1 d . .
W15 W 0.35466(4) 0.12412(4) 0.03188(2) 0.02513(15) Uani 1 1 d . .
W16 W 0.04979(4) 0.13392(4) 0.15154(2) 0.02445(14) Uani 1 1 d . .
W17 W 0.24830(4) -0.01132(4) 0.04173(2) 0.02487(15) Uani 1 1 d . .
W18 W 0.08786(4) -0.00655(4) 0.10677(2) 0.02488(15) Uani 1 1 d . .
W19 W 0.02041(4) 0.12831(4) 0.06266(2) 0.02558(15) Uani 1 1 d . .
W20 W 0.18252(4) 0.12600(4) -0.00122(2) 0.02597(15) Uani 1 1 d . .
Si1 Si 0.7083(3) 0.8852(3) 0.40488(12) 0.0204(9) Uani 1 1 d . .
Si2 Si 0.2083(3) 0.1350(3) 0.09518(12) 0.0193(8) Uani 1 1 d . .
Ti1 Ti 0.7693(2) 0.72467(17) 0.37052(9) 0.0246(6) Uani 1 1 d . .
Ti2 Ti 0.83343(19) 0.85236(17) 0.32993(9) 0.0232(6) Uani 1 1 d . .
Ti3 Ti 0.33350(19) 0.16788(17) 0.17007(9) 0.0231(6) Uani 1 1 d . .
Ti4 Ti 0.26952(19) 0.29534(17) 0.12937(9) 0.0243(6) Uani 1 1 d . .

loop_
_atom_site_aniso_label
_atom_site_aniso_U_11
_atom_site_aniso_U_22
_atom_site_aniso_U_33
_atom_site_aniso_U_23
_atom_site_aniso_U_13
_atom_site_aniso_U_12
C1 0.040(11) 0.024(9) 0.027(9) -0.004(7) -0.002(8) 0.002(8)
C2 0.030(10) 0.027(9) 0.032(9) -0.005(7) 0.000(8) 0.010(7)
C3 0.042(12) 0.035(11) 0.040(11) 0.003(9) 0.006(9) 0.011(10)
C4 0.049(13) 0.040(12) 0.035(10) 0.003(9) -0.005(10) 0.018(10)
C5 0.027(10) 0.044(12) 0.037(10) -0.002(9) 0.004(8) 0.007(9)
C6 0.035(11) 0.040(13) 0.064(15) 0.000(11) -0.015(11) 0.013(10)
C7 0.034(12) 0.054(15) 0.052(14) 0.002(12) -0.001(10) 0.002(11)
C8 0.041(12) 0.032(11) 0.048(12) -0.018(9) 0.009(10) -0.003(9)
C9 0.036(12) 0.029(10) 0.045(12) -0.011(9) 0.012(10) -0.003(9)
C10 0.032(11) 0.044(12) 0.037(11) -0.003(9) -0.001(9) 0.013(9)
C11 0.031(10) 0.033(10) 0.020(8) -0.008(7) 0.000(7) 0.006(8)
C12 0.023(9) 0.032(9) 0.024(8) -0.007(7) 0.006(7) 0.001(7)
C13 0.037(10) 0.018(8) 0.030(9) -0.001(7) -0.002(8) 0.002(7)
C14 0.040(11) 0.033(10) 0.022(8) 0.000(7) -0.011(8) 0.000(9)
C15 0.038(11) 0.042(12) 0.021(8) -0.008(8) 0.001(8) 0.000(9)
C16 0.036(11) 0.053(13) 0.025(9) -0.013(9) 0.001(8) -0.012(11)
C17 0.046(13) 0.041(12) 0.030(10) -0.014(9) -0.002(9) -0.012(10)
C18 0.051(14) 0.035(11) 0.045(12) -0.009(10) -0.007(11) -0.008(11)
C19 0.042(12) 0.012(8) 0.048(12) -0.006(7) 0.005(10) 0.003(8)
C20 0.029(10) 0.035(11) 0.027(9) -0.004(7) 0.008(8) -0.005(8)
C21 0.040(11) 0.025(9) 0.020(8) 0.001(6) -0.004(7) -0.012(8)
C22 0.027(9) 0.029(9) 0.032(9) 0.003(7) -0.010(8) -0.007(8)
C23 0.021(9) 0.031(10) 0.034(9) -0.003(8) -0.006(7) -0.004(7)
C24 0.040(12) 0.034(11) 0.028(9) -0.003(8) 0.002(8) -0.007(9)
C25 0.036(11) 0.024(9) 0.026(9) -0.001(7) -0.006(8) -0.002(8)
C26 0.035(11) 0.058(15) 0.034(10) -0.007(11) 0.009(9) -0.001(11)
C27 0.052(15) 0.043(14) 0.046(13) -0.017(11) -0.001(11) 0.004(11)
C28 0.040(12) 0.036(12) 0.049(13) 0.002(10) -0.005(10) 0.008(10)
C29 0.044(12) 0.031(10) 0.029(9) -0.002(8) -0.010(9) -0.005(9)
C30 0.034(10) 0.025(9) 0.021(8) -0.002(6) -0.008(7) 0.002(7)
C31 0.031(10) 0.018(8) 0.040(10) -0.007(7) 0.003(8) -0.010(7)
C32 0.032(10) 0.023(9) 0.033(9) -0.006(7) 0.003(8) -0.004(7)
C33 0.053(14) 0.036(11) 0.031(10) 0.002(9) -0.006(9) -0.015(10)
C34 0.038(12) 0.044(13) 0.038(11) -0.008(9) 0.004(9) -0.021(10)
C35 0.029(10) 0.041(12) 0.045(11) 0.002(10) -0.002(9) -0.019(9)
C36 0.039(13) 0.049(15) 0.073(18) -0.012(14) -0.001(12) -0.017(12)
C37 0.039(13) 0.051(15) 0.060(15) -0.010(12) -0.017(11) -0.015(11)
C38 0.034(12) 0.038(12) 0.066(16) -0.013(11) -0.021(11) -0.003(10)
C39 0.037(11) 0.025(9) 0.049(12) -0.018(9) -0.015(10) 0.008(8)
C40 0.031(10) 0.035(10) 0.028(9) -0.013(8) -0.007(8) 0.000(8)
C101 0.039(12) 0.029(10) 0.051(13) -0.006(9) 0.003(10) 0.011(9)
C102 0.046(14) 0.047(14) 0.045(13) -0.009(11) 0.005(11) 0.009(11)
C103 0.08(2) 0.046(16) 0.07(2) -0.003(14) 0.021(18) -0.005(16)
C104 0.062(18) 0.054(17) 0.053(15) 0.009(13) 0.000(13) -0.021(14)
C111 0.040(12) 0.032(11) 0.052(13) -0.007(9) -0.015(11) 0.010(9)
C112 0.037(14) 0.08(2) 0.09(2) -0.049(19) -0.002(15) 0.005(14)
C113 0.064(18) 0.063(18) 0.043(13) -0.018(12) -0.009(13) 0.018(15)
C114 0.058(19) 0.10(3) 0.07(2) -0.02(2) -0.032(17) 0.018(19)
C121 0.040(13) 0.027(10) 0.056(14) -0.001(10) 0.007(11) 0.004(9)
C122 0.046(16) 0.050(18) 0.11(3) -0.012(17) 0.022(17) 0.002(13)
C123 0.09(3) 0.09(3) 0.09(3) -0.01(2) 0.03(2) -0.01(2)
C124 0.18(6) 0.07(3) 0.13(4) -0.05(3) 0.08(4) -0.04(3)
C131 0.035(12) 0.048(14) 0.051(13) -0.017(11) 0.008(10) 0.007(10)
C132 0.026(12) 0.08(2) 0.066(18) -0.023(16) -0.014(12) 0.006(12)
C133 0.053(18) 0.15(4) 0.059(19) -0.05(2) -0.018(15) 0.01(2)
C134 0.051(18) 0.09(3) 0.09(2) -0.03(2) -0.037(18) 0.017(18)
C201 0.030(11) 0.057(15) 0.040(11) -0.003(11) 0.001(9) 0.000(10)
C202 0.06(2) 0.062(19) 0.07(2) -0.036(17) -0.011(16) 0.017(16)
C203 0.065(19) 0.050(16) 0.053(15) 0.000(12) -0.007(14) -0.012(14)
C204 0.20(6) 0.09(4) 0.08(3) -0.03(3) -0.04(4) -0.01(4)
C211 0.032(11) 0.045(13) 0.050(13) 0.011(10) -0.011(10) -0.004(10)
C212 0.040(13) 0.073(19) 0.036(11) 0.008(12) -0.007(10) 0.007(13)
C213 0.052(16) 0.059(18) 0.059(16) 0.001(14) 0.011(13) 0.000(14)
C214 0.062(18) 0.054(16) 0.040(12) 0.010(11) 0.005(12) -0.009(13)
C221 0.028(10) 0.044(12) 0.035(10) 0.009(9) 0.002(8) 0.013(9)
C222 0.022(9) 0.048(13) 0.039(11) 0.002(9) 0.002(8) 0.007(9)
C223 0.055(16) 0.034(13) 0.062(16) 0.002(11) 0.003(13) 0.008(11)
C224 0.08(2) 0.057(18) 0.052(16) 0.025(14) 0.004(15) -0.002(16)
C231 0.074(14) 0.050(11) 0.032(9) 0.000(8) -0.034(10) 0.009(11)
C232 0.093(15) 0.054(11) 0.040(9) -0.004(8) -0.032(10) 0.012(11)
C233 0.121(17) 0.066(13) 0.060(12) -0.005(11) -0.032(13) 0.010(13)
C234 0.16(3) 0.09(2) 0.10(2) 0.00(2) -0.03(2) 0.00(2)
C301 0.060(15) 0.024(10) 0.040(11) -0.005(8) -0.006(11) 0.007(10)
C302 0.040(12) 0.032(11) 0.054(13) -0.007(10) -0.012(10) -0.005(9)
C303 0.059(17) 0.033(13) 0.08(2) 0.003(12) -0.021(15) 0.011(12)
C304 0.063(19) 0.09(3) 0.068(19) 0.031(18) -0.048(16) -0.025(18)
C311 0.044(12) 0.036(11) 0.031(9) -0.014(9) -0.007(9) -0.003(10)
C312 0.028(10) 0.028(10) 0.043(11) -0.003(8) -0.008(9) -0.007(8)
C313 0.039(12) 0.029(10) 0.041(11) 0.000(9) 0.001(9) -0.008(9)
C314 0.052(15) 0.038(12) 0.037(11) -0.004(9) -0.004(10) -0.002(11)
C321 0.052(14) 0.036(12) 0.034(10) -0.007(9) 0.006(10) -0.003(10)
C322 0.040(14) 0.060(17) 0.060(16) -0.014(13) -0.013(12) 0.000(12)
C323 0.064(18) 0.057(17) 0.052(15) 0.011(13) -0.012(14) -0.025(15)
C324 0.07(2) 0.045(16) 0.11(3) 0.019(18) -0.03(2) 0.000(15)
C331 0.049(13) 0.042(12) 0.022(8) 0.002(8) -0.001(8) -0.006(10)
C332 0.068(18) 0.037(13) 0.046(13) 0.002(10) -0.007(13) -0.010(12)
C333 0.10(3) 0.07(2) 0.050(16) 0.023(16) -0.019(18) -0.03(2)
C334 0.17(6) 0.17(6) 0.16(5) 0.09(5) -0.12(5) -0.11(5)
C401 0.056(16) 0.061(18) 0.047(14) 0.023(13) -0.003(12) -0.014(14)
C402 0.044(14) 0.057(16) 0.047(13) 0.017(12) -0.008(11) -0.019(12)
C403 0.08(2) 0.056(18) 0.064(18) 0.025(15) 0.009(16) 0.002(16)
C404 0.12(4) 0.10(4) 0.12(4) 0.04(3) 0.00(3) 0.06(3)
C411 0.056(16) 0.055(15) 0.030(10) 0.012(10) 0.004(10) -0.029(13)
C412 0.040(13) 0.036(12) 0.054(14) 0.003(10) -0.008(11) 0.000(10)
C413 0.09(2) 0.052(17) 0.035(12) 0.007(11) 0.004(14) 0.000(16)
C414 0.057(18) 0.054(18) 0.09(2) 0.007(17) -0.020(17) 0.000(14)
C421 0.041(13) 0.058(16) 0.037(11) 0.023(11) 0.000(10) -0.011(11)
C422 0.072(19) 0.049(15) 0.036(12) 0.006(10) -0.008(12) -0.022(14)
C423 0.056(16) 0.08(2) 0.048(14) 0.025(15) -0.011(12) -0.020(16)
C424 0.07(2) 0.11(3) 0.10(3) 0.05(3) -0.04(2) -0.03(2)
C431 0.044(12) 0.042(12) 0.027(9) 0.004(8) -0.003(8) -0.021(10)
C432 0.09(3) 0.10(3) 0.037(13) -0.013(15) 0.006(15) -0.05(2)
C433 0.08(2) 0.051(17) 0.050(15) 0.002(13) -0.006(14) -0.010(15)
C434 0.13(4) 0.045(18) 0.08(2) 0.001(16) 0.00(2) 0.01(2)
C501 0.038(13) 0.079(19) 0.036(12) 0.022(12) -0.008(10) 0.022(13)
C502 0.064(18) 0.037(13) 0.057(16) 0.008(11) 0.000(14) 0.006(12)
C503 0.060(18) 0.051(16) 0.060(17) -0.011(13) -0.012(14) 0.005(13)
C504 0.07(2) 0.050(18) 0.11(3) 0.018(18) 0.03(2) 0.001(16)
C511 0.044(13) 0.043(13) 0.037(11) 0.006(10) -0.006(9) 0.019(11)
C512 0.051(15) 0.045(14) 0.048(13) -0.003(11) -0.007(11) 0.018(12)
C513 0.09(2) 0.054(17) 0.037(12) -0.001(12) -0.006(14) 0.005(16)
C514 0.15(5) 0.05(2) 0.10(3) 0.02(2) 0.02(3) 0.03(3)
C521 0.040(12) 0.043(12) 0.029(9) 0.009(9) -0.001(9) 0.009(10)
C522 0.050(15) 0.062(17) 0.034(11) 0.013(11) -0.002(10) 0.010(13)
C523 0.067(19) 0.062(19) 0.058(17) 0.004(15) -0.002(14) 0.018(17)
C524 0.08(3) 0.045(18) 0.12(3) 0.00(2) 0.00(2) 0.010(17)
C531 0.035(12) 0.068(18) 0.040(12) 0.013(12) -0.012(10) -0.006(12)
C532 0.035(13) 0.09(2) 0.041(13) 0.007(14) -0.006(11) 0.003(14)
C533 0.07(2) 0.044(15) 0.08(2) 0.026(15) -0.018(17) 0.000(14)
C534 0.07(3) 0.16(5) 0.13(4) 0.09(4) -0.03(3) -0.04(3)
C601 0.035(11) 0.042(12) 0.041(11) 0.000(10) 0.002(9) 0.001(10)
C602 0.046(14) 0.044(14) 0.053(14) -0.004(11) -0.003(12) 0.012(11)
C603 0.060(15) 0.071(17) 0.041(12) 0.015(11) 0.004(11) 0.024(13)
C604 0.066(16) 0.074(18) 0.053(14) 0.010(13) 0.006(12) 0.024(14)
C611 0.046(12) 0.032(10) 0.034(10) -0.012(8) -0.004(9) 0.008(9)
C612 0.054(16) 0.037(13) 0.060(16) -0.005(11) 0.017(13) 0.011(11)
C613 0.09(3) 0.11(3) 0.045(16) 0.016(18) 0.024(17) 0.04(2)
C614 0.18(6) 0.13(5) 0.17(6) 0.07(4) 0.12(5) 0.05(5)
C621 0.034(11) 0.034(11) 0.052(13) -0.002(10) -0.008(10) -0.004(9)
C622 0.048(14) 0.035(12) 0.057(15) 0.005(11) 0.002(12) 0.001(11)
C623 0.044(14) 0.033(12) 0.077(19) 0.017(12) 0.005(13) 0.001(10)
C624 0.08(2) 0.08(3) 0.07(2) 0.015(18) 0.032(19) 0.03(2)
C631 0.038(11) 0.029(10) 0.029(9) -0.004(8) 0.001(8) 0.000(9)
C632 0.023(10) 0.052(14) 0.038(11) -0.008(10) -0.003(8) -0.001(9)
C633 0.034(11) 0.052(14) 0.041(12) -0.009(10) 0.001(9) 0.013(11)
C634 0.053(16) 0.036(13) 0.058(15) -0.004(11) 0.001(13) 0.011(11)
C701 0.025(10) 0.058(15) 0.046(12) -0.016(11) 0.005(9) -0.012(10)
C702 0.046(14) 0.051(15) 0.039(12) -0.009(11) 0.005(10) -0.002(12)
C703 0.058(17) 0.063(18) 0.043(13) -0.008(12) -0.005(12) -0.005(14)
C704 0.053(16) 0.052(16) 0.053(15) -0.015(12) -0.006(12) 0.004(13)
C711 0.040(11) 0.024(10) 0.045(11) -0.009(8) -0.010(9) 0.007(8)
C712 0.057(18) 0.07(2) 0.09(2) 0.042(19) -0.014(17) 0.002(15)
C713 0.056(18) 0.054(18) 0.07(2) -0.002(15) -0.001(15) 0.004(14)
C714 0.14(5) 0.07(3) 0.16(5) 0.04(3) 0.05(4) 0.00(3)
C721 0.062(17) 0.037(12) 0.042(12) -0.012(10) 0.011(11) 0.005(12)
C722 0.13(2) 0.041(13) 0.051(14) 0.007(10) 0.028(15) 0.032(15)
C723 0.14(2) 0.061(14) 0.068(15) 0.013(12) 0.022(16) 0.029(16)
C724 0.15(3) 0.09(2) 0.09(2) 0.01(2) 0.00(2) 0.01(2)
C731 0.028(10) 0.059(15) 0.029(9) -0.001(9) 0.007(8) 0.017(10)
C732 0.025(10) 0.033(11) 0.052(13) 0.000(9) -0.004(9) 0.012(8)
C733 0.041(14) 0.053(16) 0.062(16) -0.012(13) -0.011(12) -0.009(12)
C734 0.041(15) 0.07(2) 0.07(2) -0.019(17) -0.003(14) -0.009(14)
C801 0.042(13) 0.037(12) 0.048(13) -0.015(10) -0.001(10) -0.005(10)
C802 0.046(14) 0.048(15) 0.055(15) -0.006(12) -0.006(12) -0.020(12)
C803 0.049(18) 0.10(3) 0.07(2) -0.02(2) 0.014(16) -0.012(19)
C804 0.041(15) 0.11(3) 0.055(17) -0.011(18) 0.012(13) -0.015(18)
C811 0.025(10) 0.034(11) 0.046(12) -0.004(9) -0.003(9) -0.001(8)
C812 0.033(12) 0.051(16) 0.08(2) -0.002(14) -0.020(13) -0.006(11)
C813 0.09(3) 0.050(19) 0.12(3) 0.00(2) -0.05(3) -0.005(18)
C814 0.14(5) 0.08(3) 0.27(9) 0.03(4) -0.12(6) -0.01(3)
C821 0.030(11) 0.050(14) 0.053(14) -0.004(11) -0.004(10) -0.013(10)
C822 0.043(14) 0.050(15) 0.060(16) -0.036(13) 0.004(12) 0.002(11)
C823 0.054(17) 0.058(17) 0.052(15) -0.020(13) 0.001(13) -0.002(13)
C824 0.07(2) 0.09(3) 0.07(2) -0.040(19) 0.027(17) -0.025(19)
C831 0.041(12) 0.033(11) 0.051(13) -0.013(10) -0.010(10) -0.004(9)
C832 0.047(14) 0.044(14) 0.066(17) -0.019(13) -0.017(13) 0.006(11)
C833 0.048(14) 0.043(13) 0.050(14) -0.007(10) -0.017(11) -0.003(11)
C834 0.07(2) 0.08(2) 0.055(16) 0.000(16) 0.001(15) 0.026(18)
C911 0.053(17) 0.062(19) 0.08(2) -0.028(17) -0.010(16) 0.016(15)
C912 0.08(3) 0.13(4) 0.09(3) 0.07(3) -0.02(2) 0.00(3)
C913 0.066(19) 0.061(18) 0.043(13) -0.013(13) -0.004(13) -0.022(15)
C914 0.063(18) 0.039(13) 0.062(16) 0.012(12) -0.021(14) -0.002(12)
C915 0.17(4) 0.11(3) 0.19(3) 0.05(3) 0.08(3) 0.07(3)
C916 0.08(2) 0.027(12) 0.067(18) -0.004(11) 0.002(16) 0.009(13)
C917 0.09(3) 0.08(3) 0.055(17) 0.029(17) 0.001(17) -0.04(2)
C918 0.06(2) 0.11(3) 0.06(2) -0.03(2) 0.008(17) 0.00(2)
C919 0.051(17) 0.08(2) 0.09(2) -0.02(2) -0.016(16) -0.010(17)
C920 0.19(4) 0.051(19) 0.14(3) 0.02(2) -0.06(3) 0.02(2)
C951 0.081(15) 0.12(2) 0.16(2) 0.016(19) -0.025(17) 0.017(17)
C952 0.063(18) 0.12(3) 0.16(3) 0.03(3) -0.05(2) 0.01(2)
C953 0.101(17) 0.11(2) 0.16(2) 0.003(19) -0.033(18) 0.016(18)
C954 0.12(3) 0.12(3) 0.15(3) -0.03(2) -0.04(3) 0.01(2)
C961 0.14(3) 0.09(2) 0.15(3) -0.03(2) 0.03(3) 0.02(2)
C962 0.113(19) 0.090(18) 0.15(2) -0.010(18) 0.032(19) 0.000(17)
C963 0.103(18) 0.097(18) 0.16(2) 0.005(18) 0.032(19) 0.000(17)
C964 0.10(2) 0.10(3) 0.16(3) 0.02(3) 0.05(2) 0.00(2)
N1 0.044(11) 0.033(10) 0.049(11) -0.016(8) -0.003(9) 0.009(8)
N2 0.033(10) 0.037(10) 0.039(10) -0.001(8) 0.000(8) 0.011(8)
N3 0.040(10) 0.034(9) 0.031(8) -0.003(7) -0.002(7) -0.004(8)
N4 0.038(10) 0.049(11) 0.027(8) 0.006(8) -0.005(7) -0.006(9)
N5 0.046(11) 0.038(10) 0.037(9) 0.008(8) -0.014(8) 0.007(9)
N6 0.035(9) 0.033(9) 0.030(8) -0.003(7) -0.003(7) 0.007(7)
N7 0.033(10) 0.048(11) 0.031(9) -0.006(8) 0.003(7) 0.005(8)
N8 0.036(10) 0.052(12) 0.049(11) -0.019(10) -0.018(9) -0.003(9)
N11 0.053(15) 0.063(17) 0.082(19) -0.016(15) -0.026(14) 0.013(13)
N12 0.058(16) 0.08(2) 0.059(15) 0.000(14) 0.010(13) 0.017(14)
N13 0.07(2) 0.10(3) 0.056(16) -0.022(16) 0.028(15) -0.004(19)
N14 0.047(13) 0.040(12) 0.066(15) 0.003(10) 0.001(11) 0.013(10)
N15 0.18(4) 0.13(3) 0.21(3) 0.04(2) 0.08(3) 0.06(3)
N16 0.051(14) 0.054(15) 0.079(18) -0.001(13) -0.016(13) 0.016(12)
N17 0.068(19) 0.14(3) 0.049(15) 0.022(19) -0.011(14) 0.00(2)
N18 0.067(17) 0.09(2) 0.040(12) 0.003(12) -0.011(11) 0.018(15)
N19 0.028(11) 0.059(16) 0.11(2) 0.011(16) -0.002(13) -0.010(11)
N20 0.21(4) 0.08(2) 0.17(2) 0.03(2) -0.04(3) 0.01(2)
O1 0.026(7) 0.025(6) 0.029(6) 0.003(5) -0.002(5) -0.008(5)
O2 0.026(7) 0.018(6) 0.032(6) 0.002(5) 0.001(5) -0.006(5)
O3 0.034(7) 0.022(6) 0.024(6) 0.001(5) 0.002(5) 0.005(5)
O4 0.033(7) 0.019(6) 0.029(6) -0.003(5) 0.000(6) 0.002(5)
O5 0.032(7) 0.019(6) 0.033(7) -0.002(5) -0.007(6) -0.003(5)
O6 0.028(7) 0.030(7) 0.025(6) 0.005(5) -0.005(5) 0.009(6)
O7 0.021(6) 0.021(6) 0.026(6) 0.000(5) 0.002(5) 0.000(5)
O8 0.025(6) 0.031(7) 0.016(5) -0.006(5) 0.006(5) -0.002(5)
O9 0.039(8) 0.041(8) 0.022(6) 0.001(6) -0.007(6) -0.007(7)
O10 0.032(7) 0.030(7) 0.027(6) 0.006(5) -0.007(6) -0.009(6)
O11 0.040(9) 0.036(8) 0.030(7) -0.003(6) -0.004(6) 0.001(7)
O12 0.037(8) 0.031(7) 0.031(7) -0.005(6) -0.001(6) -0.004(6)
O13 0.034(7) 0.019(6) 0.028(6) 0.001(5) 0.006(5) -0.005(5)
O14 0.052(9) 0.024(7) 0.029(7) 0.001(5) 0.003(6) 0.006(7)
O15 0.034(7) 0.015(5) 0.023(6) 0.000(4) -0.004(5) 0.000(5)
O16 0.026(6) 0.015(5) 0.021(5) 0.001(4) -0.005(5) -0.002(5)
O17 0.024(6) 0.023(6) 0.027(6) 0.001(5) -0.004(5) 0.002(5)
O18 0.028(7) 0.030(7) 0.020(6) 0.001(5) 0.001(5) -0.004(5)
O19 0.039(8) 0.021(6) 0.023(6) 0.005(5) 0.000(5) -0.006(5)
O20 0.033(7) 0.021(6) 0.027(6) 0.000(5) -0.001(5) -0.006(5)
O21 0.034(8) 0.030(7) 0.034(7) -0.002(6) -0.001(6) 0.014(6)
O22 0.039(8) 0.032(7) 0.026(6) 0.001(6) -0.007(6) 0.006(6)
O23 0.030(7) 0.025(6) 0.024(6) 0.002(5) -0.005(5) 0.001(5)
O24 0.033(7) 0.018(6) 0.027(6) 0.003(5) 0.000(5) 0.003(5)
O25 0.027(6) 0.019(6) 0.031(6) -0.005(5) -0.004(5) 0.007(5)
O26 0.029(7) 0.020(6) 0.025(6) -0.006(5) 0.003(5) -0.001(5)
O27 0.027(6) 0.025(6) 0.020(5) -0.001(5) 0.000(5) 0.002(5)
O28 0.027(6) 0.020(6) 0.027(6) 0.008(5) 0.002(5) 0.001(5)
O29 0.019(6) 0.030(7) 0.031(6) 0.000(5) -0.002(5) 0.000(5)
O30 0.017(6) 0.037(8) 0.028(6) -0.004(6) -0.004(5) 0.004(5)
O31 0.025(6) 0.024(6) 0.027(6) 0.001(5) -0.004(5) -0.003(5)
O32 0.022(6) 0.026(6) 0.029(6) 0.002(5) 0.002(5) -0.005(5)
O33 0.024(6) 0.037(8) 0.022(6) 0.003(5) 0.000(5) 0.000(6)
O34 0.032(7) 0.022(6) 0.027(6) 0.003(5) -0.002(5) -0.002(5)
O35 0.031(7) 0.027(7) 0.027(6) -0.003(5) -0.003(5) -0.002(6)
O36 0.022(6) 0.030(7) 0.023(6) 0.004(5) 0.002(5) 0.002(5)
O37 0.031(7) 0.041(8) 0.035(7) -0.007(7) -0.001(6) 0.000(7)
O38 0.044(8) 0.031(7) 0.022(6) 0.002(5) 0.002(6) 0.002(7)
O39 0.033(7) 0.036(8) 0.024(6) -0.007(5) 0.003(5) 0.001(6)
O40 0.029(7) 0.025(7) 0.031(7) -0.002(5) 0.005(6) 0.005(5)
O41 0.027(7) 0.022(6) 0.031(6) 0.001(5) -0.003(5) 0.002(5)
O42 0.025(6) 0.024(6) 0.021(6) -0.005(5) 0.001(5) 0.002(5)
O43 0.026(7) 0.032(7) 0.028(6) -0.006(5) -0.005(5) 0.000(5)
O44 0.028(7) 0.024(6) 0.028(6) 0.001(5) -0.007(5) 0.000(5)
O45 0.024(6) 0.026(6) 0.024(6) -0.005(5) -0.010(5) 0.000(5)
O46 0.025(6) 0.025(6) 0.022(6) -0.002(5) -0.002(5) 0.007(5)
O47 0.026(7) 0.026(6) 0.026(6) 0.009(5) 0.009(5) 0.002(5)
O48 0.017(6) 0.028(7) 0.034(7) 0.000(5) 0.002(5) -0.001(5)
O49 0.040(8) 0.032(8) 0.040(8) -0.007(6) -0.012(7) 0.004(7)
O50 0.033(7) 0.025(6) 0.022(6) -0.004(5) -0.003(5) 0.004(5)
O51 0.043(8) 0.030(7) 0.031(7) 0.002(6) -0.010(6) -0.001(6)
O52 0.036(8) 0.027(7) 0.032(7) 0.000(5) -0.012(6) 0.017(6)
O53 0.031(7) 0.025(6) 0.027(6) 0.004(5) -0.002(5) 0.005(5)
O54 0.034(8) 0.029(7) 0.036(7) 0.002(6) -0.003(6) -0.005(6)
O55 0.019(6) 0.032(7) 0.022(6) 0.000(5) -0.007(5) -0.004(5)
O56 0.024(6) 0.024(6) 0.023(6) -0.001(5) 0.001(5) 0.001(5)
O57 0.027(7) 0.029(7) 0.021(6) -0.002(5) 0.001(5) 0.008(5)
O58 0.018(6) 0.031(7) 0.022(6) -0.002(5) 0.002(5) 0.007(5)
O59 0.023(6) 0.021(6) 0.024(6) 0.001(5) -0.002(5) -0.001(5)
O60 0.024(6) 0.029(7) 0.031(7) -0.001(5) -0.004(5) 0.007(5)
O61 0.035(8) 0.038(8) 0.028(6) -0.003(6) 0.006(6) 0.004(7)
O62 0.020(6) 0.030(7) 0.040(8) 0.004(6) 0.004(6) 0.007(5)
O63 0.027(6) 0.019(6) 0.028(6) -0.007(5) -0.004(5) 0.001(5)
O64 0.028(7) 0.020(6) 0.023(6) 0.002(5) -0.002(5) 0.000(5)
O65 0.014(5) 0.035(7) 0.029(6) 0.005(5) -0.004(5) 0.006(5)
O66 0.026(7) 0.032(7) 0.026(6) 0.009(5) 0.003(5) 0.000(6)
O67 0.026(7) 0.021(6) 0.026(6) 0.000(5) 0.000(5) -0.001(5)
O68 0.028(7) 0.026(6) 0.023(6) -0.003(5) 0.000(5) 0.002(5)
O69 0.032(7) 0.031(7) 0.019(5) 0.005(5) -0.002(5) -0.008(6)
O70 0.022(6) 0.035(7) 0.026(6) -0.008(5) -0.002(5) -0.002(6)
O71 0.020(6) 0.042(8) 0.028(6) -0.005(6) -0.001(5) 0.000(6)
O72 0.020(6) 0.022(6) 0.031(6) 0.003(5) -0.006(5) 0.004(5)
O73 0.024(6) 0.032(7) 0.025(6) -0.004(5) 0.002(5) -0.002(5)
O74 0.025(6) 0.033(7) 0.028(6) -0.003(6) -0.007(5) -0.001(6)
O75 0.028(7) 0.032(7) 0.023(6) 0.000(5) -0.003(5) 0.001(5)
O76 0.025(7) 0.035(7) 0.025(6) 0.000(5) -0.001(5) 0.004(6)
O77 0.029(7) 0.031(7) 0.029(6) -0.002(5) -0.004(6) -0.002(6)
O78 0.031(7) 0.025(6) 0.033(7) 0.000(5) -0.010(6) -0.006(5)
O79 0.031(7) 0.038(8) 0.040(8) 0.001(7) 0.008(6) -0.002(7)
O80 0.037(8) 0.026(7) 0.038(7) 0.000(6) -0.001(6) 0.003(6)
O101 0.088(14) 0.111(18) 0.16(2) 0.012(17) -0.027(16) 0.015(15)
O102 0.107(17) 0.091(16) 0.15(2) 0.000(16) 0.032(17) 0.000(15)
O111 0.067(17) 0.08(2) 0.20(4) 0.05(2) -0.02(2) -0.039(16)
O112 0.11(2) 0.15(3) 0.062(16) -0.025(18) -0.004(16) 0.00(2)
O121 0.13(3) 0.076(19) 0.083(18) 0.021(15) 0.030(18) 0.050(18)
O122 0.18(4) 0.10(2) 0.061(16) -0.009(15) 0.020(19) 0.05(2)
O131 0.12(3) 0.09(3) 0.24(5) -0.05(3) 0.05(4) -0.01(2)
O132 0.16(4) 0.35(8) 0.10(3) 0.12(4) -0.02(3) -0.05(5)
O141 0.092(19) 0.059(15) 0.088(18) 0.015(13) 0.007(15) 0.005(13)
O142 0.13(3) 0.073(19) 0.10(2) -0.011(16) 0.021(19) 0.040(19)
O151 0.20(4) 0.15(3) 0.23(3) 0.04(3) 0.07(3) 0.06(3)
O152 0.19(4) 0.14(3) 0.22(3) 0.03(3) 0.06(3) 0.05(3)
O161 0.087(18) 0.064(15) 0.091(18) -0.041(14) -0.019(14) 0.020(13)
O162 0.13(2) 0.066(17) 0.10(2) -0.004(15) -0.035(18) 0.021(17)
O171 0.12(3) 0.32(8) 0.13(4) -0.09(4) 0.01(3) 0.01(4)
O172 0.10(3) 0.08(2) 0.22(5) -0.02(2) -0.07(3) -0.015(18)
O181 0.17(4) 0.09(2) 0.078(19) 0.025(17) 0.00(2) 0.02(2)
O182 0.15(3) 0.11(3) 0.081(19) -0.004(17) -0.016(19) 0.09(2)
O191 0.10(2) 0.19(4) 0.057(16) -0.03(2) -0.015(15) 0.05(2)
O192 0.054(15) 0.071(19) 0.20(4) 0.01(2) 0.019(19) 0.007(14)
O201 0.21(4) 0.08(2) 0.17(3) 0.02(2) -0.01(3) 0.01(2)
O202 0.22(4) 0.10(2) 0.19(3) 0.02(2) -0.05(3) 0.01(2)
W1 0.0235(3) 0.0233(3) 0.0254(3) 0.0019(3) -0.0009(3) -0.0030(3)
W2 0.0251(4) 0.0242(3) 0.0236(3) 0.0032(3) -0.0016(3) 0.0006(3)
W3 0.0234(3) 0.0245(3) 0.0246(3) -0.0018(3) 0.0006(3) -0.0036(3)
W4 0.0265(4) 0.0226(3) 0.0224(3) 0.0021(2) -0.0008(3) 0.0003(3)
W5 0.0230(3) 0.0252(3) 0.0243(3) 0.0011(3) -0.0047(3) -0.0004(3)
W6 0.0226(3) 0.0278(4) 0.0245(3) -0.0010(3) -0.0039(3) 0.0000(3)
W7 0.0216(3) 0.0280(4) 0.0263(3) 0.0012(3) 0.0008(3) 0.0005(3)
W8 0.0265(3) 0.0285(4) 0.0218(3) 0.0002(3) 0.0003(3) 0.0005(3)
W9 0.0257(4) 0.0239(3) 0.0241(3) -0.0032(3) -0.0012(3) -0.0003(3)
W10 0.0241(3) 0.0237(3) 0.0258(3) -0.0001(3) -0.0013(3) 0.0023(3)
W11 0.0228(3) 0.0249(3) 0.0248(3) -0.0020(3) -0.0037(3) 0.0037(3)
W12 0.0261(4) 0.0229(3) 0.0226(3) 0.0020(3) -0.0023(3) -0.0004(3)
W13 0.0234(3) 0.0231(3) 0.0257(3) 0.0018(3) -0.0020(3) 0.0033(3)
W14 0.0254(4) 0.0245(3) 0.0235(3) 0.0033(3) -0.0014(3) -0.0007(3)
W15 0.0229(3) 0.0279(4) 0.0247(3) -0.0011(3) 0.0011(3) 0.0004(3)
W16 0.0229(3) 0.0255(3) 0.0249(3) 0.0011(3) 0.0014(3) 0.0005(3)
W17 0.0261(4) 0.0244(3) 0.0241(3) -0.0030(3) -0.0018(3) 0.0003(3)
W18 0.0244(3) 0.0239(3) 0.0264(3) 0.0002(3) -0.0022(3) -0.0025(3)
W19 0.0219(3) 0.0282(4) 0.0266(3) 0.0011(3) -0.0041(3) 0.0000(3)
W20 0.0269(4) 0.0291(4) 0.0219(3) 0.0006(3) -0.0031(3) -0.0001(3)
Si1 0.021(2) 0.019(2) 0.021(2) 0.0008(17) -0.0032(17) -0.0012(18)
Si2 0.018(2) 0.019(2) 0.021(2) 0.0004(17) -0.0005(16) 0.0005(17)
Ti1 0.0277(16) 0.0214(15) 0.0247(15) 0.0004(12) -0.0003(13) -0.0004(12)
Ti2 0.0247(16) 0.0221(15) 0.0229(14) 0.0009(11) -0.0003(12) 0.0003(12)
Ti3 0.0236(15) 0.0213(15) 0.0243(14) -0.0012(12) -0.0027(12) 0.0009(12)
Ti4 0.0250(16) 0.0232(15) 0.0248(14) 0.0010(12) -0.0011(12) 0.0021(12)

loop_
_atom_type_symbol
_atom_type_description
_atom_type_scat_dispersion_real
_atom_type_scat_dispersion_imag
_atom_type_scat_source
C C 0.0033 0.0016 'International Tables Vol C Tables 4.2.6.8 and 6.1.1.4'
H H 0.0000 0.0000 'International Tables Vol C Tables 4.2.6.8 and 6.1.1.4'
N N 0.0061 0.0033 'International Tables Vol C Tables 4.2.6.8 and 6.1.1.4'
O O 0.0106 0.0060 'International Tables Vol C Tables 4.2.6.8 and 6.1.1.4'
W W -0.8490 6.8722 'International Tables Vol C Tables 4.2.6.8 and 6.1.1.4'
Si Si 0.0817 0.0704 'International Tables Vol C Tables 4.2.6.8 and 6.1.1.4'
Ti Ti 0.2776 0.4457 'International Tables Vol C Tables 4.2.6.8 and 6.1.1.4'

loop_
_geom_angle_atom_site_label_1
_geom_angle_atom_site_label_2
_geom_angle_atom_site_label_3
_geom_angle
C2 C1 C10 120(2)
C2 C1 C11 120(2)
C10 C1 C11 120.3(19)
C1 C2 O3 120.7(18)
C1 C2 C3 121(2)
O3 C2 C3 118.0(19)
C4 C3 C2 121(2)
C4 C3 H3 119.3
C2 C3 H3 119.3
C3 C4 C5 119(2)
C3 C4 H4 120.4
C5 C4 H4 120.4
C6 C5 C10 120(2)
C6 C5 C4 122(2)
C10 C5 C4 118(2)
C7 C6 C5 121(2)
C7 C6 H6 119.5
C5 C6 H6 119.5
C6 C7 C8 121(2)
C6 C7 H7 119.7
C8 C7 H7 119.7
C9 C8 C7 121(3)
C9 C8 H8 119.3
C7 C8 H8 119.3
C8 C9 C10 121(2)
C8 C9 H9 119.7
C10 C9 H9 119.7
C1 C10 C5 120(2)
C1 C10 C9 124(2)
C5 C10 C9 116(2)
C12 C11 C20 118.2(18)
C12 C11 C1 119.4(17)
C20 C11 C1 122.3(19)
O4 C12 C11 121.6(18)
O4 C12 C13 116.5(17)
C11 C12 C13 121.9(18)
C14 C13 C12 119.0(18)
C14 C13 H13 120.5
C12 C13 H13 120.5
C13 C14 C15 120.7(18)
C13 C14 H14 119.7
C15 C14 H14 119.7
C16 C15 C14 121(2)
C16 C15 C20 121(2)
C14 C15 C20 118.3(18)
C15 C16 C17 121(2)
C15 C16 H16 119.6
C17 C16 H16 119.6
C18 C17 C16 120(2)
C18 C17 H17 120.2
C16 C17 H17 120.2
C17 C18 C19 120(2)
C17 C18 H18 119.8
C19 C18 H18 119.8
C20 C19 C18 120(2)
C20 C19 H19 120.1
C18 C19 H19 120.1
C19 C20 C15 118.8(19)
C19 C20 C11 120(2)
C15 C20 C11 122(2)
C22 C21 C30 119.1(19)
C22 C21 C31 121.1(19)
C30 C21 C31 119.8(17)
O43 C22 C21 119.3(19)
O43 C22 C23 118.2(18)
C21 C22 C23 122(2)
C24 C23 C22 119(2)
C24 C23 H23 120.5
C22 C23 H23 120.5
C23 C24 C25 120(2)
C23 C24 H24 119.8
C25 C24 H24 119.8
C30 C25 C24 119.6(19)
C30 C25 C26 119.1(19)
C24 C25 C26 121(2)
C27 C26 C25 122(2)
C27 C26 H26 119.2
C25 C26 H26 119.2
C26 C27 C28 121(2)
C26 C27 H27 119.6
C28 C27 H27 119.6
C27 C28 C29 120(2)
C27 C28 H28 120.2
C29 C28 H28 120.2
C30 C29 C28 119(2)
C30 C29 H29 120.6
C28 C29 H29 120.6
C25 C30 C29 120.1(19)
C25 C30 C21 119.3(17)
C29 C30 C21 120.6(19)
C32 C31 C40 120(2)
C32 C31 C21 119.4(18)
C40 C31 C21 120.6(19)
C31 C32 O44 121.5(19)
C31 C32 C33 121(2)
O44 C32 C33 117.6(19)
C34 C33 C32 120(2)
C34 C33 H33 119.8
C32 C33 H33 119.8
C33 C34 C35 119(2)
C33 C34 H34 120.5
C35 C34 H34 120.5
C40 C35 C34 120.1(19)
C40 C35 C36 119(2)
C34 C35 C36 121(2)
C37 C36 C35 120(3)
C37 C36 H36 120.0
C35 C36 H36 120.0
C36 C37 C38 122(2)
C36 C37 H37 118.9
C38 C37 H37 118.9
C39 C38 C37 118(3)
C39 C38 H38 120.9
C37 C38 H38 120.9
C38 C39 C40 123(3)
C38 C39 H39 118.6
C40 C39 H39 118.6
C35 C40 C39 118(2)
C35 C40 C31 119.5(19)
C39 C40 C31 123(2)
N1 C101 C102 114(2)
N1 C101 H10A 108.7
C102 C101 H10A 108.7
N1 C101 H10B 108.7
C102 C101 H10B 108.7
H10A C101 H10B 107.6
C103 C102 C101 109(2)
C103 C102 H10C 109.9
C101 C102 H10C 109.9
C103 C102 H10D 109.9
C101 C102 H10D 109.9
H10C C102 H10D 108.3
C104 C103 C102 110(3)
C104 C103 H10E 109.6
C102 C103 H10E 109.6
C104 C103 H10F 109.6
C102 C103 H10F 109.6
H10E C103 H10F 108.2
C103 C104 H10G 109.5
C103 C104 H10H 109.5
H10G C104 H10H 109.5
C103 C104 H10I 109.5
H10G C104 H10I 109.5
H10H C104 H10I 109.5
N1 C111 C112 114(2)
N1 C111 H11A 108.7
C112 C111 H11A 108.7
N1 C111 H11B 108.7
C112 C111 H11B 108.7
H11A C111 H11B 107.6
C113 C112 C111 113(2)
C113 C112 H11C 109.1
C111 C112 H11C 109.1
C113 C112 H11D 109.1
C111 C112 H11D 109.1
H11C C112 H11D 107.8
C114 C113 C112 113(3)
C114 C113 H11E 109.0
C112 C113 H11E 109.0
C114 C113 H11F 109.0
C112 C113 H11F 109.0
H11E C113 H11F 107.8
C113 C114 H11G 109.5
C113 C114 H11H 109.5
H11G C114 H11H 109.5
C113 C114 H11I 109.5
H11G C114 H11I 109.5
H11H C114 H11I 109.5
N1 C121 C122 115(2)
N1 C121 H12A 108.6
C122 C121 H12A 108.6
N1 C121 H12B 108.6
C122 C121 H12B 108.6
H12A C121 H12B 107.6
C121 C122 C123 107(3)
C121 C122 H12C 110.4
C123 C122 H12C 110.4
C121 C122 H12D 110.4
C123 C122 H12D 110.4
H12C C122 H12D 108.6
C124 C123 C122 109(4)
C124 C123 H12E 109.9
C122 C123 H12E 109.9
C124 C123 H12F 109.9
C122 C123 H12F 109.9
H12E C123 H12F 108.3
C123 C124 H12G 109.5
C123 C124 H12H 109.5
H12G C124 H12H 109.5
C123 C124 H12I 109.5
H12G C124 H12I 109.5
H12H C124 H12I 109.5
C132 C131 N1 116(2)
C132 C131 H13A 108.2
N1 C131 H13A 108.2
C132 C131 H13B 108.2
N1 C131 H13B 108.2
H13A C131 H13B 107.4
C131 C132 C133 108(3)
C131 C132 H13C 110.2
C133 C132 H13C 110.2
C131 C132 H13D 110.2
C133 C132 H13D 110.2
H13C C132 H13D 108.5
C134 C133 C132 114(3)
C134 C133 H13E 108.7
C132 C133 H13E 108.7
C134 C133 H13F 108.7
C132 C133 H13F 108.7
H13E C133 H13F 107.6
C133 C134 H13G 109.5
C133 C134 H13H 109.5
H13G C134 H13H 109.5
C133 C134 H13I 109.5
H13G C134 H13I 109.5
H13H C134 H13I 109.5
C202 C201 N2 118(2)
C202 C201 H20A 107.7
N2 C201 H20A 107.7
C202 C201 H20X 107.7
N2 C201 H20X 107.7
H20A C201 H20X 107.1
C201 C202 C203 114(3)
C201 C202 H20B 108.8
C203 C202 H20B 108.8
C201 C202 H20C 108.8
C203 C202 H20C 108.8
H20B C202 H20C 107.7
C202 C203 C204 113(3)
C202 C203 H20D 109.0
C204 C203 H20D 109.0
C202 C203 H20E 109.0
C204 C203 H20E 109.0
H20D C203 H20E 107.8
C203 C204 H20F 109.5
C203 C204 H20G 109.5
H20F C204 H20G 109.5
C203 C204 H20H 109.5
H20F C204 H20H 109.5
H20G C204 H20H 109.5
C212 C211 N2 116(2)
C212 C211 H21A 108.3
N2 C211 H21A 108.3
C212 C211 H21B 108.3
N2 C211 H21B 108.3
H21A C211 H21B 107.4
C213 C212 C211 115(3)
C213 C212 H21C 108.5
C211 C212 H21C 108.5
C213 C212 H21D 108.5
C211 C212 H21D 108.5
H21C C212 H21D 107.5
C212 C213 C214 117(3)
C212 C213 H21E 108.0
C214 C213 H21E 108.0
C212 C213 H21F 108.0
C214 C213 H21F 108.0
H21E C213 H21F 107.3
C213 C214 H21G 109.5
C213 C214 H21H 109.5
H21G C214 H21H 109.5
C213 C214 H21I 109.5
H21G C214 H21I 109.5
H21H C214 H21I 109.5
C222 C221 N2 114.4(17)
C222 C221 H22A 108.7
N2 C221 H22A 108.7
C222 C221 H22B 108.7
N2 C221 H22B 108.7
H22A C221 H22B 107.6
C221 C222 C223 106.3(19)
C221 C222 H22C 110.5
C223 C222 H22C 110.5
C221 C222 H22D 110.5
C223 C222 H22D 110.5
H22C C222 H22D 108.7
C224 C223 C222 113(2)
C224 C223 H22E 108.9
C222 C223 H22E 108.9
C224 C223 H22F 108.9
C222 C223 H22F 108.9
H22E C223 H22F 107.8
C223 C224 H22G 109.5
C223 C224 H22H 109.5
H22G C224 H22H 109.5
C223 C224 H22I 109.5
H22G C224 H22I 109.5
H22H C224 H22I 109.5
N2 C231 C232 117(2)
N2 C231 H23A 108.1
C232 C231 H23A 108.1
N2 C231 H23B 108.1
C232 C231 H23B 108.1
H23A C231 H23B 107.3
C233 C232 C231 110(3)
C233 C232 H23C 109.7
C231 C232 H23C 109.7
C233 C232 H23W 109.7
C231 C232 H23W 109.7
H23C C232 H23W 108.2
C234 C233 C232 123(4)
C234 C233 H23X 106.5
C232 C233 H23X 106.6
C234 C233 H23Y 106.6
C232 C233 H23Y 106.6
H23X C233 H23Y 106.5
C233 C234 H24A 109.5
C233 C234 H24B 109.5
H24A C234 H24B 109.5
C233 C234 H24D 109.5
H24A C234 H24D 109.5
H24B C234 H24D 109.5
N3 C301 C302 114(2)
N3 C301 H30A 108.7
C302 C301 H30A 108.7
N3 C301 H30B 108.7
C302 C301 H30B 108.7
H30A C301 H30B 107.6
C303 C302 C301 111(2)
C303 C302 H30C 109.5
C301 C302 H30C 109.5
C303 C302 H30D 109.5
C301 C302 H30D 109.5
H30C C302 H30D 108.1
C302 C303 C304 108(3)
C302 C303 H30E 110.0
C304 C303 H30E 110.0
C302 C303 H30F 110.0
C304 C303 H30F 110.0
H30E C303 H30F 108.4
C303 C304 H30G 109.5
C303 C304 H30H 109.5
H30G C304 H30H 109.5
C303 C304 H30I 109.5
H30G C304 H30I 109.5
H30H C304 H30I 109.5
C312 C311 N3 115.8(19)
C312 C311 H31A 108.3
N3 C311 H31A 108.3
C312 C311 H31B 108.3
N3 C311 H31B 108.3
H31A C311 H31B 107.4
C311 C312 C313 112(2)
C311 C312 H31C 109.3
C313 C312 H31C 109.3
C311 C312 H31D 109.3
C313 C312 H31D 109.3
H31C C312 H31D 108.0
C312 C313 C314 115.2(19)
C312 C313 H31E 108.5
C314 C313 H31E 108.5
C312 C313 H31F 108.5
C314 C313 H31F 108.5
H31E C313 H31F 107.5
C313 C314 H31G 109.5
C313 C314 H31H 109.5
H31G C314 H31H 109.5
C313 C314 H31I 109.5
H31G C314 H31I 109.5
H31H C314 H31I 109.5
N3 C321 C322 115(2)
N3 C321 H32A 108.6
C322 C321 H32A 108.6
N3 C321 H32B 108.6
C322 C321 H32B 108.6
H32A C321 H32B 107.6
C323 C322 C321 110(2)
C323 C322 H32C 109.7
C321 C322 H32C 109.7
C323 C322 H32D 109.7
C321 C322 H32D 109.7
H32C C322 H32D 108.2
C322 C323 C324 116(3)
C322 C323 H32E 108.3
C324 C323 H32E 108.3
C322 C323 H32F 108.3
C324 C323 H32F 108.3
H32E C323 H32F 107.4
C323 C324 H32G 109.5
C323 C324 H32H 109.5
H32G C324 H32H 109.5
C323 C324 H32I 109.5
H32G C324 H32I 109.5
H32H C324 H32I 109.5
C332 C331 N3 116(2)
C332 C331 H33A 108.4
N3 C331 H33A 108.4
C332 C331 H33B 108.4
N3 C331 H33B 108.4
H33A C331 H33B 107.5
C331 C332 C333 112(3)
C331 C332 H33C 109.2
C333 C332 H33C 109.2
C331 C332 H33D 109.2
C333 C332 H33D 109.2
H33C C332 H33D 107.9
C334 C333 C332 111(4)
C334 C333 H33E 109.3
C332 C333 H33E 109.3
C334 C333 H33F 109.3
C332 C333 H33F 109.3
H33E C333 H33F 108.0
C333 C334 H33G 109.5
C333 C334 H33H 109.5
H33G C334 H33H 109.5
C333 C334 H33I 109.5
H33G C334 H33I 109.5
H33H C334 H33I 109.5
C402 C401 N4 116(2)
C402 C401 H40A 108.3
N4 C401 H40A 108.3
C402 C401 H40B 108.3
N4 C401 H40B 108.3
H40A C401 H40B 107.4
C403 C402 C401 113(2)
C403 C402 H40C 108.9
C401 C402 H40C 108.9
C403 C402 H40X 108.9
C401 C402 H40X 108.9
H40C C402 H40X 107.7
C402 C403 C404 115(3)
C402 C403 H40Y 108.5
C404 C403 H40Y 108.5
C402 C403 H40Z 108.5
C404 C403 H40Z 108.5
H40Y C403 H40Z 107.5
C403 C404 H40D 109.5
C403 C404 H40E 109.5
H40D C404 H40E 109.5
C403 C404 H40F 109.5
H40D C404 H40F 109.5
H40E C404 H40F 109.5
C412 C411 N4 119(2)
C412 C411 H41A 107.5
N4 C411 H41A 107.5
C412 C411 H41X 107.5
N4 C411 H41X 107.5
H41A C411 H41X 107.0
C411 C412 C413 108(2)
C411 C412 H41B 110.0
C413 C412 H41B 110.0
C411 C412 H41C 110.0
C413 C412 H41C 110.0
H41B C412 H41C 108.4
C414 C413 C412 113(3)
C414 C413 H41D 109.0
C412 C413 H41D 109.0
C414 C413 H41E 109.0
C412 C413 H41E 109.0
H41D C413 H41E 107.8
C413 C414 H41F 109.5
C413 C414 H41G 109.5
H41F C414 H41G 109.5
C413 C414 H41H 109.5
H41F C414 H41H 109.5
H41G C414 H41H 109.5
N4 C421 C422 114(2)
N4 C421 H42A 108.7
C422 C421 H42A 108.7
N4 C421 H42X 108.7
C422 C421 H42X 108.7
H42A C421 H42X 107.6
C423 C422 C421 111(2)
C423 C422 H42B 109.5
C421 C422 H42B 109.5
C423 C422 H42C 109.5
C421 C422 H42C 109.5
H42B C422 H42C 108.1
C424 C423 C422 115(3)
C424 C423 H42D 108.6
C422 C423 H42D 108.6
C424 C423 H42E 108.6
C422 C423 H42E 108.6
H42D C423 H42E 107.6
C423 C424 H42F 109.5
C423 C424 H42G 109.5
H42F C424 H42G 109.5
C423 C424 H42H 109.5
H42F C424 H42H 109.5
H42G C424 H42H 109.5
N4 C431 C432 113.8(19)
N4 C431 H43A 108.8
C432 C431 H43A 108.8
N4 C431 H43B 108.8
C432 C431 H43B 108.8
H43A C431 H43B 107.7
C431 C432 C433 109(3)
C431 C432 H43C 109.8
C433 C432 H43C 109.8
C431 C432 H43D 109.8
C433 C432 H43D 109.8
H43C C432 H43D 108.2
C434 C433 C432 113(3)
C434 C433 H43E 109.0
C432 C433 H43E 109.0
C434 C433 H43F 109.0
C432 C433 H43F 109.0
H43E C433 H43F 107.8
C433 C434 H43G 109.5
C433 C434 H43H 109.5
H43G C434 H43H 109.5
C433 C434 H43I 109.5
H43G C434 H43I 109.5
H43H C434 H43I 109.5
C502 C501 N5 117.8(19)
C502 C501 H50A 107.9
N5 C501 H50A 107.9
C502 C501 H50X 107.9
N5 C501 H50X 107.9
H50A C501 H50X 107.2
C501 C502 C503 108(2)
C501 C502 H50B 110.1
C503 C502 H50B 110.1
C501 C502 H50C 110.1
C503 C502 H50C 110.1
H50B C502 H50C 108.5
C502 C503 C504 114(3)
C502 C503 H50D 108.8
C504 C503 H50D 108.8
C502 C503 H50E 108.8
C504 C503 H50E 108.8
H50D C503 H50E 107.7
C503 C504 H50F 109.5
C503 C504 H50G 109.5
H50F C504 H50G 109.5
C503 C504 H50H 109.5
H50F C504 H50H 109.5
H50G C504 H50H 109.5
C512 C511 N5 114.1(19)
C512 C511 H51A 108.7
N5 C511 H51A 108.7
C512 C511 H51X 108.7
N5 C511 H51X 108.7
H51A C511 H51X 107.6
C511 C512 C513 112(2)
C511 C512 H51B 109.3
C513 C512 H51B 109.3
C511 C512 H51C 109.3
C513 C512 H51C 109.3
H51B C512 H51C 108.0
C512 C513 C514 113(3)
C512 C513 H51D 109.0
C514 C513 H51D 109.0
C512 C513 H51E 109.0
C514 C513 H51E 109.0
H51D C513 H51E 107.8
C513 C514 H51F 109.5
C513 C514 H51G 109.5
H51F C514 H51G 109.5
C513 C514 H51H 109.5
H51F C514 H51H 109.5
H51G C514 H51H 109.5
C522 C521 N5 113.8(18)
C522 C521 H52P 108.8
N5 C521 H52P 108.8
C522 C521 H52Q 108.8
N5 C521 H52Q 108.8
H52P C521 H52Q 107.7
C521 C522 C523 110(2)
C521 C522 H52A 109.7
C523 C522 H52A 109.7
C521 C522 H52R 109.7
C523 C522 H52R 109.7
H52A C522 H52R 108.2
C524 C523 C522 114(3)
C524 C523 H52B 108.9
C522 C523 H52B 108.9
C524 C523 H52C 108.9
C522 C523 H52C 108.9
H52B C523 H52C 107.7
C523 C524 H52D 109.5
C523 C524 H52E 109.5
H52D C524 H52E 109.5
C523 C524 H52F 109.5
H52D C524 H52F 109.5
H52E C524 H52F 109.5
C532 C531 N5 115.1(19)
C532 C531 H53A 108.5
N5 C531 H53A 108.5
C532 C531 H53B 108.5
N5 C531 H53B 108.5
H53A C531 H53B 107.5
C531 C532 C533 114(2)
C531 C532 H53C 108.7
C533 C532 H53C 108.7
C531 C532 H53P 108.7
C533 C532 H53P 108.7
H53C C532 H53P 107.6
C534 C533 C532 114(3)
C534 C533 H53D 108.7
C532 C533 H53D 108.7
C534 C533 H53Q 108.7
C532 C533 H53Q 108.7
H53D C533 H53Q 107.6
C533 C534 H53E 109.5
C533 C534 H53F 109.5
H53E C534 H53F 109.5
C533 C534 H53G 109.5
H53E C534 H53G 109.5
H53F C534 H53G 109.5
N6 C601 C602 117(2)
N6 C601 H60A 108.0
C602 C601 H60A 108.0
N6 C601 H60B 108.0
C602 C601 H60B 108.0
H60A C601 H60B 107.3
C603 C602 C601 110(2)
C603 C602 H60C 109.7
C601 C602 H60C 109.7
C603 C602 H60D 109.7
C601 C602 H60D 109.7
H60C C602 H60D 108.2
C604 C603 C602 114(3)
C604 C603 H60E 108.6
C602 C603 H60E 108.6
C604 C603 H60F 108.6
C602 C603 H60F 108.6
H60E C603 H60F 107.6
C603 C604 H60G 109.5
C603 C604 H60H 109.5
H60G C604 H60H 109.5
C603 C604 H60I 109.5
H60G C604 H60I 109.5
H60H C604 H60I 109.5
C612 C611 N6 115.9(19)
C612 C611 H61A 108.3
N6 C611 H61A 108.3
C612 C611 H61B 108.3
N6 C611 H61B 108.3
H61A C611 H61B 107.4
C611 C612 C613 113(2)
C611 C612 H61C 108.9
C613 C612 H61C 108.9
C611 C612 H61D 108.9
C613 C612 H61D 108.9
H61C C612 H61D 107.7
C614 C613 C612 113(4)
C614 C613 H61E 109.1
C612 C613 H61E 109.1
C614 C613 H61P 109.1
C612 C613 H61P 109.1
H61E C613 H61P 107.8
C613 C614 H61F 109.5
C613 C614 H61G 109.5
H61F C614 H61G 109.5
C613 C614 H61H 109.5
H61F C614 H61H 109.5
H61G C614 H61H 109.5
C622 C621 N6 120(2)
C622 C621 H62A 107.4
N6 C621 H62A 107.4
C622 C621 H62P 107.4
N6 C621 H62P 107.4
H62A C621 H62P 107.0
C621 C622 C623 112(2)
C621 C622 H62B 109.1
C623 C622 H62B 109.1
C621 C622 H62C 109.1
C623 C622 H62C 109.1
H62B C622 H62C 107.9
C622 C623 C624 106(3)
C622 C623 H62D 110.5
C624 C623 H62D 110.5
C622 C623 H62E 110.5
C624 C623 H62E 110.5
H62D C623 H62E 108.6
C623 C624 H62F 109.5
C623 C624 H62G 109.5
H62F C624 H62G 109.5
C623 C624 H62H 109.5
H62F C624 H62H 109.5
H62G C624 H62H 109.5
C632 C631 N6 115.5(18)
C632 C631 H63A 108.4
N6 C631 H63A 108.4
C632 C631 H63B 108.4
N6 C631 H63B 108.4
H63A C631 H63B 107.5
C631 C632 C633 110.2(18)
C631 C632 H63C 109.6
C633 C632 H63C 109.6
C631 C632 H63P 109.6
C633 C632 H63P 109.6
H63C C632 H63P 108.1
C634 C633 C632 114(2)
C634 C633 H63Q 108.7
C632 C633 H63Q 108.7
C634 C633 H63R 108.7
C632 C633 H63R 108.7
H63Q C633 H63R 107.6
C633 C634 H63S 109.5
C633 C634 H63T 109.5
H63S C634 H63T 109.5
C633 C634 H63U 109.5
H63S C634 H63U 109.5
H63T C634 H63U 109.5
C702 C701 N7 114(2)
C702 C701 H70A 108.6
N7 C701 H70A 108.6
C702 C701 H70B 108.6
N7 C701 H70B 108.6
H70A C701 H70B 107.6
C703 C702 C701 111(2)
C703 C702 H70C 109.4
C701 C702 H70C 109.4
C703 C702 H70D 109.4
C701 C702 H70D 109.4
H70C C702 H70D 108.0
C702 C703 C704 113(3)
C702 C703 H70E 109.0
C704 C703 H70E 109.0
C702 C703 H70F 109.0
C704 C703 H70F 109.0
H70E C703 H70F 107.8
C703 C704 H70G 109.5
C703 C704 H70H 109.5
H70G C704 H70H 109.5
C703 C704 H70I 109.5
H70G C704 H70I 109.5
H70H C704 H70I 109.5
N7 C711 C712 116(2)
N7 C711 H71A 108.2
C712 C711 H71A 108.2
N7 C711 H71B 108.2
C712 C711 H71B 108.2
H71A C711 H71B 107.4
C713 C712 C711 113(3)
C713 C712 H71C 108.9
C711 C712 H71C 108.9
C713 C712 H71D 108.9
C711 C712 H71D 108.9
H71C C712 H71D 107.8
C712 C713 C714 112(3)
C712 C713 H71E 109.1
C714 C713 H71E 109.1
C712 C713 H71F 109.1
C714 C713 H71F 109.1
H71E C713 H71F 107.8
C713 C714 H71G 109.5
C713 C714 H71H 109.5
H71G C714 H71H 109.5
C713 C714 H71I 109.5
H71G C714 H71I 109.5
H71H C714 H71I 109.5
C722 C721 N7 114(2)
C722 C721 H72A 108.7
N7 C721 H72A 108.7
C722 C721 H72B 108.7
N7 C721 H72B 108.7
H72A C721 H72B 107.6
C723 C722 C721 112(3)
C723 C722 H72C 109.2
C721 C722 H72C 109.2
C723 C722 H72D 109.2
C721 C722 H72D 109.2
H72C C722 H72D 107.9
C724 C723 C722 121(5)
C724 C723 H72E 107.1
C722 C723 H72E 107.1
C724 C723 H72X 107.1
C722 C723 H72X 107.1
H72E C723 H72X 106.8
C723 C724 H72F 109.5
C723 C724 H72G 109.5
H72F C724 H72G 109.5
C723 C724 H72H 109.5
H72F C724 H72H 109.5
H72G C724 H72H 109.5
N7 C731 C732 116.5(17)
N7 C731 H73A 108.2
C732 C731 H73A 108.2
N7 C731 H73B 108.2
C732 C731 H73B 108.2
H73A C731 H73B 107.3
C733 C732 C731 107.1(18)
C733 C732 H73C 110.3
C731 C732 H73C 110.3
C733 C732 H73D 110.3
C731 C732 H73D 110.3
H73C C732 H73D 108.5
C734 C733 C732 111(2)
C734 C733 H73E 109.3
C732 C733 H73E 109.3
C734 C733 H73F 109.3
C732 C733 H73F 109.3
H73E C733 H73F 108.0
C733 C734 H73P 109.5
C733 C734 H73Q 109.5
H73P C734 H73Q 109.5
C733 C734 H73R 109.5
H73P C734 H73R 109.5
H73Q C734 H73R 109.5
C802 C801 N8 117(2)
C802 C801 H80A 108.0
N8 C801 H80A 108.0
C802 C801 H80P 108.0
N8 C801 H80P 108.0
H80A C801 H80P 107.3
C803 C802 C801 113(2)
C803 C802 H80B 109.0
C801 C802 H80B 109.0
C803 C802 H80C 109.0
C801 C802 H80C 109.0
H80B C802 H80C 107.8
C802 C803 C804 118(3)
C802 C803 H80D 107.8
C804 C803 H80D 107.8
C802 C803 H80Q 107.8
C804 C803 H80Q 107.8
H80D C803 H80Q 107.1
C803 C804 H80E 109.5
C803 C804 H80F 109.5
H80E C804 H80F 109.5
C803 C804 H80G 109.5
H80E C804 H80G 109.5
H80F C804 H80G 109.5
C812 C811 N8 115(2)
C812 C811 H81A 108.6
N8 C811 H81A 108.6
C812 C811 H81P 108.6
N8 C811 H81P 108.6
H81A C811 H81P 107.5
C811 C812 C813 107(2)
C811 C812 H81B 110.2
C813 C812 H81B 110.2
C811 C812 H81C 110.2
C813 C812 H81C 110.2
H81B C812 H81C 108.5
C814 C813 C812 112(3)
C814 C813 H81D 109.3
C812 C813 H81D 109.3
C814 C813 H81E 109.3
C812 C813 H81E 109.3
H81D C813 H81E 107.9
C813 C814 H81F 109.5
C813 C814 H81G 109.5
H81F C814 H81G 109.5
C813 C814 H81H 109.5
H81F C814 H81H 109.5
H81G C814 H81H 109.5
N8 C821 C822 116(2)
N8 C821 H82A 108.3
C822 C821 H82A 108.3
N8 C821 H82B 108.3
C822 C821 H82B 108.3
H82A C821 H82B 107.4
C823 C822 C821 112(2)
C823 C822 H82D 109.2
C821 C822 H82D 109.2
C823 C822 H82E 109.2
C821 C822 H82E 109.2
H82D C822 H82E 107.9
C822 C823 C824 112(2)
C822 C823 H82F 109.3
C824 C823 H82F 109.3
C822 C823 H82G 109.3
C824 C823 H82G 109.3
H82F C823 H82G 107.9
C823 C824 H82H 109.5
C823 C824 H82I 109.5
H82H C824 H82I 109.5
C823 C824 H82J 109.5
H82H C824 H82J 109.5
H82I C824 H82J 109.5
C832 C831 N8 116.6(19)
C832 C831 H83A 108.2
N8 C831 H83A 108.1
C832 C831 H83X 108.1
N8 C831 H83X 108.1
H83A C831 H83X 107.3
C833 C832 C831 113(2)
C833 C832 H83Y 109.1
C831 C832 H83Y 109.1
C833 C832 H83Z 109.1
C831 C832 H83Z 109.1
H83Y C832 H83Z 107.8
C832 C833 C834 116(2)
C832 C833 H83B 108.3
C834 C833 H83B 108.3
C832 C833 H83P 108.3
C834 C833 H83P 108.3
H83B C833 H83P 107.4
C833 C834 H83C 109.5
C833 C834 H83D 109.5
H83C C834 H83D 109.5
C833 C834 H83E 109.5
H83C C834 H83E 109.5
H83D C834 H83E 109.5
N11 C911 H91A 109.5
N11 C911 H91B 109.5
H91A C911 H91B 109.5
N11 C911 H91C 109.5
H91A C911 H91C 109.5
H91B C911 H91C 109.5
N12 C912 H91D 109.5
N12 C912 H91E 109.5
H91D C912 H91E 109.5
N12 C912 H91F 109.5
H91D C912 H91F 109.5
H91E C912 H91F 109.5
N13 C913 H91G 109.5
N13 C913 H91X 109.5
H91G C913 H91X 109.5
N13 C913 H91Y 109.5
H91G C913 H91Y 109.5
H91X C913 H91Y 109.5
N14 C914 H91H 109.5
N14 C914 H91I 109.5
H91H C914 H91I 109.5
N14 C914 H91J 109.5
H91H C914 H91J 109.5
H91I C914 H91J 109.5
N15 C915 H91K 109.5
N15 C915 H91L 109.5
H91K C915 H91L 109.5
N15 C915 H91M 109.5
H91K C915 H91M 109.5
H91L C915 H91M 109.5
N16 C916 H91N 109.5
N16 C916 H91O 109.5
H91N C916 H91O 109.5
N16 C916 H91P 109.5
H91N C916 H91P 109.5
H91O C916 H91P 109.5
N17 C917 H91Q 109.5
N17 C917 H91R 109.5
H91Q C917 H91R 109.5
N17 C917 H91S 109.5
H91Q C917 H91S 109.5
H91R C917 H91S 109.5
N18 C918 H98A 109.5
N18 C918 H98B 109.5
H98A C918 H98B 109.5
N18 C918 H98C 109.5
H98A C918 H98C 109.5
H98B C918 H98C 109.5
N19 C919 H99A 109.5
N19 C919 H99B 109.5
H99A C919 H99B 109.5
N19 C919 H99C 109.5
H99A C919 H99C 109.5
H99B C919 H99C 109.5
N20 C920 H92A 109.5
N20 C920 H92B 109.5
H92A C920 H92B 109.5
N20 C920 H92C 109.5
H92A C920 H92C 109.5
H92B C920 H92C 109.5
C952 C951 O101 110(5)
C952 C951 H95A 109.6
O101 C951 H95A 109.6
C952 C951 H95X 109.6
O101 C951 H95X 109.6
H95A C951 H95X 108.1
C951 C952 H95B 109.5
C951 C952 H95C 109.5
H95B C952 H95C 109.5
C951 C952 H95D 109.5
H95B C952 H95D 109.5
H95C C952 H95D 109.5
O101 C953 C954 105(5)
O101 C953 H95E 110.8
C954 C953 H95E 110.8
O101 C953 H95F 110.8
C954 C953 H95F 110.8
H95E C953 H95F 108.8
C953 C954 H95G 109.5
C953 C954 H95H 109.5
H95G C954 H95H 109.5
C953 C954 H95I 109.5
H95G C954 H95I 109.5
H95H C954 H95I 109.5
C962 C961 H96A 109.5
C962 C961 H96B 109.5
H96A C961 H96B 109.5
C962 C961 H96C 109.5
H96A C961 H96C 109.5
H96B C961 H96C 109.5
O102 C962 C961 107(5)
O102 C962 H96D 110.4
C961 C962 H96D 110.4
O102 C962 H96E 110.4
C961 C962 H96E 110.4
H96D C962 H96E 108.6
C964 C963 O102 110(6)
C964 C963 H96F 109.6
O102 C963 H96F 109.6
C964 C963 H96G 109.6
O102 C963 H96G 109.6
H96F C963 H96G 108.1
C963 C964 H96H 109.5
C963 C964 H96I 109.5
H96H C964 H96I 109.5
C963 C964 H96J 109.5
H96H C964 H96J 109.5
H96I C964 H96J 109.5
C111 N1 C121 112(2)
C111 N1 C101 113(2)
C121 N1 C101 106.2(18)
C111 N1 C131 109.2(18)
C121 N1 C131 107(2)
C101 N1 C131 109(2)
C231 N2 C201 108.9(18)
C231 N2 C211 110(2)
C201 N2 C211 110.5(18)
C231 N2 C221 111.1(18)
C201 N2 C221 111.2(19)
C211 N2 C221 105.6(17)
C301 N3 C321 113.2(19)
C301 N3 C331 107.0(18)
C321 N3 C331 112.2(17)
C301 N3 C311 110.0(17)
C321 N3 C311 104.5(17)
C331 N3 C311 109.9(17)
C431 N4 C421 105.4(17)
C431 N4 C401 113.4(19)
C421 N4 C401 109(2)
C431 N4 C411 109(2)
C421 N4 C411 110.1(18)
C401 N4 C411 109.9(19)
C511 N5 C531 110(2)
C511 N5 C521 105.2(16)
C531 N5 C521 111(2)
C511 N5 C501 112(2)
C531 N5 C501 109.6(18)
C521 N5 C501 108.9(19)
C621 N6 C631 110.4(17)
C621 N6 C601 110.1(18)
C631 N6 C601 106.3(17)
C621 N6 C611 108.6(17)
C631 N6 C611 111.2(17)
C601 N6 C611 110.3(17)
C711 N7 C731 111.5(18)
C711 N7 C721 106.4(18)
C731 N7 C721 109.2(17)
C711 N7 C701 108.9(17)
C731 N7 C701 107.0(17)
C721 N7 C701 114(2)
C821 N8 C811 112(2)
C821 N8 C801 108.7(18)
C811 N8 C801 108.6(19)
C821 N8 C831 111(2)
C811 N8 C831 107.9(17)
C801 N8 C831 109(2)
O111 N11 O112 126(4)
O111 N11 C911 118(4)
O112 N11 C911 116(4)
O122 N12 O121 124(3)
O122 N12 C912 119(4)
O121 N12 C912 117(4)
O131 N13 O132 122(5)
O131 N13 C913 115(4)
O132 N13 C913 123(4)
O142 N14 O141 120(3)
O142 N14 C914 123(3)
O141 N14 C914 116(3)
O152 N15 O151 123(6)
O152 N15 C915 117(4)
O151 N15 C915 117(4)
O162 N16 O161 119(3)
O162 N16 C916 124(3)
O161 N16 C916 117(3)
O172 N17 O171 124(4)
O172 N17 C917 117(4)
O171 N17 C917 118(4)
O181 N18 O182 121(3)
O181 N18 C918 121(4)
O182 N18 C918 118(3)
O191 N19 O192 131(4)
O191 N19 C919 114(3)
O192 N19 C919 115(4)
O201 N20 O202 114(6)
O201 N20 C920 126(5)
O202 N20 C920 118(6)
Ti2 O1 Ti1 103.9(6)
Ti2 O2 Ti1 103.0(6)
C2 O3 Ti1 135.0(13)
C12 O4 Ti2 127.8(13)
Ti1 O5 W1 118.1(7)
Ti1 O6 W2 118.5(7)
Ti2 O7 W3 119.4(7)
W4 O8 Ti2 119.3(6)
W1 O10 W2 120.0(7)
W4 O13 W3 120.8(7)
W5 O15 W1 143.2(7)
Si1 O16 Ti1 130.7(7)
Si1 O16 W1 123.5(7)
Ti1 O16 W1 88.3(4)
Si1 O16 W2 123.3(6)
Ti1 O16 W2 88.3(4)
W1 O16 W2 91.0(4)
W6 O17 W2 145.8(8)
W6 O18 W3 143.3(8)
Si1 O19 Ti2 131.1(7)
Si1 O19 W3 123.7(7)
Ti2 O19 W3 88.9(5)
Si1 O19 W4 122.7(8)
Ti2 O19 W4 87.5(5)
W3 O19 W4 91.1(4)
W5 O20 W4 144.9(8)
W1 O23 W7 147.0(8)
W8 O24 W2 147.0(8)
W8 O25 W6 118.5(7)
W9 O26 W6 119.7(7)
W3 O27 W9 147.1(8)
W10 O28 W4 145.5(8)
W10 O29 W5 118.0(7)
W5 O30 W7 118.4(6)
Si1 O31 W5 124.3(7)
Si1 O31 W10 125.1(7)
W5 O31 W10 90.3(5)
Si1 O31 W7 125.4(7)
W5 O31 W7 90.3(5)
W10 O31 W7 90.8(5)
Si1 O32 W6 124.1(8)
Si1 O32 W9 126.5(7)
W6 O32 W9 90.6(5)
Si1 O32 W8 124.4(7)
W6 O32 W8 89.9(5)
W9 O32 W8 90.6(5)
W7 O33 W8 158.8(8)
W9 O34 W8 121.5(7)
W9 O35 W10 156.7(8)
W7 O36 W10 121.0(7)
Ti4 O41 Ti3 102.8(7)
Ti4 O42 Ti3 103.5(6)
C22 O43 Ti3 126.3(12)
C32 O44 Ti4 133.8(13)
Ti3 O45 W11 119.0(7)
W12 O46 Ti3 119.1(7)
Ti4 O47 W13 118.3(8)
W14 O48 Ti4 118.3(7)
W11 O50 W12 120.6(7)
W14 O53 W13 119.9(7)
W15 O55 W11 142.5(7)
Si2 O56 Ti3 131.9(7)
Si2 O56 W11 123.9(7)
Ti3 O56 W11 88.4(5)
Si2 O56 W12 122.9(7)
Ti3 O56 W12 87.1(4)
W11 O56 W12 90.3(5)
W16 O57 W12 144.6(7)
W16 O58 W13 143.7(7)
Si2 O59 Ti4 130.3(7)
Si2 O59 W13 124.4(7)
Ti4 O59 W13 88.3(5)
Si2 O59 W14 123.4(7)
Ti4 O59 W14 87.7(4)
W13 O59 W14 90.8(4)
W15 O60 W14 145.1(8)
W11 O63 W17 147.3(8)
W18 O64 W12 145.8(7)
W16 O65 W18 118.4(7)
W16 O66 W19 118.3(7)
W19 O67 W13 147.9(7)
W20 O68 W14 145.9(8)
W15 O69 W20 118.8(6)
W17 O70 W15 119.9(7)
Si2 O71 W15 123.9(8)
Si2 O71 W17 125.8(8)
W15 O71 W17 90.3(5)
Si2 O71 W20 125.1(8)
W15 O71 W20 90.2(5)
W17 O71 W20 90.8(5)
Si2 O72 W16 123.9(7)
Si2 O72 W18 125.1(7)
W16 O72 W18 90.4(5)
Si2 O72 W19 125.5(7)
W16 O72 W19 90.4(4)
W18 O72 W19 91.0(4)
W17 O73 W18 157.0(8)
W19 O74 W18 121.5(7)
W19 O75 W20 157.8(8)
W17 O76 W20 121.7(7)
C951 O101 C953 103(4)
C962 O102 C963 104(5)
O9 W1 O23 100.9(7)
O9 W1 O5 98.3(7)
O23 W1 O5 160.8(6)
O9 W1 O10 102.6(6)
O23 W1 O10 89.0(6)
O5 W1 O10 88.1(6)
O9 W1 O15 101.2(6)
O23 W1 O15 87.8(5)
O5 W1 O15 87.2(6)
O10 W1 O15 156.1(6)
O9 W1 O16 173.1(7)
O23 W1 O16 85.5(5)
O5 W1 O16 75.4(5)
O10 W1 O16 74.8(5)
O15 W1 O16 81.4(5)
O9 W1 Ti1 128.2(6)
O23 W1 Ti1 130.8(4)
O5 W1 Ti1 30.3(4)
O10 W1 Ti1 78.1(5)
O15 W1 Ti1 86.2(4)
O16 W1 Ti1 45.2(3)
O11 W2 O6 100.3(7)
O11 W2 O24 99.9(7)
O6 W2 O24 159.8(5)
O11 W2 O10 102.0(7)
O6 W2 O10 88.7(6)
O24 W2 O10 87.5(6)
O11 W2 O17 102.2(7)
O6 W2 O17 88.7(6)
O24 W2 O17 86.6(6)
O10 W2 O17 155.7(6)
O11 W2 O16 174.2(6)
O6 W2 O16 75.3(5)
O24 W2 O16 84.6(5)
O10 W2 O16 74.3(5)
O17 W2 O16 81.7(5)
O11 W2 Ti1 130.3(5)
O6 W2 Ti1 30.6(4)
O24 W2 Ti1 129.5(4)
O10 W2 Ti1 77.7(4)
O17 W2 Ti1 88.0(4)
O16 W2 Ti1 45.0(3)
O12 W3 O27 99.7(7)
O12 W3 O7 99.3(6)
O27 W3 O7 161.0(6)
O12 W3 O13 100.4(6)
O27 W3 O13 88.6(6)
O7 W3 O13 88.8(6)
O12 W3 O18 103.1(7)
O27 W3 O18 87.7(6)
O7 W3 O18 87.2(6)
O13 W3 O18 156.5(6)
O12 W3 O19 172.0(6)
O27 W3 O19 86.6(5)
O7 W3 O19 74.6(5)
O13 W3 O19 74.7(5)
O18 W3 O19 82.0(5)
O12 W3 Ti2 128.0(5)
O27 W3 Ti2 131.9(4)
O7 W3 Ti2 29.5(4)
O13 W3 Ti2 78.2(4)
O18 W3 Ti2 87.2(4)
O19 W3 Ti2 45.3(4)
O14 W4 O8 101.7(6)
O14 W4 O13 101.7(7)
O8 W4 O13 89.1(6)
O14 W4 O28 98.1(6)
O8 W4 O28 160.2(5)
O13 W4 O28 85.8(6)
O14 W4 O20 103.0(7)
O8 W4 O20 89.0(6)
O13 W4 O20 155.1(6)
O28 W4 O20 87.6(6)
O14 W4 O19 174.2(7)
O8 W4 O19 75.5(5)
O13 W4 O19 73.4(5)
O28 W4 O19 84.7(5)
O20 W4 O19 82.1(5)
O14 W4 Ti2 131.4(5)
O8 W4 Ti2 30.4(4)
O13 W4 Ti2 78.3(4)
O28 W4 Ti2 129.9(4)
O20 W4 Ti2 87.8(4)
O19 W4 Ti2 45.3(4)
O21 W5 O15 102.0(6)
O21 W5 O20 100.0(7)
O15 W5 O20 95.4(6)
O21 W5 O30 102.0(6)
O15 W5 O30 88.0(6)
O20 W5 O30 156.4(6)
O21 W5 O29 100.5(6)
O15 W5 O29 156.6(5)
O20 W5 O29 86.8(6)
O30 W5 O29 81.2(6)
O21 W5 O31 176.1(6)
O15 W5 O31 81.4(5)
O20 W5 O31 81.3(5)
O30 W5 O31 76.1(5)
O29 W5 O31 75.9(5)
O22 W6 O17 101.2(7)
O22 W6 O18 101.7(6)
O17 W6 O18 96.7(6)
O22 W6 O26 101.9(7)
O17 W6 O26 155.5(6)
O18 W6 O26 86.7(6)
O22 W6 O25 100.3(6)
O17 W6 O25 86.3(6)
O18 W6 O25 156.7(6)
O26 W6 O25 81.5(6)
O22 W6 O32 175.6(6)
O17 W6 O32 81.4(5)
O18 W6 O32 81.3(5)
O26 W6 O32 75.1(5)
O25 W6 O32 76.3(5)
O37 W7 O33 100.5(6)
O37 W7 O36 100.9(7)
O33 W7 O36 91.3(6)
O37 W7 O30 100.0(6)
O33 W7 O30 159.3(6)
O36 W7 O30 87.6(6)
O37 W7 O23 104.1(7)
O33 W7 O23 87.7(6)
O36 W7 O23 154.8(6)
O30 W7 O23 84.6(6)
O37 W7 O31 172.8(6)
O33 W7 O31 84.8(5)
O36 W7 O31 73.9(5)
O30 W7 O31 75.0(5)
O23 W7 O31 80.9(5)
O38 W8 O24 103.8(7)
O38 W8 O33 101.2(7)
O24 W8 O33 89.1(6)
O38 W8 O25 99.8(7)
O24 W8 O25 85.6(6)
O33 W8 O25 159.0(6)
O38 W8 O34 101.1(7)
O24 W8 O34 154.9(6)
O33 W8 O34 89.0(6)
O25 W8 O34 87.3(6)
O38 W8 O32 172.2(6)
O24 W8 O32 81.8(5)
O33 W8 O32 84.1(5)
O25 W8 O32 75.0(5)
O34 W8 O32 73.1(5)
O39 W9 O35 99.4(7)
O39 W9 O26 100.9(6)
O35 W9 O26 159.5(6)
O39 W9 O34 102.2(6)
O35 W9 O34 90.7(6)
O26 W9 O34 88.4(6)
O39 W9 O27 102.7(6)
O35 W9 O27 88.7(6)
O26 W9 O27 83.5(5)
O34 W9 O27 154.8(6)
O39 W9 O32 174.1(6)
O35 W9 O32 85.5(5)
O26 W9 O32 74.6(5)
O34 W9 O32 74.1(5)
O27 W9 O32 80.8(5)
O40 W10 O28 102.3(6)
O40 W10 O29 99.1(6)
O28 W10 O29 86.7(6)
O40 W10 O35 100.1(6)
O28 W10 O35 89.2(6)
O29 W10 O35 160.8(6)
O40 W10 O36 101.5(6)
O28 W10 O36 156.0(6)
O29 W10 O36 86.9(6)
O35 W10 O36 89.4(6)
O40 W10 O31 172.8(6)
O28 W10 O31 82.3(5)
O29 W10 O31 75.5(5)
O35 W10 O31 85.4(5)
O36 W10 O31 73.8(5)
O49 W11 O63 100.0(6)
O49 W11 O45 99.0(6)
O63 W11 O45 161.0(6)
O49 W11 O50 100.1(7)
O63 W11 O50 89.1(6)
O45 W11 O50 88.6(6)
O49 W11 O55 103.6(7)
O63 W11 O55 88.1(5)
O45 W11 O55 86.4(6)
O50 W11 O55 156.2(6)
O49 W11 O56 172.3(6)
O63 W11 O56 86.2(5)
O45 W11 O56 75.0(5)
O50 W11 O56 75.2(5)
O55 W11 O56 81.0(5)
O49 W11 Ti3 128.0(5)
O63 W11 Ti3 131.6(4)
O45 W11 Ti3 29.8(4)
O50 W11 Ti3 78.0(4)
O55 W11 Ti3 86.4(4)
O56 W11 Ti3 45.5(3)
O51 W12 O46 100.9(6)
O51 W12 O50 101.8(7)
O46 W12 O50 88.8(6)
O51 W12 O64 98.4(6)
O46 W12 O64 160.7(6)
O50 W12 O64 86.6(6)
O51 W12 O57 102.6(7)
O46 W12 O57 89.1(6)
O50 W12 O57 155.5(6)
O64 W12 O57 87.4(6)
O51 W12 O56 174.5(6)
O46 W12 O56 76.0(5)
O50 W12 O56 73.8(5)
O64 W12 O56 84.7(5)
O57 W12 O56 82.0(5)
O51 W12 Ti3 131.0(5)
O46 W12 Ti3 30.7(4)
O50 W12 Ti3 77.9(4)
O64 W12 Ti3 130.1(4)
O57 W12 Ti3 88.0(4)
O56 W12 Ti3 45.5(3)
O52 W13 O47 98.5(6)
O52 W13 O67 100.0(6)
O47 W13 O67 161.4(6)
O52 W13 O53 102.5(7)
O47 W13 O53 87.9(6)
O67 W13 O53 89.9(6)
O52 W13 O58 101.2(6)
O47 W13 O58 88.0(5)
O67 W13 O58 86.6(6)
O53 W13 O58 156.3(5)
O52 W13 O59 173.7(6)
O47 W13 O59 75.7(5)
O67 W13 O59 85.9(5)
O53 W13 O59 74.9(5)
O58 W13 O59 81.4(5)
O52 W13 Ti4 128.6(5)
O47 W13 Ti4 30.4(4)
O67 W13 Ti4 131.3(4)
O53 W13 Ti4 78.1(4)
O58 W13 Ti4 86.7(4)
O59 W13 Ti4 45.5(3)
O54 W14 O48 99.9(7)
O54 W14 O53 101.7(7)
O48 W14 O53 88.9(6)
O54 W14 O68 99.6(6)
O48 W14 O68 160.5(6)
O53 W14 O68 87.0(6)
O54 W14 O60 101.9(7)
O48 W14 O60 88.8(6)
O53 W14 O60 156.3(6)
O68 W14 O60 87.2(6)
O54 W14 O59 174.2(6)
O48 W14 O59 76.0(5)
O53 W14 O59 74.3(5)
O68 W14 O59 84.5(5)
O60 W14 O59 82.3(5)
O54 W14 Ti4 130.3(5)
O48 W14 Ti4 31.0(4)
O53 W14 Ti4 78.1(4)
O68 W14 Ti4 129.7(4)
O60 W14 Ti4 88.1(4)
O59 W14 Ti4 45.3(3)
O61 W15 O60 100.6(7)
O61 W15 O55 101.4(6)
O60 W15 O55 95.8(6)
O61 W15 O69 100.8(6)
O60 W15 O69 85.6(6)
O55 W15 O69 157.0(6)
O61 W15 O70 102.2(7)
O60 W15 O70 155.8(6)
O55 W15 O70 87.4(6)
O69 W15 O70 82.4(6)
O61 W15 O71 176.0(6)
O60 W15 O71 81.7(6)
O55 W15 O71 81.5(5)
O69 W15 O71 76.0(5)
O70 W15 O71 75.1(6)
O62 W16 O58 100.7(6)
O62 W16 O57 100.5(6)
O58 W16 O57 96.1(6)
O62 W16 O65 101.3(6)
O58 W16 O65 157.0(6)
O57 W16 O65 86.3(6)
O62 W16 O66 101.3(6)
O58 W16 O66 87.2(6)
O57 W16 O66 156.9(6)
O65 W16 O66 82.1(6)
O62 W16 O72 176.4(6)
O58 W16 O72 81.7(5)
O57 W16 O72 81.8(5)
O65 W16 O72 75.9(5)
O66 W16 O72 76.1(5)
O77 W17 O73 99.9(7)
O77 W17 O70 100.9(7)
O73 W17 O70 159.0(6)
O77 W17 O76 101.6(6)
O73 W17 O76 89.7(6)
O70 W17 O76 88.6(6)
O77 W17 O63 103.7(6)
O73 W17 O63 89.0(6)
O70 W17 O63 83.7(6)
O76 W17 O63 154.5(6)
O77 W17 O71 173.3(6)
O73 W17 O71 84.9(6)
O70 W17 O71 74.6(6)
O76 W17 O71 73.6(6)
O63 W17 O71 80.9(5)
O78 W18 O64 102.6(6)
O78 W18 O65 99.7(7)
O64 W18 O65 85.8(5)
O78 W18 O73 100.7(7)
O64 W18 O73 89.8(6)
O65 W18 O73 159.6(6)
O78 W18 O74 101.6(6)
O64 W18 O74 155.5(6)
O65 W18 O74 86.9(6)
O73 W18 O74 89.0(6)
O78 W18 O72 172.6(6)
O64 W18 O72 82.4(5)
O65 W18 O72 75.0(5)
O73 W18 O72 84.7(6)
O74 W18 O72 73.1(5)
O79 W19 O75 99.7(6)
O79 W19 O74 100.8(7)
O75 W19 O74 91.9(6)
O79 W19 O67 103.7(7)
O75 W19 O67 88.6(6)
O74 W19 O67 155.1(6)
O79 W19 O66 100.1(7)
O75 W19 O66 160.0(6)
O74 W19 O66 87.8(6)
O67 W19 O66 83.4(6)
O79 W19 O72 172.8(6)
O75 W19 O72 85.6(5)
O74 W19 O72 73.9(5)
O67 W19 O72 81.3(5)
O66 W19 O72 75.1(5)
O80 W20 O68 104.1(7)
O80 W20 O75 100.4(6)
O68 W20 O75 88.8(6)
O80 W20 O76 100.4(6)
O68 W20 O76 155.3(6)
O75 W20 O76 89.2(6)
O80 W20 O69 100.2(6)
O68 W20 O69 85.2(6)
O75 W20 O69 159.4(5)
O76 W20 O69 88.1(6)
O80 W20 O71 171.7(6)
O68 W20 O71 82.1(5)
O75 W20 O71 84.9(5)
O76 W20 O71 73.2(5)
O69 W20 O71 74.7(5)
O32 Si1 O31 107.4(7)
O32 Si1 O19 109.1(7)
O31 Si1 O19 110.4(7)
O32 Si1 O16 110.7(7)
O31 Si1 O16 109.8(7)
O19 Si1 O16 109.4(7)
O56 Si2 O71 109.9(7)
O56 Si2 O59 109.5(7)
O71 Si2 O59 110.3(8)
O56 Si2 O72 110.7(7)
O71 Si2 O72 107.0(7)
O59 Si2 O72 109.4(7)
O3 Ti1 O5 103.2(7)
O3 Ti1 O6 101.4(6)
O5 Ti1 O6 96.5(7)
O3 Ti1 O1 96.6(6)
O5 Ti1 O1 91.9(6)
O6 Ti1 O1 157.8(6)
O3 Ti1 O2 94.0(6)
O5 Ti1 O2 160.2(6)
O6 Ti1 O2 89.5(6)
O1 Ti1 O2 76.2(6)
O3 Ti1 O16 178.5(6)
O5 Ti1 O16 77.8(6)
O6 Ti1 O16 77.3(5)
O1 Ti1 O16 84.5(5)
O2 Ti1 O16 85.2(5)
O3 Ti1 Ti2 95.3(5)
O5 Ti1 Ti2 128.5(5)
O6 Ti1 Ti2 126.4(5)
O1 Ti1 Ti2 37.9(4)
O2 Ti1 Ti2 38.4(4)
O16 Ti1 Ti2 84.9(3)
O3 Ti1 W1 134.5(5)
O5 Ti1 W1 31.6(4)
O6 Ti1 W1 85.3(5)
O1 Ti1 W1 91.4(4)
O2 Ti1 W1 131.3(4)
O16 Ti1 W1 46.4(3)
Ti2 Ti1 W1 116.77(12)
O3 Ti1 W2 132.0(4)
O5 Ti1 W2 85.3(5)
O6 Ti1 W2 30.8(4)
O1 Ti1 W2 130.7(4)
O2 Ti1 W2 90.5(4)
O16 Ti1 W2 46.7(3)
Ti2 Ti1 W2 116.13(12)
W1 Ti1 W2 62.43(7)
O7 Ti2 O4 105.5(6)
O7 Ti2 O8 96.2(6)
O4 Ti2 O8 98.4(6)
O7 Ti2 O1 157.5(6)
O4 Ti2 O1 94.9(6)
O8 Ti2 O1 89.8(6)
O7 Ti2 O2 90.5(6)
O4 Ti2 O2 99.4(6)
O8 Ti2 O2 158.6(6)
O1 Ti2 O2 76.8(6)
O7 Ti2 O19 76.5(6)
O4 Ti2 O19 175.5(6)
O8 Ti2 O19 77.3(5)
O1 Ti2 O19 83.8(6)
O2 Ti2 O19 84.6(5)
O7 Ti2 Ti1 127.3(4)
O4 Ti2 Ti1 97.7(4)
O8 Ti2 Ti1 126.6(4)
O1 Ti2 Ti1 38.2(4)
O2 Ti2 Ti1 38.6(4)
O19 Ti2 Ti1 84.0(3)
O7 Ti2 W4 85.2(4)
O4 Ti2 W4 128.6(4)
O8 Ti2 W4 30.3(4)
O1 Ti2 W4 89.4(4)
O2 Ti2 W4 131.2(4)
O19 Ti2 W4 47.1(3)
Ti1 Ti2 W4 115.43(12)
O7 Ti2 W3 31.0(4)
O4 Ti2 W3 135.8(5)
O8 Ti2 W3 84.6(4)
O1 Ti2 W3 129.3(4)
O2 Ti2 W3 91.0(4)
O19 Ti2 W3 45.7(4)
Ti1 Ti2 W3 115.84(12)
W4 Ti2 W3 62.33(6)
O45 Ti3 O43 105.4(6)
O45 Ti3 O46 96.3(6)
O43 Ti3 O46 99.1(6)
O45 Ti3 O42 157.9(5)
O43 Ti3 O42 94.5(6)
O46 Ti3 O42 90.0(6)
O45 Ti3 O41 90.4(6)
O43 Ti3 O41 98.9(6)
O46 Ti3 O41 158.3(6)
O42 Ti3 O41 76.7(6)
O45 Ti3 O56 77.0(5)
O43 Ti3 O56 176.1(6)
O46 Ti3 O56 77.4(5)
O42 Ti3 O56 83.7(5)
O41 Ti3 O56 84.1(5)
O45 Ti3 Ti4 127.1(5)
O43 Ti3 Ti4 97.3(5)
O46 Ti3 Ti4 126.6(4)
O42 Ti3 Ti4 38.3(4)
O41 Ti3 Ti4 38.5(4)
O56 Ti3 Ti4 83.5(3)
O45 Ti3 W12 85.3(4)
O43 Ti3 W12 129.2(5)
O46 Ti3 W12 30.2(4)
O42 Ti3 W12 89.7(4)
O41 Ti3 W12 131.1(4)
O56 Ti3 W12 47.4(3)
Ti4 Ti3 W12 115.45(12)
O45 Ti3 W11 31.2(4)
O43 Ti3 W11 135.9(5)
O46 Ti3 W11 84.4(4)
O42 Ti3 W11 129.6(4)
O41 Ti3 W11 91.0(4)
O56 Ti3 W11 46.1(3)
Ti4 Ti3 W11 115.76(12)
W12 Ti3 W11 62.28(6)
O44 Ti4 O47 103.4(7)
O44 Ti4 O48 101.8(6)
O47 Ti4 O48 95.8(6)
O44 Ti4 O42 95.9(6)
O47 Ti4 O42 91.9(6)
O48 Ti4 O42 158.5(6)
O44 Ti4 O41 94.0(6)
O47 Ti4 O41 160.3(6)
O48 Ti4 O41 89.6(6)
O42 Ti4 O41 77.0(6)
O44 Ti4 O59 179.1(6)
O47 Ti4 O59 77.3(6)
O48 Ti4 O59 77.6(5)
O42 Ti4 O59 84.7(5)
O41 Ti4 O59 85.4(5)
O44 Ti4 Ti3 95.1(4)
O47 Ti4 Ti3 128.7(4)
O48 Ti4 Ti3 126.8(4)
O42 Ti4 Ti3 38.3(4)
O41 Ti4 Ti3 38.8(4)
O59 Ti4 Ti3 84.9(3)
O44 Ti4 W13 134.4(5)
O47 Ti4 W13 31.3(5)
O48 Ti4 W13 85.1(4)
O42 Ti4 W13 91.3(4)
O41 Ti4 W13 131.4(4)
O59 Ti4 W13 46.2(3)
Ti3 Ti4 W13 116.77(12)
O44 Ti4 W14 132.3(5)
O47 Ti4 W14 84.8(4)
O48 Ti4 W14 30.7(4)
O42 Ti4 W14 131.2(4)
O41 Ti4 W14 90.4(4)
O59 Ti4 W14 47.0(3)
Ti3 Ti4 W14 116.28(12)
W13 Ti4 W14 62.43(6)

loop_
_geom_bond_atom_site_label_1
_geom_bond_atom_site_label_2
_geom_bond_distance
C1 C2 1.37(3)
C1 C10 1.38(3)
C1 C11 1.50(3)
C2 O3 1.37(2)
C2 C3 1.38(3)
C3 C4 1.36(3)
C3 H3 0.9500
C4 C5 1.43(3)
C4 H4 0.9500
C5 C6 1.41(3)
C5 C10 1.42(3)
C6 C7 1.34(4)
C6 H6 0.9500
C7 C8 1.38(4)
C7 H7 0.9500
C8 C9 1.36(3)
C8 H8 0.9500
C9 C10 1.45(3)
C9 H9 0.9500
C11 C12 1.37(3)
C11 C20 1.42(3)
C12 O4 1.37(2)
C12 C13 1.43(3)
C13 C14 1.40(3)
C13 H13 0.9500
C14 C15 1.41(3)
C14 H14 0.9500
C15 C16 1.38(3)
C15 C20 1.42(3)
C16 C17 1.41(4)
C16 H16 0.9500
C17 C18 1.38(4)
C17 H17 0.9500
C18 C19 1.42(3)
C18 H18 0.9500
C19 C20 1.41(3)
C19 H19 0.9500
C21 C22 1.38(3)
C21 C30 1.42(3)
C21 C31 1.51(3)
C22 O43 1.37(3)
C22 C23 1.39(3)
C23 C24 1.38(3)
C23 H23 0.9500
C24 C25 1.43(3)
C24 H24 0.9500
C25 C30 1.40(3)
C25 C26 1.44(3)
C26 C27 1.32(4)
C26 H26 0.9500
C27 C28 1.43(4)
C27 H27 0.9500
C28 C29 1.43(3)
C28 H28 0.9500
C29 C30 1.41(3)
C29 H29 0.9500
C31 C32 1.34(3)
C31 C40 1.43(3)
C32 O44 1.34(2)
C32 C33 1.42(3)
C33 C34 1.38(3)
C33 H33 0.9500
C34 C35 1.41(3)
C34 H34 0.9500
C35 C40 1.40(3)
C35 C36 1.42(3)
C36 C37 1.35(4)
C36 H36 0.9500
C37 C38 1.38(4)
C37 H37 0.9500
C38 C39 1.37(3)
C38 H38 0.9500
C39 C40 1.41(3)
C39 H39 0.9500
C101 N1 1.51(3)
C101 C102 1.53(4)
C101 H10A 0.9900
C101 H10B 0.9900
C102 C103 1.52(4)
C102 H10C 0.9900
C102 H10D 0.9900
C103 C104 1.51(4)
C103 H10E 0.9900
C103 H10F 0.9900
C104 H10G 0.9800
C104 H10H 0.9800
C104 H10I 0.9800
C111 N1 1.48(3)
C111 C112 1.52(4)
C111 H11A 0.9900
C111 H11B 0.9900
C112 C113 1.51(4)
C112 H11C 0.9900
C112 H11D 0.9900
C113 C114 1.49(4)
C113 H11E 0.9900
C113 H11F 0.9900
C114 H11G 0.9800
C114 H11H 0.9800
C114 H11I 0.9800
C121 N1 1.50(3)
C121 C122 1.51(4)
C121 H12A 0.9900
C121 H12B 0.9900
C122 C123 1.52(5)
C122 H12C 0.9900
C122 H12D 0.9900
C123 C124 1.48(6)
C123 H12E 0.9900
C123 H12F 0.9900
C124 H12G 0.9800
C124 H12H 0.9800
C124 H12I 0.9800
C131 C132 1.50(3)
C131 N1 1.54(3)
C131 H13A 0.9900
C131 H13B 0.9900
C132 C133 1.52(4)
C132 H13C 0.9900
C132 H13D 0.9900
C133 C134 1.46(4)
C133 H13E 0.9900
C133 H13F 0.9900
C134 H13G 0.9800
C134 H13H 0.9800
C134 H13I 0.9800
C201 C202 1.45(4)
C201 N2 1.52(3)
C201 H20A 0.9900
C201 H20X 0.9900
C202 C203 1.53(4)
C202 H20B 0.9900
C202 H20C 0.9900
C203 C204 1.55(5)
C203 H20D 0.9900
C203 H20E 0.9900
C204 H20F 0.9800
C204 H20G 0.9800
C204 H20H 0.9800
C211 C212 1.50(4)
C211 N2 1.53(3)
C211 H21A 0.9900
C211 H21B 0.9900
C212 C213 1.42(4)
C212 H21C 0.9900
C212 H21D 0.9900
C213 C214 1.53(4)
C213 H21E 0.9900
C213 H21F 0.9900
C214 H21G 0.9800
C214 H21H 0.9800
C214 H21I 0.9800
C221 C222 1.52(3)
C221 N2 1.53(3)
C221 H22A 0.9900
C221 H22B 0.9900
C222 C223 1.55(3)
C222 H22C 0.9900
C222 H22D 0.9900
C223 C224 1.51(4)
C223 H22E 0.9900
C223 H22F 0.9900
C224 H22G 0.9800
C224 H22H 0.9800
C224 H22I 0.9800
C231 N2 1.49(3)
C231 C232 1.55(4)
C231 H23A 0.9900
C231 H23B 0.9900
C232 C233 1.47(3)
C232 H23C 0.9900
C232 H23W 0.9900
C233 C234 1.47(3)
C233 H23X 0.9900
C233 H23Y 0.9900
C234 H24A 0.9800
C234 H24B 0.9800
C234 H24D 0.9800
C301 N3 1.51(3)
C301 C302 1.55(3)
C301 H30A 0.9900
C301 H30B 0.9900
C302 C303 1.53(4)
C302 H30C 0.9900
C302 H30D 0.9900
C303 C304 1.60(4)
C303 H30E 0.9900
C303 H30F 0.9900
C304 H30G 0.9800
C304 H30H 0.9800
C304 H30I 0.9800
C311 C312 1.49(3)
C311 N3 1.52(3)
C311 H31A 0.9900
C311 H31B 0.9900
C312 C313 1.50(3)
C312 H31C 0.9900
C312 H31D 0.9900
C313 C314 1.51(3)
C313 H31E 0.9900
C313 H31F 0.9900
C314 H31G 0.9800
C314 H31H 0.9800
C314 H31I 0.9800
C321 N3 1.51(3)
C321 C322 1.54(4)
C321 H32A 0.9900
C321 H32B 0.9900
C322 C323 1.52(4)
C322 H32C 0.9900
C322 H32D 0.9900
C323 C324 1.53(4)
C323 H32E 0.9900
C323 H32F 0.9900
C324 H32G 0.9800
C324 H32H 0.9800
C324 H32I 0.9800
C331 C332 1.50(4)
C331 N3 1.51(3)
C331 H33A 0.9900
C331 H33B 0.9900
C332 C333 1.52(4)
C332 H33C 0.9900
C332 H33D 0.9900
C333 C334 1.47(7)
C333 H33E 0.9900
C333 H33F 0.9900
C334 H33G 0.9800
C334 H33H 0.9800
C334 H33I 0.9800
C401 C402 1.52(4)
C401 N4 1.53(4)
C401 H40A 0.9900
C401 H40B 0.9900
C402 C403 1.45(5)
C402 H40C 0.9900
C402 H40X 0.9900
C403 C404 1.51(5)
C403 H40Y 0.9900
C403 H40Z 0.9900
C404 H40D 0.9800
C404 H40E 0.9800
C404 H40F 0.9800
C411 C412 1.48(4)
C411 N4 1.54(3)
C411 H41A 0.9900
C411 H41X 0.9900
C412 C413 1.52(4)
C412 H41B 0.9900
C412 H41C 0.9900
C413 C414 1.47(5)
C413 H41D 0.9900
C413 H41E 0.9900
C414 H41F 0.9800
C414 H41G 0.9800
C414 H41H 0.9800
C421 N4 1.51(3)
C421 C422 1.54(4)
C421 H42A 0.9900
C421 H42X 0.9900
C422 C423 1.53(4)
C422 H42B 0.9900
C422 H42C 0.9900
C423 C424 1.49(5)
C423 H42D 0.9900
C423 H42E 0.9900
C424 H42F 0.9800
C424 H42G 0.9800
C424 H42H 0.9800
C431 N4 1.50(3)
C431 C432 1.51(4)
C431 H43A 0.9900
C431 H43B 0.9900
C432 C433 1.55(4)
C432 H43C 0.9900
C432 H43D 0.9900
C433 C434 1.45(5)
C433 H43E 0.9900
C433 H43F 0.9900
C434 H43G 0.9800
C434 H43H 0.9800
C434 H43I 0.9800
C501 C502 1.46(4)
C501 N5 1.55(3)
C501 H50A 0.9900
C501 H50X 0.9900
C502 C503 1.53(4)
C502 H50B 0.9900
C502 H50C 0.9900
C503 C504 1.53(5)
C503 H50D 0.9900
C503 H50E 0.9900
C504 H50F 0.9800
C504 H50G 0.9800
C504 H50H 0.9800
C511 C512 1.49(3)
C511 N5 1.50(3)
C511 H51A 0.9900
C511 H51X 0.9900
C512 C513 1.53(4)
C512 H51B 0.9900
C512 H51C 0.9900
C513 C514 1.57(6)
C513 H51D 0.9900
C513 H51E 0.9900
C514 H51F 0.9800
C514 H51G 0.9800
C514 H51H 0.9800
C521 C522 1.51(3)
C521 N5 1.54(3)
C521 H52P 0.9900
C521 H52Q 0.9900
C522 C523 1.55(4)
C522 H52A 0.9900
C522 H52R 0.9900
C523 C524 1.38(5)
C523 H52B 0.9900
C523 H52C 0.9900
C524 H52D 0.9800
C524 H52E 0.9800
C524 H52F 0.9800
C531 C532 1.47(4)
C531 N5 1.50(3)
C531 H53A 0.9900
C531 H53B 0.9900
C532 C533 1.53(4)
C532 H53C 0.9900
C532 H53P 0.9900
C533 C534 1.47(5)
C533 H53D 0.9900
C533 H53Q 0.9900
C534 H53E 0.9800
C534 H53F 0.9800
C534 H53G 0.9800
C601 N6 1.52(3)
C601 C602 1.54(4)
C601 H60A 0.9900
C601 H60B 0.9900
C602 C603 1.51(4)
C602 H60C 0.9900
C602 H60D 0.9900
C603 C604 1.51(4)
C603 H60E 0.9900
C603 H60F 0.9900
C604 H60G 0.9800
C604 H60H 0.9800
C604 H60I 0.9800
C611 C612 1.48(4)
C611 N6 1.52(3)
C611 H61A 0.9900
C611 H61B 0.9900
C612 C613 1.503(13)
C612 H61C 0.9900
C612 H61D 0.9900
C613 C614 1.501(13)
C613 H61E 0.9900
C613 H61P 0.9900
C614 H61F 0.9800
C614 H61G 0.9800
C614 H61H 0.9800
C621 C622 1.48(4)
C621 N6 1.50(3)
C621 H62A 0.9900
C621 H62P 0.9900
C622 C623 1.51(4)
C622 H62B 0.9900
C622 H62C 0.9900
C623 C624 1.61(5)
C623 H62D 0.9900
C623 H62E 0.9900
C624 H62F 0.9800
C624 H62G 0.9800
C624 H62H 0.9800
C631 C632 1.50(3)
C631 N6 1.51(3)
C631 H63A 0.9900
C631 H63B 0.9900
C632 C633 1.51(4)
C632 H63C 0.9900
C632 H63P 0.9900
C633 C634 1.50(4)
C633 H63Q 0.9900
C633 H63R 0.9900
C634 H63S 0.9800
C634 H63T 0.9800
C634 H63U 0.9800
C701 C702 1.52(3)
C701 N7 1.55(3)
C701 H70A 0.9900
C701 H70B 0.9900
C702 C703 1.46(4)
C702 H70C 0.9900
C702 H70D 0.9900
C703 C704 1.51(4)
C703 H70E 0.9900
C703 H70F 0.9900
C704 H70G 0.9800
C704 H70H 0.9800
C704 H70I 0.9800
C711 N7 1.50(3)
C711 C712 1.53(4)
C711 H71A 0.9900
C711 H71B 0.9900
C712 C713 1.49(5)
C712 H71C 0.9900
C712 H71D 0.9900
C713 C714 1.57(6)
C713 H71E 0.9900
C713 H71F 0.9900
C714 H71G 0.9800
C714 H71H 0.9800
C714 H71I 0.9800
C721 C722 1.52(4)
C721 N7 1.54(3)
C721 H72A 0.9900
C721 H72B 0.9900
C722 C723 1.52(5)
C722 H72C 0.9900
C722 H72D 0.9900
C723 C724 1.33(7)
C723 H72E 0.9900
C723 H72X 0.9900
C724 H72F 0.9800
C724 H72G 0.9800
C724 H72H 0.9800
C731 N7 1.51(3)
C731 C732 1.53(3)
C731 H73A 0.9900
C731 H73B 0.9900
C732 C733 1.51(4)
C732 H73C 0.9900
C732 H73D 0.9900
C733 C734 1.50(4)
C733 H73E 0.9900
C733 H73F 0.9900
C734 H73P 0.9800
C734 H73Q 0.9800
C734 H73R 0.9800
C801 C802 1.47(4)
C801 N8 1.56(3)
C801 H80A 0.9900
C801 H80P 0.9900
C802 C803 1.45(4)
C802 H80B 0.9900
C802 H80C 0.9900
C803 C804 1.46(4)
C803 H80D 0.9900
C803 H80Q 0.9900
C804 H80E 0.9800
C804 H80F 0.9800
C804 H80G 0.9800
C811 C812 1.47(4)
C811 N8 1.50(3)
C811 H81A 0.9900
C811 H81P 0.9900
C812 C813 1.52(4)
C812 H81B 0.9900
C812 H81C 0.9900
C813 C814 1.44(6)
C813 H81D 0.9900
C813 H81E 0.9900
C814 H81F 0.9800
C814 H81G 0.9800
C814 H81H 0.9800
C821 N8 1.49(3)
C821 C822 1.55(4)
C821 H82A 0.9900
C821 H82B 0.9900
C822 C823 1.45(4)
C822 H82D 0.9900
C822 H82E 0.9900
C823 C824 1.51(4)
C823 H82F 0.9900
C823 H82G 0.9900
C824 H82H 0.9800
C824 H82I 0.9800
C824 H82J 0.9800
C831 C832 1.47(4)
C831 N8 1.56(3)
C831 H83A 0.9900
C831 H83X 0.9900
C832 C833 1.44(4)
C832 H83Y 0.9900
C832 H83Z 0.9900
C833 C834 1.47(4)
C833 H83B 0.9900
C833 H83P 0.9900
C834 H83C 0.9800
C834 H83D 0.9800
C834 H83E 0.9800
C911 N11 1.45(4)
C911 H91A 0.9800
C911 H91B 0.9800
C911 H91C 0.9800
C912 N12 1.44(4)
C912 H91D 0.9800
C912 H91E 0.9800
C912 H91F 0.9800
C913 N13 1.40(4)
C913 H91G 0.9800
C913 H91X 0.9800
C913 H91Y 0.9800
C914 N14 1.49(3)
C914 H91H 0.9800
C914 H91I 0.9800
C914 H91J 0.9800
C915 N15 1.50(4)
C915 H91K 0.9800
C915 H91L 0.9800
C915 H91M 0.9800
C916 N16 1.50(3)
C916 H91N 0.9800
C916 H91O 0.9800
C916 H91P 0.9800
C917 N17 1.46(5)
C917 H91Q 0.9800
C917 H91R 0.9800
C917 H91S 0.9800
C918 N18 1.43(4)
C918 H98A 0.9800
C918 H98B 0.9800
C918 H98C 0.9800
C919 N19 1.50(5)
C919 H99A 0.9800
C919 H99B 0.9800
C919 H99C 0.9800
C920 N20 1.38(6)
C920 H92A 0.9800
C920 H92B 0.9800
C920 H92C 0.9800
C951 C952 1.39(7)
C951 O101 1.43(6)
C951 H95A 0.9900
C951 H95X 0.9900
C952 H95B 0.9800
C952 H95C 0.9800
C952 H95D 0.9800
C953 O101 1.47(7)
C953 C954 1.49(8)
C953 H95E 0.9900
C953 H95F 0.9900
C954 H95G 0.9800
C954 H95H 0.9800
C954 H95I 0.9800
C961 C962 1.52(8)
C961 H96A 0.9800
C961 H96B 0.9800
C961 H96C 0.9800
C962 O102 1.43(6)
C962 H96D 0.9900
C962 H96E 0.9900
C963 C964 1.36(7)
C963 O102 1.44(7)
C963 H96F 0.9900
C963 H96G 0.9900
C964 H96H 0.9800
C964 H96I 0.9800
C964 H96J 0.9800
N11 O111 1.21(4)
N11 O112 1.22(4)
N12 O122 1.19(4)
N12 O121 1.21(4)
N13 O131 1.19(5)
N13 O132 1.23(6)
N14 O142 1.19(3)
N14 O141 1.21(3)
N15 O152 1.19(3)
N15 O151 1.20(3)
N16 O162 1.19(3)
N16 O161 1.19(3)
N17 O172 1.24(5)
N17 O171 1.24(6)
N18 O181 1.17(4)
N18 O182 1.20(4)
N19 O191 1.20(4)
N19 O192 1.27(4)
N20 O201 1.23(3)
N20 O202 1.24(3)
O1 Ti2 1.988(13)
O1 Ti1 2.002(14)
O2 Ti2 2.004(14)
O2 Ti1 2.013(13)
O3 Ti1 1.814(14)
O4 Ti2 1.837(14)
O5 Ti1 1.831(15)
O5 W1 1.900(15)
O6 Ti1 1.865(13)
O6 W2 1.877(14)
O7 Ti2 1.820(13)
O7 W3 1.902(13)
O8 W4 1.860(13)
O8 Ti2 1.861(14)
O9 W1 1.703(15)
O10 W1 1.920(13)
O10 W2 1.920(14)
O11 W2 1.681(15)
O12 W3 1.716(15)
O13 W4 1.911(14)
O13 W3 1.912(14)
O14 W4 1.706(14)
O15 W5 1.890(12)
O15 W1 1.963(12)
O16 Si1 1.656(13)
O16 Ti1 2.273(13)
O16 W1 2.320(12)
O16 W2 2.343(12)
O17 W6 1.892(13)
O17 W2 1.941(13)
O18 W6 1.899(13)
O18 W3 1.950(13)
O19 Si1 1.655(14)
O19 Ti2 2.286(15)
O19 W3 2.302(14)
O19 W4 2.356(13)
O20 W5 1.895(14)
O20 W4 1.949(14)
O21 W5 1.698(15)
O22 W6 1.699(14)
O23 W1 1.891(14)
O23 W7 1.925(14)
O24 W8 1.890(13)
O24 W2 1.910(14)
O25 W8 1.915(13)
O25 W6 1.929(14)
O26 W9 1.902(14)
O26 W6 1.916(13)
O27 W3 1.888(13)
O27 W9 1.921(13)
O28 W10 1.880(13)
O28 W4 1.928(14)
O29 W10 1.904(13)
O29 W5 1.937(14)
O30 W5 1.918(14)
O30 W7 1.918(13)
O31 Si1 1.644(14)
O31 W5 2.304(13)
O31 W10 2.344(13)
O31 W7 2.346(14)
O32 Si1 1.634(14)
O32 W6 2.307(13)
O32 W9 2.337(14)
O32 W8 2.371(13)
O33 W7 1.884(13)
O33 W8 1.903(13)
O34 W9 1.913(14)
O34 W8 1.924(14)
O35 W9 1.897(14)
O35 W10 1.907(13)
O36 W7 1.912(14)
O36 W10 1.925(13)
O37 W7 1.718(15)
O38 W8 1.684(13)
O39 W9 1.712(15)
O40 W10 1.718(14)
O41 Ti4 2.003(14)
O41 Ti3 2.016(14)
O42 Ti4 1.999(14)
O42 Ti3 2.000(13)
O43 Ti3 1.835(13)
O44 Ti4 1.835(14)
O45 Ti3 1.827(14)
O45 W11 1.902(12)
O46 W12 1.847(13)
O46 Ti3 1.880(14)
O47 Ti4 1.841(14)
O47 W13 1.889(15)
O48 W14 1.864(14)
O48 Ti4 1.876(15)
O49 W11 1.703(16)
O50 W11 1.909(14)
O50 W12 1.917(14)
O51 W12 1.697(15)
O52 W13 1.723(13)
O53 W14 1.910(14)
O53 W13 1.929(14)
O54 W14 1.703(15)
O55 W15 1.902(12)
O55 W11 1.957(13)
O56 Si2 1.632(13)
O56 Ti3 2.293(13)
O56 W11 2.318(13)
O56 W12 2.370(13)
O57 W16 1.893(13)
O57 W12 1.954(13)
O58 W16 1.881(14)
O58 W13 1.966(13)
O59 Si2 1.644(14)
O59 Ti4 2.284(13)
O59 W13 2.314(13)
O59 W14 2.352(13)
O60 W15 1.887(14)
O60 W14 1.954(13)
O61 W15 1.704(15)
O62 W16 1.710(14)
O63 W11 1.890(12)
O63 W17 1.916(12)
O64 W18 1.877(12)
O64 W12 1.928(13)
O65 W16 1.914(15)
O65 W18 1.919(14)
O66 W16 1.917(13)
O66 W19 1.921(13)
O67 W19 1.899(13)
O67 W13 1.910(13)
O68 W20 1.883(13)
O68 W14 1.927(13)
O69 W15 1.913(12)
O69 W20 1.925(14)
O70 W17 1.894(14)
O70 W15 1.919(15)
O71 Si2 1.640(15)
O71 W15 2.308(14)
O71 W17 2.345(16)
O71 W20 2.355(14)
O72 Si2 1.651(14)
O72 W16 2.303(14)
O72 W18 2.338(13)
O72 W19 2.341(12)
O73 W17 1.884(13)
O73 W18 1.919(13)
O74 W19 1.888(15)
O74 W18 1.938(13)
O75 W19 1.883(14)
O75 W20 1.910(14)
O76 W17 1.909(13)
O76 W20 1.922(15)
O77 W17 1.690(14)
O78 W18 1.694(14)
O79 W19 1.699(16)
O80 W20 1.699(15)
W1 Ti1 3.200(4)
W2 Ti1 3.216(3)
W3 Ti2 3.214(3)
W4 Ti2 3.211(3)
W11 Ti3 3.214(3)
W12 Ti3 3.213(3)
W13 Ti4 3.203(3)
W14 Ti4 3.211(3)
Ti1 Ti2 3.143(5)
Ti3 Ti4 3.140(5)

loop_
_geom_torsion_atom_site_label_1
_geom_torsion_atom_site_label_2
_geom_torsion_atom_site_label_3
_geom_torsion_atom_site_label_4
_geom_torsion
C10 C1 C2 O3 177.0(19)
C11 C1 C2 O3 -7(3)
C10 C1 C2 C3 1(3)
C11 C1 C2 C3 177(2)
C1 C2 C3 C4 -3(4)
O3 C2 C3 C4 -179(2)
C2 C3 C4 C5 4(4)
C3 C4 C5 C6 178(2)
C3 C4 C5 C10 -4(4)
C10 C5 C6 C7 -1(4)
C4 C5 C6 C7 178(3)
C5 C6 C7 C8 2(4)
C6 C7 C8 C9 -2(4)
C7 C8 C9 C10 1(3)
C2 C1 C10 C5 -1(3)
C11 C1 C10 C5 -177(2)
C2 C1 C10 C9 -180(2)
C11 C1 C10 C9 4(3)
C6 C5 C10 C1 -179(2)
C4 C5 C10 C1 2(4)
C6 C5 C10 C9 0(4)
C4 C5 C10 C9 -179(2)
C8 C9 C10 C1 179(2)
C8 C9 C10 C5 0(3)
C2 C1 C11 C12 90(3)
C10 C1 C11 C12 -93(3)
C2 C1 C11 C20 -88(3)
C10 C1 C11 C20 89(3)
C20 C11 C12 O4 173.9(18)
C1 C11 C12 O4 -4(3)
C20 C11 C12 C13 -7(3)
C1 C11 C12 C13 175.4(19)
O4 C12 C13 C14 -175.5(19)
C11 C12 C13 C14 5(3)
C12 C13 C14 C15 -2(3)
C13 C14 C15 C16 177(2)
C13 C14 C15 C20 2(3)
C14 C15 C16 C17 -175(2)
C20 C15 C16 C17 0(3)
C15 C16 C17 C18 -1(4)
C16 C17 C18 C19 0(4)
C17 C18 C19 C20 2(4)
C18 C19 C20 C15 -4(3)
C18 C19 C20 C11 178(2)
C16 C15 C20 C19 2(3)
C14 C15 C20 C19 178(2)
C16 C15 C20 C11 -179(2)
C14 C15 C20 C11 -3(3)
C12 C11 C20 C19 -176(2)
C1 C11 C20 C19 2(3)
C12 C11 C20 C15 6(3)
C1 C11 C20 C15 -176(2)
C30 C21 C22 O43 176.5(16)
C31 C21 C22 O43 -3(3)
C30 C21 C22 C23 -6(3)
C31 C21 C22 C23 174.1(18)
O43 C22 C23 C24 -177.5(17)
C21 C22 C23 C24 5(3)
C22 C23 C24 C25 -2(3)
C23 C24 C25 C30 0(3)
C23 C24 C25 C26 177(2)
C30 C25 C26 C27 0(3)
C24 C25 C26 C27 -177(2)
C25 C26 C27 C28 0(4)
C26 C27 C28 C29 -1(4)
C27 C28 C29 C30 2(3)
C24 C25 C30 C29 178.1(19)
C26 C25 C30 C29 1(3)
C24 C25 C30 C21 -1(3)
C26 C25 C30 C21 -177.6(19)
C28 C29 C30 C25 -2(3)
C28 C29 C30 C21 176.4(19)
C22 C21 C30 C25 4(3)
C31 C21 C30 C25 -176.5(18)
C22 C21 C30 C29 -174.9(19)
C31 C21 C30 C29 5(3)
C22 C21 C31 C32 87(3)
C30 C21 C31 C32 -93(2)
C22 C21 C31 C40 -91(2)
C30 C21 C31 C40 89(2)
C40 C31 C32 O44 176.9(18)
C21 C31 C32 O44 -1(3)
C40 C31 C32 C33 -5(3)
C21 C31 C32 C33 177.1(19)
C31 C32 C33 C34 4(3)
O44 C32 C33 C34 -178(2)
C32 C33 C34 C35 -1(4)
C33 C34 C35 C40 0(4)
C33 C34 C35 C36 179(2)
C40 C35 C36 C37 -3(4)
C34 C35 C36 C37 178(3)
C35 C36 C37 C38 5(4)
C36 C37 C38 C39 -4(4)
C37 C38 C39 C40 2(3)
C34 C35 C40 C39 180(2)
C36 C35 C40 C39 0(3)
C34 C35 C40 C31 -1(3)
C36 C35 C40 C31 179(2)
C38 C39 C40 C35 0(3)
C38 C39 C40 C31 -179(2)
C32 C31 C40 C35 4(3)
C21 C31 C40 C35 -178(2)
C32 C31 C40 C39 -177.1(19)
C21 C31 C40 C39 1(3)
N1 C101 C102 C103 178(2)
C101 C102 C103 C104 -179(3)
N1 C111 C112 C113 -173(3)
C111 C112 C113 C114 175(3)
N1 C121 C122 C123 168(3)
C121 C122 C123 C124 180(4)
N1 C131 C132 C133 177(3)
C131 C132 C133 C134 180(4)
N2 C201 C202 C203 179(3)
C201 C202 C203 C204 -175(4)
N2 C211 C212 C213 164(2)
C211 C212 C213 C214 178(3)
N2 C221 C222 C223 178(2)
C221 C222 C223 C224 177(2)
N2 C231 C232 C233 -174(3)
C231 C232 C233 C234 -155(5)
N3 C301 C302 C303 -175(2)
C301 C302 C303 C304 176(2)
N3 C311 C312 C313 159.0(18)
C311 C312 C313 C314 -79(3)
N3 C321 C322 C323 177(2)
C321 C322 C323 C324 -177(3)
N3 C331 C332 C333 174(2)
C331 C332 C333 C334 -173(3)
N4 C401 C402 C403 -170(3)
C401 C402 C403 C404 171(4)
N4 C411 C412 C413 -172(2)
C411 C412 C413 C414 -171(3)
N4 C421 C422 C423 166(2)
C421 C422 C423 C424 -72(3)
N4 C431 C432 C433 -160(3)
C431 C432 C433 C434 75(4)
N5 C501 C502 C503 -170(2)
C501 C502 C503 C504 -171(3)
N5 C511 C512 C513 -158(2)
C511 C512 C513 C514 74(4)
N5 C521 C522 C523 167(2)
C521 C522 C523 C524 -73(4)
N5 C531 C532 C533 -171(3)
C531 C532 C533 C534 177(4)
N6 C601 C602 C603 179(2)
C601 C602 C603 C604 -174(2)
N6 C611 C612 C613 172(2)
C611 C612 C613 C614 -173(3)
N6 C621 C622 C623 -174(2)
C621 C622 C623 C624 179(2)
N6 C631 C632 C633 159.2(19)
C631 C632 C633 C634 -80(3)
N7 C701 C702 C703 167(2)
C701 C702 C703 C704 178(2)
N7 C711 C712 C713 175(3)
C711 C712 C713 C714 -173(4)
N7 C721 C722 C723 -171(3)
C721 C722 C723 C724 -52(5)
N7 C731 C732 C733 -179(2)
C731 C732 C733 C734 -179(3)
N8 C801 C802 C803 178(3)
C801 C802 C803 C804 -178(3)
N8 C811 C812 C813 169(3)
C811 C812 C813 C814 177(5)
N8 C821 C822 C823 -172(3)
C821 C822 C823 C824 178(3)
N8 C831 C832 C833 179(3)
C831 C832 C833 C834 180(3)
C112 C111 N1 C121 64(3)
C112 C111 N1 C101 -55(3)
C112 C111 N1 C131 -177(3)
C122 C121 N1 C111 56(3)
C122 C121 N1 C101 179(3)
C122 C121 N1 C131 -64(3)
C102 C101 N1 C111 -63(3)
C102 C101 N1 C121 174(2)
C102 C101 N1 C131 59(3)
C132 C131 N1 C111 -178(3)
C132 C131 N1 C121 -56(3)
C132 C131 N1 C101 59(3)
C232 C231 N2 C201 -179(2)
C232 C231 N2 C211 60(3)
C232 C231 N2 C221 -57(3)
C202 C201 N2 C231 179(3)
C202 C201 N2 C211 -61(3)
C202 C201 N2 C221 56(3)
C212 C211 N2 C231 58(3)
C212 C211 N2 C201 -62(3)
C212 C211 N2 C221 178(2)
C222 C221 N2 C231 -58(3)
C222 C221 N2 C201 63(2)
C222 C221 N2 C211 -177(2)
C302 C301 N3 C321 -51(3)
C302 C301 N3 C331 -174.6(19)
C302 C301 N3 C311 66(2)
C322 C321 N3 C301 -54(3)
C322 C321 N3 C331 68(3)
C322 C321 N3 C311 -173(2)
C332 C331 N3 C301 -170(2)
C332 C331 N3 C321 65(3)
C332 C331 N3 C311 -50(3)
C312 C311 N3 C301 58(2)
C312 C311 N3 C321 179.5(18)
C312 C311 N3 C331 -60(2)
C432 C431 N4 C421 -172(3)
C432 C431 N4 C401 -54(3)
C432 C431 N4 C411 69(3)
C422 C421 N4 C431 176(2)
C422 C421 N4 C401 54(3)
C422 C421 N4 C411 -67(3)
C402 C401 N4 C431 -54(3)
C402 C401 N4 C421 63(3)
C402 C401 N4 C411 -176(2)
C412 C411 N4 C431 65(3)
C412 C411 N4 C421 -51(3)
C412 C411 N4 C401 -170(2)
C512 C511 N5 C531 -57(3)
C512 C511 N5 C521 -176(2)
C512 C511 N5 C501 66(3)
C532 C531 N5 C511 -57(3)
C532 C531 N5 C521 59(3)
C532 C531 N5 C501 180(2)
C522 C521 N5 C511 171(2)
C522 C521 N5 C531 52(3)
C522 C521 N5 C501 -69(3)
C502 C501 N5 C511 66(3)
C502 C501 N5 C531 -171(3)
C502 C501 N5 C521 -50(3)
C622 C621 N6 C631 63(3)
C622 C621 N6 C601 -54(3)
C622 C621 N6 C611 -175(2)
C632 C631 N6 C621 61(2)
C632 C631 N6 C601 -179.7(18)
C632 C631 N6 C611 -60(2)
C602 C601 N6 C621 -53(3)
C602 C601 N6 C631 -172(2)
C602 C601 N6 C611 67(3)
C612 C611 N6 C621 -171(2)
C612 C611 N6 C631 -49(3)
C612 C611 N6 C601 69(3)
C712 C711 N7 C731 57(3)
C712 C711 N7 C721 176(2)
C712 C711 N7 C701 -60(3)
C732 C731 N7 C711 60(3)
C732 C731 N7 C721 -57(3)
C732 C731 N7 C701 179(2)
C722 C721 N7 C711 177(2)
C722 C721 N7 C731 -62(3)
C722 C721 N7 C701 57(3)
C702 C701 N7 C711 -65(3)
C702 C701 N7 C731 174(2)
C702 C701 N7 C721 53(3)
C822 C821 N8 C811 62(3)
C822 C821 N8 C801 -178(2)
C822 C821 N8 C831 -59(3)
C812 C811 N8 C821 58(3)
C812 C811 N8 C801 -62(3)
C812 C811 N8 C831 -179(2)
C802 C801 N8 C821 -178(2)
C802 C801 N8 C811 -56(3)
C802 C801 N8 C831 61(3)
C832 C831 N8 C821 -61(3)
C832 C831 N8 C811 176(2)
C832 C831 N8 C801 59(3)
C1 C2 O3 Ti1 -105(2)
C3 C2 O3 Ti1 71(3)
C11 C12 O4 Ti2 -106(2)
C13 C12 O4 Ti2 74(2)
C21 C22 O43 Ti3 -108.5(19)
C23 C22 O43 Ti3 74(2)
C31 C32 O44 Ti4 -108(2)
C33 C32 O44 Ti4 74(2)
C952 C951 O101 C953 171(5)
C954 C953 O101 C951 169(5)
C961 C962 O102 C963 -179(5)
C964 C963 O102 C962 176(5)
W7 O23 W1 O9 -113.1(15)
W7 O23 W1 O5 63(2)
W7 O23 W1 O10 144.3(15)
W7 O23 W1 O15 -12.1(14)
W7 O23 W1 O16 69.4(14)
W7 O23 W1 Ti1 71.0(15)
Ti1 O5 W1 O9 -171.8(8)
Ti1 O5 W1 O23 12(2)
Ti1 O5 W1 O10 -69.3(8)
Ti1 O5 W1 O15 87.3(8)
Ti1 O5 W1 O16 5.5(7)
Ti1 O6 W2 O11 169.6(9)
Ti1 O6 W2 O24 -12(2)
Ti1 O6 W2 O10 67.6(9)
Ti1 O6 W2 O17 -88.2(9)
Ti1 O6 W2 O16 -6.4(7)
W9 O27 W3 O12 -118.3(14)
W9 O27 W3 O7 59(2)
W9 O27 W3 O13 141.3(14)
W9 O27 W3 O18 -15.5(14)
W9 O27 W3 O19 66.6(13)
W9 O27 W3 Ti2 68.6(14)
Ti2 O8 W4 O14 169.6(9)
Ti2 O8 W4 O13 67.9(8)
Ti2 O8 W4 O28 -7(2)
Ti2 O8 W4 O20 -87.3(8)
Ti2 O8 W4 O19 -5.2(7)
W1 O15 W5 O21 -135.6(13)
W1 O15 W5 O20 123.0(13)
W1 O15 W5 O30 -33.7(13)
W1 O15 W5 O29 28(2)
W1 O15 W5 O31 42.6(12)
W4 O20 W5 O21 135.5(13)
W4 O20 W5 O15 -121.2(13)
W4 O20 W5 O30 -24(2)
W4 O20 W5 O29 35.4(13)
W4 O20 W5 O31 -40.8(13)
W2 O17 W6 O22 135.5(13)
W2 O17 W6 O18 -121.1(13)
W2 O17 W6 O26 -24(2)
W2 O17 W6 O25 35.8(13)
W2 O17 W6 O32 -40.9(12)
W3 O18 W6 O22 -137.1(13)
W3 O18 W6 O17 120.0(12)
W3 O18 W6 O26 -35.7(13)
W3 O18 W6 O25 24(2)
W3 O18 W6 O32 39.7(12)
W8 O33 W7 O37 142(2)
W8 O33 W7 O36 -116(2)
W8 O33 W7 O30 -30(4)
W8 O33 W7 O23 38(2)
W8 O33 W7 O31 -43(2)
W2 O24 W8 O38 -138.5(14)
W2 O24 W8 O33 120.2(14)
W2 O24 W8 O25 -39.4(14)
W2 O24 W8 O34 35(2)
W2 O24 W8 O32 36.0(13)
W10 O35 W9 O39 144(2)
W10 O35 W9 O26 -27(3)
W10 O35 W9 O34 -114(2)
W10 O35 W9 O27 41(2)
W10 O35 W9 O32 -40(2)
W4 O28 W10 O40 -138.2(13)
W4 O28 W10 O29 -39.6(13)
W4 O28 W10 O35 121.6(13)
W4 O28 W10 O36 35(2)
W4 O28 W10 O31 36.2(12)
W17 O63 W11 O49 -117.4(15)
W17 O63 W11 O45 59(3)
W17 O63 W11 O50 142.5(14)
W17 O63 W11 O55 -13.9(14)
W17 O63 W11 O56 67.2(14)
W17 O63 W11 Ti3 69.5(16)
Ti3 O46 W12 O51 169.8(8)
Ti3 O46 W12 O50 68.0(8)
Ti3 O46 W12 O64 -8(2)
Ti3 O46 W12 O57 -87.6(8)
Ti3 O46 W12 O56 -5.6(7)
Ti4 O47 W13 O52 -172.0(8)
Ti4 O47 W13 O67 14(2)
Ti4 O47 W13 O53 -69.7(8)
Ti4 O47 W13 O58 87.0(8)
Ti4 O47 W13 O59 5.3(7)
Ti4 O48 W14 O54 169.9(8)
Ti4 O48 W14 O53 68.2(8)
Ti4 O48 W14 O68 -10(2)
Ti4 O48 W14 O60 -88.2(8)
Ti4 O48 W14 O59 -5.9(7)
W14 O60 W15 O61 137.2(14)
W14 O60 W15 O55 -120.0(14)
W14 O60 W15 O69 37.0(14)
W14 O60 W15 O70 -23(2)
W14 O60 W15 O71 -39.5(14)
W13 O58 W16 O62 -136.1(12)
W13 O58 W16 O57 122.0(12)
W13 O58 W16 O65 27(2)
W13 O58 W16 O66 -35.1(12)
W13 O58 W16 O72 41.2(11)
W12 O57 W16 O62 137.4(14)
W12 O57 W16 O58 -120.4(13)
W12 O57 W16 O65 36.6(14)
W12 O57 W16 O66 -23(3)
W12 O57 W16 O72 -39.7(13)
W18 O73 W17 O77 141(2)
W18 O73 W17 O70 -32(3)
W18 O73 W17 O76 -118(2)
W18 O73 W17 O63 37(2)
W18 O73 W17 O71 -44(2)
W15 O70 W17 O77 178.2(8)
W15 O70 W17 O73 -9(2)
W15 O70 W17 O76 76.6(8)
W15 O70 W17 O63 -79.0(8)
W15 O70 W17 O71 3.2(7)
W12 O64 W18 O78 -138.9(13)
W12 O64 W18 O65 -39.8(13)
W12 O64 W18 O73 120.3(14)
W12 O64 W18 O74 33(2)
W12 O64 W18 O72 35.6(13)
W20 O75 W19 O79 146(2)
W20 O75 W19 O74 -113(2)
W20 O75 W19 O67 42(2)
W20 O75 W19 O66 -24(4)
W20 O75 W19 O72 -39(2)
W18 O74 W19 O79 -168.9(9)
W18 O74 W19 O75 90.9(9)
W18 O74 W19 O67 0(2)
W18 O74 W19 O66 -69.0(9)
W18 O74 W19 O72 6.1(7)
W13 O67 W19 O79 143.2(15)
W13 O67 W19 O75 -117.2(15)
W13 O67 W19 O74 -26(3)
W13 O67 W19 O66 44.4(15)
W13 O67 W19 O72 -31.5(14)
W14 O68 W20 O80 -138.8(14)
W14 O68 W20 O75 120.7(14)
W14 O68 W20 O76 35(2)
W14 O68 W20 O69 -39.5(14)
W14 O68 W20 O71 35.7(13)
W6 O32 Si1 O31 179.5(7)
W9 O32 Si1 O31 -59.4(10)
W8 O32 Si1 O31 62.1(10)
W6 O32 Si1 O19 -60.8(10)
W9 O32 Si1 O19 60.3(11)
W8 O32 Si1 O19 -178.2(8)
W6 O32 Si1 O16 59.6(10)
W9 O32 Si1 O16 -179.3(8)
W8 O32 Si1 O16 -57.8(10)
W5 O31 Si1 O32 179.8(8)
W10 O31 Si1 O32 60.7(10)
W7 O31 Si1 O32 -60.7(10)
W5 O31 Si1 O19 60.9(10)
W10 O31 Si1 O19 -58.2(10)
W7 O31 Si1 O19 -179.6(7)
W5 O31 Si1 O16 -59.8(10)
W10 O31 Si1 O16 -178.8(7)
W7 O31 Si1 O16 59.7(10)
Ti2 O19 Si1 O32 122.2(10)
W3 O19 Si1 O32 -1.4(11)
W4 O19 Si1 O32 -118.4(8)
Ti2 O19 Si1 O31 -120.0(10)
W3 O19 Si1 O31 116.5(9)
W4 O19 Si1 O31 -0.6(10)
Ti2 O19 Si1 O16 1.0(12)
W3 O19 Si1 O16 -122.6(8)
W4 O19 Si1 O16 120.4(8)
Ti1 O16 Si1 O32 -121.3(9)
W1 O16 Si1 O32 117.3(8)
W2 O16 Si1 O32 -0.1(11)
Ti1 O16 Si1 O31 120.3(9)
W1 O16 Si1 O31 -1.1(10)
W2 O16 Si1 O31 -118.5(8)
Ti1 O16 Si1 O19 -1.0(11)
W1 O16 Si1 O19 -122.4(8)
W2 O16 Si1 O19 120.2(8)
Ti3 O56 Si2 O71 121.8(10)
W11 O56 Si2 O71 -2.0(11)
W12 O56 Si2 O71 -118.2(9)
Ti3 O56 Si2 O59 0.5(12)
W11 O56 Si2 O59 -123.3(8)
W12 O56 Si2 O59 120.4(8)
Ti3 O56 Si2 O72 -120.2(10)
W11 O56 Si2 O72 116.0(8)
W12 O56 Si2 O72 -0.3(10)
W15 O71 Si2 O56 -59.6(11)
W17 O71 Si2 O56 60.0(10)
W20 O71 Si2 O56 -178.2(8)
W15 O71 Si2 O59 61.2(11)
W17 O71 Si2 O59 -179.2(7)
W20 O71 Si2 O59 -57.4(11)
W15 O71 Si2 O72 -179.8(8)
W17 O71 Si2 O72 -60.2(10)
W20 O71 Si2 O72 61.6(11)
Ti4 O59 Si2 O56 0.0(12)
W13 O59 Si2 O56 -122.2(8)
W14 O59 Si2 O56 119.7(8)
Ti4 O59 Si2 O71 -121.0(9)
W13 O59 Si2 O71 116.8(8)
W14 O59 Si2 O71 -1.4(10)
Ti4 O59 Si2 O72 121.5(9)
W13 O59 Si2 O72 -0.7(10)
W14 O59 Si2 O72 -118.9(8)
W16 O72 Si2 O56 60.7(10)
W18 O72 Si2 O56 -58.1(10)
W19 O72 Si2 O56 -180.0(7)
W16 O72 Si2 O71 -179.6(8)
W18 O72 Si2 O71 61.6(10)
W19 O72 Si2 O71 -60.3(10)
W16 O72 Si2 O59 -60.0(9)
W18 O72 Si2 O59 -178.8(7)
W19 O72 Si2 O59 59.3(10)
C2 O3 Ti1 O5 -171.4(17)
C2 O3 Ti1 O6 -71.9(18)
C2 O3 Ti1 O1 95.0(18)
C2 O3 Ti1 O2 18.4(18)
C2 O3 Ti1 Ti2 57.0(17)
C2 O3 Ti1 W1 -166.5(15)
C2 O3 Ti1 W2 -75.8(19)
W1 O5 Ti1 O3 173.3(7)
W1 O5 Ti1 O6 70.0(9)
W1 O5 Ti1 O1 -89.4(8)
W1 O5 Ti1 O2 -37(2)
W1 O5 Ti1 O16 -5.5(7)
W1 O5 Ti1 Ti2 -78.7(9)
W1 O5 Ti1 W2 41.2(7)
W2 O6 Ti1 O3 -174.3(8)
W2 O6 Ti1 O5 -69.4(9)
W2 O6 Ti1 O1 42(2)
W2 O6 Ti1 O2 91.8(9)
W2 O6 Ti1 O16 6.6(8)
W2 O6 Ti1 Ti2 80.3(9)
W2 O6 Ti1 W1 -39.8(8)
W3 O7 Ti2 O4 169.0(7)
W3 O7 Ti2 O8 68.5(8)
W3 O7 Ti2 O1 -36(2)
W3 O7 Ti2 O2 -91.1(8)
W3 O7 Ti2 O19 -6.8(7)
W3 O7 Ti2 Ti1 -78.3(8)
W3 O7 Ti2 W4 40.2(6)
C12 O4 Ti2 O7 -170.9(15)
C12 O4 Ti2 O8 -72.0(16)
C12 O4 Ti2 O1 18.5(16)
C12 O4 Ti2 O2 95.9(16)
C12 O4 Ti2 Ti1 56.9(15)
C12 O4 Ti2 W4 -74.6(16)
C12 O4 Ti2 W3 -162.8(13)
W4 O8 Ti2 O7 -69.3(8)
W4 O8 Ti2 O4 -176.0(8)
W4 O8 Ti2 O1 89.0(8)
W4 O8 Ti2 O2 38(2)
W4 O8 Ti2 O19 5.3(7)
W4 O8 Ti2 Ti1 77.9(8)
W4 O8 Ti2 W3 -40.5(7)
W11 O45 Ti3 O43 169.5(8)
W11 O45 Ti3 O46 68.1(8)
W11 O45 Ti3 O42 -37(2)
W11 O45 Ti3 O41 -91.2(8)
W11 O45 Ti3 O56 -7.3(7)
W11 O45 Ti3 Ti4 -78.6(9)
W11 O45 Ti3 W12 40.0(7)
C22 O43 Ti3 O45 -168.8(15)
C22 O43 Ti3 O46 -69.7(16)
C22 O43 Ti3 O42 21.0(16)
C22 O43 Ti3 O41 98.2(16)
C22 O43 Ti3 Ti4 59.4(16)
C22 O43 Ti3 W12 -72.2(17)
C22 O43 Ti3 W11 -161.0(12)
W12 O46 Ti3 O45 -69.3(8)
W12 O46 Ti3 O43 -176.1(8)
W12 O46 Ti3 O42 89.4(8)
W12 O46 Ti3 O41 38(2)
W12 O46 Ti3 O56 5.8(7)
W12 O46 Ti3 Ti4 77.6(8)
W12 O46 Ti3 W11 -40.5(6)
C32 O44 Ti4 O47 -172.0(17)
C32 O44 Ti4 O48 -73.0(18)
C32 O44 Ti4 O42 94.7(18)
C32 O44 Ti4 O41 17.4(18)
C32 O44 Ti4 Ti3 56.3(18)
C32 O44 Ti4 W13 -167.7(15)
C32 O44 Ti4 W14 -76.8(18)
W13 O47 Ti4 O44 174.1(7)
W13 O47 Ti4 O48 70.5(8)
W13 O47 Ti4 O42 -89.4(7)
W13 O47 Ti4 O41 -35(2)
W13 O47 Ti4 O59 -5.3(7)
W13 O47 Ti4 Ti3 -78.0(8)
W13 O47 Ti4 W14 41.8(6)
W14 O48 Ti4 O44 -174.6(8)
W14 O48 Ti4 O47 -69.6(9)
W14 O48 Ti4 O42 40.8(19)
W14 O48 Ti4 O41 91.4(8)
W14 O48 Ti4 O59 6.0(7)
W14 O48 Ti4 Ti3 79.8(8)
W14 O48 Ti4 W13 -40.2(7)
